data_1545006
loop_
_publ_author_name
'Kang, Xi'
'Zhou, Meng'
'Wang, Shuxin'
'Jin, Shan'
'Sun, Guodong'
'Zhu, Manzhou'
'Jin, Rongchao'

_publ_section_title
;
 The tetrahedral structure and luminescence properties of Bi-metallic
 Pt1Ag28(SR)18(PPh3)4 nanocluster
;
_journal_issue 4
_journal_name_full 'Chem. Sci.'
_journal_page_first 2581
_journal_paper_doi 10.1039/C6SC05104A
_journal_volume 8
_journal_year 2017
_chemical_formula_sum 'C252 H330 Ag28 P4 Pt S18'
_chemical_formula_weight 7275.55
_space_group_crystal_system monoclinic
_space_group_IT_number 15
_space_group_name_Hall '-C 2yc'
_space_group_name_H-M_alt 'C 1 2/c 1'
_symmetry_space_group_name_Hall '-C 2yc'
_symmetry_space_group_name_H-M 'C 1 2/c 1'
_atom_sites_solution_hydrogens mixed
_audit_block_doi 10.5517/ccdc.csd.cc1m67ln
_audit_creation_method SHELXL-2014/7
_audit_update_record
;
2016-07-23 deposited with the CCDC.
2017-01-04 downloaded from the CCDC.
;
_cell_angle_alpha 90
_cell_angle_beta 110.274(4)
_cell_angle_gamma 90
_cell_formula_units_Z 8
_cell_length_a 50.8135(18)
_cell_length_b 29.3497(8)
_cell_length_c 49.1614(16)
_cell_measurement_reflns_used 8883
_cell_measurement_temperature 123(2)
_cell_measurement_theta_max 55.95
_cell_measurement_theta_min 3.01
_cell_volume 68775(4)
_computing_cell_refinement SMART
_computing_data_collection 'SMART (Bruker, 2008)'
_computing_data_reduction 'SAINT (Bruker, 2008)'
_computing_molecular_graphics 'SHELXTL (Bruker, 2008)'
_computing_publication_material 'SHELXTL (Bruker, 2008)'
_computing_structure_refinement 'SHELXL-2014/7 (Sheldrick, 2014)'
_computing_structure_solution 'SHELXTL (Bruker, 2008)'
_diffrn_ambient_temperature 123(2)
_diffrn_measured_fraction_theta_full 0.951
_diffrn_measured_fraction_theta_max 0.957
_diffrn_measurement_device_type 'Bruker Smart Apex Duo CCD'
_diffrn_measurement_method 'phi and omega scans'
_diffrn_radiation_type CuK\a
_diffrn_radiation_wavelength 1.54178
_diffrn_reflns_av_R_equivalents 0.0186
_diffrn_reflns_av_unetI/netI 0.0322
_diffrn_reflns_Laue_measured_fraction_full 0.951
_diffrn_reflns_Laue_measured_fraction_max 0.957
_diffrn_reflns_limit_h_max 59
_diffrn_reflns_limit_h_min -63
_diffrn_reflns_limit_k_max 36
_diffrn_reflns_limit_k_min -34
_diffrn_reflns_limit_l_max 61
_diffrn_reflns_limit_l_min -57
_diffrn_reflns_number 239535
_diffrn_reflns_point_group_measured_fraction_full 0.951
_diffrn_reflns_point_group_measured_fraction_max 0.957
_diffrn_reflns_theta_full 67.679
_diffrn_reflns_theta_max 74.998
_diffrn_reflns_theta_min 1.768
_exptl_absorpt_coefficient_mu 14.666
_exptl_absorpt_correction_T_max 0.21
_exptl_absorpt_correction_T_min 0.16
_exptl_absorpt_correction_type multi-scan
_exptl_absorpt_process_details 'SADABS; Bruker, 2008'
_exptl_crystal_density_diffrn 1.405
_exptl_crystal_description Red
_exptl_crystal_F_000 28672
_exptl_crystal_size_max 0.200
_exptl_crystal_size_mid 0.180
_exptl_crystal_size_min 0.160
_refine_diff_density_max 1.424
_refine_diff_density_min -1.407
_refine_diff_density_rms 0.098
_refine_ls_extinction_method none
_refine_ls_goodness_of_fit_ref 1.048
_refine_ls_hydrogen_treatment constr
_refine_ls_matrix_type fullcycle
_refine_ls_number_parameters 2728
_refine_ls_number_reflns 67855
_refine_ls_number_restraints 8
_refine_ls_restrained_S_all 1.049
_refine_ls_R_factor_all 0.0432
_refine_ls_R_factor_gt 0.0333
_refine_ls_shift/su_max 0.001
_refine_ls_shift/su_mean 0.000
_refine_ls_structure_factor_coef Fsqd
_refine_ls_weighting_details 'w=1/[\s^2^(Fo^2^)+(0.05P)^2^+1.88P] where P=(Fo^2^+2Fc^2^)/3'
_refine_ls_weighting_scheme calc
_refine_ls_wR_factor_gt 0.0845
_refine_ls_wR_factor_ref 0.0867
_reflns_Friedel_coverage 0.000
_reflns_number_gt 53028
_reflns_number_total 67855
_reflns_threshold_expression 'I > 2\s(I)'
_cod_data_source_file c6sc05104a2.cif
_cod_data_source_block 8
_cod_depositor_comments 'Adding full bibliography for 1545006.cif.'
_cod_database_code 1545006
_shelx_shelxl_version_number 2014/7
_shelx_space_group_comment
;
The symmetry employed for this shelxl refinement is uniquely defined
by the following loop, which should always be used as a source of
symmetry information in preference to the above space-group names.
They are only intended as comments.
;
_shelx_estimated_absorpt_t_min 0.157
_shelx_estimated_absorpt_t_max 0.202

loop_
_space_group_symop_operation_xyz
'x, y, z'
'-x, y, -z+1/2'
'x+1/2, y+1/2, z'
'-x+1/2, y+1/2, -z+1/2'
'-x, -y, -z'
'x, -y, z-1/2'
'-x+1/2, -y+1/2, -z'
'x+1/2, -y+1/2, z-1/2'

loop_
_atom_site_label
_atom_site_type_symbol
_atom_site_fract_x
_atom_site_fract_y
_atom_site_fract_z
_atom_site_U_iso_or_equiv
_atom_site_adp_type
_atom_site_occupancy
_atom_site_site_symmetry_order
_atom_site_calc_flag
_atom_site_refinement_flags_posn
_atom_site_refinement_flags_adp
Ag1 Ag 0.36013(2) 0.04871(2) 0.85395(2) 0.03840(7) Uani 1 1 d . .
Ag2 Ag 0.27113(2) 0.36222(2) 0.85376(2) 0.03835(7) Uani 1 1 d . .
Ag3 Ag 0.42690(2) 0.25008(2) 1.03116(2) 0.03436(6) Uani 1 1 d . .
Ag4 Ag 0.47154(2) 0.33726(2) 0.85118(2) 0.03835(7) Uani 1 1 d . .
Ag5 Ag 0.31213(2) 0.14161(2) 0.83125(2) 0.03857(7) Uani 1 1 d . .
Ag6 Ag 0.41259(2) 0.13763(2) 0.83985(2) 0.03846(7) Uani 1 1 d . .
Ag7 Ag 0.38000(2) 0.08858(2) 0.92477(2) 0.03544(6) Uani 1 1 d . .
Ag8 Ag 0.36625(2) 0.19542(2) 0.84469(2) 0.03591(6) Uani 1 1 d . .
Ag9 Ag 0.40385(2) 0.16319(2) 0.89882(2) 0.03494(6) Uani 1 1 d . .
Ag10 Ag 0.34637(2) 0.17539(2) 0.89075(2) 0.03523(6) Uani 1 1 d . .
Ag11 Ag 0.28211(2) 0.23236(2) 0.83971(2) 0.03799(7) Uani 1 1 d . .
Ag12 Ag 0.31672(2) 0.34797(2) 0.92500(2) 0.03527(6) Uani 1 1 d . .
Ag13 Ag 0.33042(2) 0.37732(2) 0.83149(2) 0.03840(7) Uani 1 1 d . .
Ag14 Ag 0.32898(2) 0.26208(2) 0.89888(2) 0.03501(6) Uani 1 1 d . .
Ag15 Ag 0.35987(2) 0.33796(2) 0.89042(2) 0.03560(6) Uani 1 1 d . .
Ag16 Ag 0.33674(2) 0.27530(2) 0.84462(2) 0.03583(6) Uani 1 1 d . .
Ag17 Ag 0.46470(2) 0.29242(2) 0.97996(2) 0.03499(6) Uani 1 1 d . .
Ag18 Ag 0.36141(2) 0.31058(2) 0.97983(2) 0.03492(6) Uani 1 1 d . .
Ag19 Ag 0.40379(2) 0.14666(2) 0.97988(2) 0.03504(6) Uani 1 1 d . .
Ag20 Ag 0.39629(2) 0.30550(2) 0.94316(2) 0.03507(6) Uani 1 1 d . .
Ag21 Ag 0.37067(2) 0.22017(2) 0.94322(2) 0.03494(6) Uani 1 1 d . .
Ag22 Ag 0.42620(2) 0.22437(2) 0.94319(2) 0.03500(6) Uani 1 1 d . .
Ag23 Ag 0.39481(2) 0.38005(2) 0.83935(2) 0.03804(7) Uani 1 1 d . .
Ag24 Ag 0.47817(2) 0.31318(2) 0.92500(2) 0.03553(6) Uani 1 1 d . .
Ag25 Ag 0.43867(2) 0.23161(2) 0.83085(2) 0.03831(7) Uani 1 1 d . .
Ag26 Ag 0.39158(2) 0.27940(2) 0.84482(2) 0.03569(6) Uani 1 1 d . .
Ag27 Ag 0.41589(2) 0.32507(2) 0.89871(2) 0.03499(6) Uani 1 1 d . .
Ag28 Ag 0.43442(2) 0.23642(2) 0.89050(2) 0.03527(6) Uani 1 1 d . .
P1 P 0.34797(2) -0.02674(3) 0.83790(2) 0.0382(2) Uani 1 1 d . U
P2 P 0.23128(3) 0.41047(4) 0.83832(3) 0.0470(3) Uani 1 1 d . .
P3 P 0.44340(3) 0.25001(4) 1.08104(3) 0.0443(2) Uani 1 1 d . .
P4 P 0.50849(3) 0.36248(4) 0.83772(3) 0.0476(3) Uani 1 1 d . .
Pt1 Pt 0.38141(2) 0.24999(2) 0.89417(2) 0.04139(4) Uani 1 1 d . .
S1 S 0.40661(2) 0.08666(3) 0.87837(2) 0.03493(19) Uani 1 1 d . .
S2 S 0.33511(2) 0.09312(3) 0.88586(2) 0.0416(2) Uani 1 1 d . .
S3 S 0.35266(2) 0.12418(4) 0.81678(2) 0.0458(2) Uani 1 1 d . .
S4 S 0.27069(3) 0.15634(4) 0.84016(3) 0.0516(3) Uani 1 1 d . .
S5 S 0.45647(2) 0.15652(4) 0.83834(2) 0.0438(2) Uani 1 1 d . .
S6 S 0.42019(2) 0.07490(4) 0.96897(2) 0.0441(2) Uani 1 1 d . .
S7 S 0.27951(2) 0.28562(3) 0.87857(2) 0.0352(2) Uani 1 1 d . .
S8 S 0.32142(2) 0.39446(3) 0.88464(2) 0.0352(2) Uani 1 1 d . .
S9 S 0.29396(2) 0.31659(4) 0.81701(2) 0.0464(2) Uani 1 1 d . .
S10 S 0.36472(3) 0.43200(4) 0.84849(3) 0.0533(3) Uani 1 1 d . .
S11 S 0.31201(2) 0.31656(3) 0.96839(2) 0.0428(2) Uani 1 1 d . .
S12 S 0.45269(2) 0.22057(3) 0.99641(2) 0.03341(19) Uani 1 1 d . U
S13 S 0.41103(2) 0.32034(3) 0.99669(2) 0.0416(2) Uani 1 1 d . .
S14 S 0.38234(2) 0.20785(3) 0.99652(2) 0.03332(19) Uani 1 1 d . .
S15 S 0.48642(2) 0.35766(3) 0.96769(2) 0.03434(19) Uani 1 1 d . .
S16 S 0.42015(2) 0.31058(4) 0.81674(2) 0.0445(2) Uani 1 1 d . .
S17 S 0.44121(2) 0.37395(4) 0.87078(3) 0.0487(3) Uani 1 1 d . .
S18 S 0.47944(2) 0.26244(4) 0.88583(2) 0.0422(2) Uani 1 1 d . U
C1 C 0.31380(10) -0.02323(15) 0.80855(10) 0.0455(11) Uani 1 1 d . .
C2 C 0.31006(12) -0.01904(17) 0.77913(11) 0.0565(13) Uani 1 1 d . .
H2 H 0.3258 -0.0169 0.7730 0.068 Uiso 1 1 calc R U
C3 C 0.28193(11) -0.01796(17) 0.75832(12) 0.0566(13) Uani 1 1 d . .
H3 H 0.2790 -0.0153 0.7382 0.068 Uiso 1 1 calc R U
C4 C 0.25979(12) -0.02069(17) 0.76744(12) 0.0577(13) Uani 1 1 d . .
H4 H 0.2413 -0.0193 0.7536 0.069 Uiso 1 1 calc R U
C5 C 0.26355(11) -0.02556(17) 0.79706(11) 0.0547(12) Uani 1 1 d . .
H5 H 0.2478 -0.0281 0.8032 0.066 Uiso 1 1 calc R U
C6 C 0.29109(10) -0.02652(16) 0.81738(11) 0.0525(12) Uani 1 1 d . .
H6 H 0.2939 -0.0295 0.8374 0.063 Uiso 1 1 calc R U
C7 C 0.33803(11) -0.06951(17) 0.86096(11) 0.0521(12) Uani 1 1 d . .
C8 C 0.31562(11) -0.09985(17) 0.85181(11) 0.0564(12) Uani 1 1 d . .
H8 H 0.3036 -0.1000 0.8321 0.068 Uiso 1 1 calc R U
C9 C 0.31060(11) -0.13042(17) 0.87158(11) 0.0534(12) Uani 1 1 d . .
H9 H 0.2954 -0.1513 0.8654 0.064 Uiso 1 1 calc R U
C10 C 0.32867(11) -0.12927(17) 0.90090(11) 0.0541(12) Uani 1 1 d . .
H10 H 0.3253 -0.1491 0.9146 0.065 Uiso 1 1 calc R U
C11 C 0.35102(11) -0.09982(16) 0.90980(11) 0.0519(11) Uani 1 1 d . .
H11 H 0.3631 -0.1000 0.9295 0.062 Uiso 1 1 calc R U
C12 C 0.35616(12) -0.06968(17) 0.89034(11) 0.0580(13) Uani 1 1 d . .
H12 H 0.3717 -0.0494 0.8967 0.070 Uiso 1 1 calc R U
C13 C 0.37603(10) -0.05066(16) 0.82385(10) 0.0491(11) Uani 1 1 d . U
C14 C 0.38295(11) -0.09729(16) 0.82965(11) 0.0544(12) Uani 1 1 d . .
H14 H 0.3744 -0.1147 0.8407 0.065 Uiso 1 1 calc R U
C15 C 0.40238(11) -0.11759(16) 0.81911(11) 0.0514(12) Uani 1 1 d . .
H15 H 0.4066 -0.1491 0.8224 0.062 Uiso 1 1 calc R U
C16 C 0.41542(11) -0.09196(16) 0.80394(11) 0.0529(12) Uani 1 1 d . .
H16 H 0.4292 -0.1057 0.7975 0.063 Uiso 1 1 calc R U
C17 C 0.40861(11) -0.04587(17) 0.79795(11) 0.0550(12) Uani 1 1 d . .
H17 H 0.4173 -0.0288 0.7870 0.066 Uiso 1 1 calc R U
C18 C 0.38875(11) -0.02478(18) 0.80816(11) 0.0555(12) Uani 1 1 d . .
H18 H 0.3842 0.0065 0.8044 0.067 Uiso 1 1 calc R U
C19 C 0.20603(10) 0.39917(16) 0.80377(11) 0.0497(11) Uani 1 1 d . .
C20 C 0.20325(11) 0.35417(16) 0.79373(11) 0.0531(12) Uani 1 1 d . .
H20 H 0.2157 0.3313 0.8047 0.064 Uiso 1 1 calc R U
C21 C 0.18236(11) 0.34294(17) 0.76774(11) 0.0573(13) Uani 1 1 d . .
H21 H 0.1807 0.3126 0.7606 0.069 Uiso 1 1 calc R U
C22 C 0.16347(11) 0.37687(16) 0.75186(12) 0.0571(13) Uani 1 1 d . .
H22 H 0.1492 0.3693 0.7340 0.069 Uiso 1 1 calc R U
C23 C 0.16573(11) 0.42076(16) 0.76215(11) 0.0536(12) Uani 1 1 d . .
H23 H 0.1526 0.4431 0.7518 0.064 Uiso 1 1 calc R U
C24 C 0.18727(11) 0.43264(16) 0.78774(11) 0.0521(12) Uani 1 1 d . .
H24 H 0.1892 0.4633 0.7943 0.063 Uiso 1 1 calc R U
C25 C 0.20553(10) 0.40263(16) 0.85404(11) 0.0504(11) Uani 1 1 d . .
C26 C 0.18169(11) 0.38021(17) 0.83502(12) 0.0592(14) Uani 1 1 d . .
H26 H 0.1815 0.3709 0.8165 0.071 Uiso 1 1 calc R U
C27 C 0.15853(12) 0.37159(17) 0.84298(12) 0.0577(13) Uani 1 1 d . .
H27 H 0.1426 0.3562 0.8301 0.069 Uiso 1 1 calc R U
C28 C 0.15894(12) 0.38615(17) 0.87071(11) 0.0587(13) Uani 1 1 d . .
H28 H 0.1431 0.3811 0.8764 0.070 Uiso 1 1 calc R U
C29 C 0.18249(11) 0.40768(16) 0.88929(11) 0.0533(12) Uani 1 1 d . .
H29 H 0.1830 0.4165 0.9081 0.064 Uiso 1 1 calc R U
C30 C 0.20597(12) 0.41687(17) 0.88083(13) 0.0608(14) Uani 1 1 d . .
H30 H 0.2218 0.4327 0.8935 0.073 Uiso 1 1 calc R U
C31 C 0.24245(10) 0.47181(16) 0.84520(11) 0.0514(11) Uani 1 1 d . .
C32 C 0.23325(11) 0.50245(17) 0.86136(11) 0.0553(12) Uani 1 1 d . .
H32 H 0.2199 0.4937 0.8700 0.066 Uiso 1 1 calc R U
C33 C 0.24427(12) 0.54734(17) 0.86473(12) 0.0582(13) Uani 1 1 d . .
H33 H 0.2382 0.5690 0.8757 0.070 Uiso 1 1 calc R U
C34 C 0.26436(11) 0.56042(17) 0.85189(12) 0.0563(12) Uani 1 1 d . .
H34 H 0.2719 0.5904 0.8545 0.068 Uiso 1 1 calc R U
C35 C 0.27278(11) 0.52949(16) 0.83571(12) 0.0550(12) Uani 1 1 d . .
H35 H 0.2856 0.5383 0.8265 0.066 Uiso 1 1 calc R U
C36 C 0.26224(11) 0.48411(18) 0.83272(11) 0.0560(12) Uani 1 1 d . .
H36 H 0.2687 0.4622 0.8222 0.067 Uiso 1 1 calc R U
C37 C 0.41595(10) 0.26848(14) 1.09537(10) 0.0438(10) Uani 1 1 d . .
C38 C 0.39510(10) 0.29502(15) 1.07699(11) 0.0482(11) Uani 1 1 d . .
H38 H 0.3966 0.3054 1.0593 0.058 Uiso 1 1 calc R U
C39 C 0.37169(10) 0.30689(17) 1.08402(11) 0.0520(12) Uani 1 1 d . .
H39 H 0.3575 0.3259 1.0715 0.062 Uiso 1 1 calc R U
C40 C 0.36954(11) 0.29058(16) 1.10947(11) 0.0510(11) Uani 1 1 d . .
H40 H 0.3537 0.2982 1.1146 0.061 Uiso 1 1 calc R U
C41 C 0.38982(11) 0.26396(16) 1.12710(11) 0.0528(12) Uani 1 1 d . .
H41 H 0.3880 0.2527 1.1445 0.063 Uiso 1 1 calc R U
C42 C 0.41335(11) 0.25258(16) 1.12045(11) 0.0517(11) Uani 1 1 d . .
H42 H 0.4276 0.2339 1.1332 0.062 Uiso 1 1 calc R U
C43 C 0.47232(10) 0.29516(16) 1.09498(10) 0.0481(11) Uani 1 1 d . .
C44 C 0.47610(11) 0.32067(16) 1.12004(12) 0.0536(12) Uani 1 1 d . .
H44 H 0.4649 0.3151 1.1317 0.064 Uiso 1 1 calc R U
C45 C 0.49681(11) 0.35481(16) 1.12766(11) 0.0557(12) Uani 1 1 d . .
H45 H 0.4999 0.3722 1.1448 0.067 Uiso 1 1 calc R U
C46 C 0.51256(11) 0.36295(17) 1.11031(11) 0.0557(13) Uani 1 1 d . .
H46 H 0.5262 0.3866 1.1154 0.067 Uiso 1 1 calc R U
C47 C 0.50881(12) 0.33694(17) 1.08531(11) 0.0584(14) Uani 1 1 d . .
H47 H 0.5205 0.3413 1.0740 0.070 Uiso 1 1 calc R U
C48 C 0.48773(9) 0.30494(15) 1.07765(11) 0.0471(11) Uani 1 1 d . .
H48 H 0.4837 0.2891 1.0598 0.057 Uiso 1 1 calc R U
C49 C 0.45986(10) 0.19328(15) 1.09510(10) 0.0456(10) Uani 1 1 d . .
C50 C 0.48345(10) 0.18644(16) 1.12020(11) 0.0485(11) Uani 1 1 d . .
H50 H 0.4921 0.2117 1.1320 0.058 Uiso 1 1 calc R U
C51 C 0.49422(11) 0.14240(16) 1.12781(11) 0.0512(11) Uani 1 1 d . .
H51 H 0.5104 0.1375 1.1445 0.061 Uiso 1 1 calc R U
C52 C 0.48083(10) 0.10618(16) 1.11047(11) 0.0490(11) Uani 1 1 d . .
H52 H 0.4878 0.0762 1.1158 0.059 Uiso 1 1 calc R U
C53 C 0.45773(11) 0.11215(16) 1.08579(12) 0.0552(12) Uani 1 1 d . .
H53 H 0.4490 0.0866 1.0744 0.066 Uiso 1 1 calc R U
C54 C 0.44709(10) 0.15616(15) 1.07757(10) 0.0477(11) Uani 1 1 d . .
H54 H 0.4314 0.1607 1.0603 0.057 Uiso 1 1 calc R U
C55 C 0.53836(11) 0.38694(16) 0.86557(11) 0.0520(12) Uani 1 1 d . .
C56 C 0.53509(12) 0.38984(17) 0.89249(11) 0.0575(13) Uani 1 1 d . .
H56 H 0.5187 0.3778 0.8950 0.069 Uiso 1 1 calc R U
C57 C 0.55531(11) 0.40986(16) 0.91516(11) 0.0537(12) Uani 1 1 d . .
H57 H 0.5531 0.4105 0.9336 0.064 Uiso 1 1 calc R U
C58 C 0.57810(11) 0.42863(17) 0.91238(11) 0.0597(14) Uani 1 1 d . .
H58 H 0.5912 0.4439 0.9284 0.072 Uiso 1 1 calc R U
C59 C 0.58302(11) 0.42614(16) 0.88553(11) 0.0551(12) Uani 1 1 d . .
H59 H 0.5997 0.4379 0.8836 0.066 Uiso 1 1 calc R U
C60 C 0.56165(11) 0.40511(17) 0.86152(11) 0.0574(13) Uani 1 1 d . .
H60 H 0.5636 0.4038 0.8430 0.069 Uiso 1 1 calc R U
C61 C 0.49332(11) 0.40910(17) 0.81332(12) 0.0539(12) Uani 1 1 d . .
C62 C 0.50866(12) 0.44835(16) 0.81419(11) 0.0570(13) Uani 1 1 d . .
H62 H 0.5274 0.4503 0.8273 0.068 Uiso 1 1 calc R U
C63 C 0.49695(12) 0.48487(17) 0.79619(12) 0.0595(13) Uani 1 1 d . .
H63 H 0.5076 0.5118 0.7971 0.071 Uiso 1 1 calc R U
C64 C 0.46908(11) 0.48183(16) 0.77648(11) 0.0528(12) Uani 1 1 d . .
H64 H 0.4609 0.5063 0.7637 0.063 Uiso 1 1 calc R U
C65 C 0.45431(12) 0.44340(17) 0.77614(11) 0.0591(13) Uani 1 1 d . .
H65 H 0.4356 0.4412 0.7630 0.071 Uiso 1 1 calc R U
C66 C 0.46578(11) 0.40669(17) 0.79464(10) 0.0527(12) Uani 1 1 d . .
H66 H 0.4548 0.3804 0.7944 0.063 Uiso 1 1 calc R U
C67 C 0.52613(11) 0.31148(17) 0.82750(11) 0.0518(11) Uani 1 1 d . .
C68 C 0.55446(11) 0.29902(17) 0.84093(10) 0.0520(11) Uani 1 1 d . .
H68 H 0.5665 0.3161 0.8568 0.062 Uiso 1 1 calc R U
C69 C 0.56449(11) 0.26146(17) 0.83058(12) 0.0557(12) Uani 1 1 d . .
H69 H 0.5837 0.2535 0.8391 0.067 Uiso 1 1 calc R U
C70 C 0.54705(11) 0.23517(16) 0.80808(11) 0.0512(12) Uani 1 1 d . .
H70 H 0.5542 0.2089 0.8018 0.061 Uiso 1 1 calc R U
C71 C 0.51823(11) 0.24792(17) 0.79445(12) 0.0546(12) Uani 1 1 d . .
H71 H 0.5062 0.2310 0.7785 0.066 Uiso 1 1 calc R U
C72 C 0.50835(12) 0.28521(16) 0.80493(11) 0.0606(15) Uani 1 1 d . .
H72 H 0.4891 0.2932 0.7967 0.073 Uiso 1 1 calc R U
C73 C 0.43765(9) 0.05132(14) 0.89004(10) 0.0418(10) Uani 1 1 d . .
C74 C 0.46222(9) 0.07920(14) 0.90914(10) 0.0445(10) Uani 1 1 d . .
H74A H 0.4572 0.0916 0.9254 0.053 Uiso 1 1 calc R U
H74B H 0.4648 0.1054 0.8977 0.053 Uiso 1 1 calc R U
C75 C 0.49066(10) 0.05426(15) 0.92205(11) 0.0495(11) Uani 1 1 d . .
H75 H 0.5072 0.0726 0.9341 0.059 Uiso 1 1 calc R U
C76 C 0.48409(10) 0.01044(15) 0.93533(10) 0.0537(13) Uani 1 1 d . .
H76A H 0.4845 0.0186 0.9550 0.064 Uiso 1 1 calc R U
H76B H 0.5002 -0.0102 0.9380 0.064 Uiso 1 1 calc R U
C77 C 0.45718(10) -0.01898(15) 0.92145(9) 0.0453(10) Uani 1 1 d . .
H77 H 0.4542 -0.0423 0.9349 0.054 Uiso 1 1 calc R U
C78 C 0.43333(10) 0.01550(15) 0.91066(11) 0.0505(11) Uani 1 1 d . .
H78A H 0.4157 -0.0011 0.9006 0.061 Uiso 1 1 calc R U
H78B H 0.4312 0.0312 0.9276 0.061 Uiso 1 1 calc R U
C79 C 0.44723(10) 0.03285(14) 0.86578(10) 0.0468(11) Uani 1 1 d . .
H79A H 0.4310 0.0190 0.8505 0.056 Uiso 1 1 calc R U
H79B H 0.4542 0.0584 0.8570 0.056 Uiso 1 1 calc R U
C80 C 0.49297(10) 0.02958(15) 0.89605(10) 0.0472(11) Uani 1 1 d . .
H80A H 0.5106 0.0118 0.9031 0.057 Uiso 1 1 calc R U
H80B H 0.4957 0.0533 0.8829 0.057 Uiso 1 1 calc R U
C81 C 0.47033(10) -0.00262(15) 0.87715(10) 0.0467(11) Uani 1 1 d . .
H81 H 0.4757 -0.0162 0.8612 0.056 Uiso 1 1 calc R U
C82 C 0.45992(11) -0.03937(15) 0.89374(10) 0.0495(11) Uani 1 1 d . .
H82A H 0.4415 -0.0512 0.8811 0.059 Uiso 1 1 calc R U
H82B H 0.4733 -0.0651 0.8989 0.059 Uiso 1 1 calc R U
C83 C 0.30754(9) 0.06839(14) 0.89842(10) 0.0391(9) Uani 1 1 d . .
C84 C 0.28082(11) 0.05243(17) 0.87513(10) 0.0535(12) Uani 1 1 d . .
H84A H 0.2859 0.0303 0.8626 0.064 Uiso 1 1 calc R U
H84B H 0.2719 0.0789 0.8629 0.064 Uiso 1 1 calc R U
C85 C 0.25897(11) 0.03005(16) 0.88627(11) 0.0525(12) Uani 1 1 d . .
H85 H 0.2415 0.0198 0.8705 0.063 Uiso 1 1 calc R U
C86 C 0.25399(10) 0.06764(16) 0.90619(11) 0.0542(12) Uani 1 1 d . .
H86A H 0.2404 0.0890 0.8931 0.065 Uiso 1 1 calc R U
H86B H 0.2440 0.0524 0.9178 0.065 Uiso 1 1 calc R U
C87 C 0.27599(11) 0.09685(16) 0.92710(11) 0.0526(12) Uani 1 1 d . .
H87 H 0.2697 0.1227 0.9366 0.063 Uiso 1 1 calc R U
C88 C 0.29833(10) 0.10719(15) 0.91184(10) 0.0466(10) Uani 1 1 d . .
H88A H 0.2903 0.1305 0.8967 0.056 Uiso 1 1 calc R U
H88B H 0.3151 0.1208 0.9265 0.056 Uiso 1 1 calc R U
C89 C 0.32003(10) 0.03411(16) 0.92389(11) 0.0505(11) Uani 1 1 d . .
H89A H 0.3305 0.0101 0.9178 0.061 Uiso 1 1 calc R U
H89B H 0.3334 0.0503 0.9406 0.061 Uiso 1 1 calc R U
C90 C 0.27475(11) -0.00810(15) 0.90637(11) 0.0513(11) Uani 1 1 d . .
H90A H 0.2835 -0.0285 0.8959 0.062 Uiso 1 1 calc R U
H90B H 0.2615 -0.0263 0.9127 0.062 Uiso 1 1 calc R U
C91 C 0.29761(10) 0.01227(15) 0.93309(11) 0.0494(11) Uani 1 1 d . .
H91 H 0.3056 -0.0111 0.9486 0.059 Uiso 1 1 calc R U
C92 C 0.28884(10) 0.05600(15) 0.94522(10) 0.0484(11) Uani 1 1 d . .
H92A H 0.2755 0.0463 0.9548 0.058 Uiso 1 1 calc R U
H92B H 0.3058 0.0671 0.9608 0.058 Uiso 1 1 calc R U
C93 C 0.33488(10) 0.12164(15) 0.77892(10) 0.0441(10) Uani 1 1 d . .
C94 C 0.34986(12) 0.14681(18) 0.76191(11) 0.0570(13) Uani 1 1 d . .
H94A H 0.3698 0.1376 0.7693 0.068 Uiso 1 1 calc R U
H94B H 0.3491 0.1798 0.7658 0.068 Uiso 1 1 calc R U
C95 C 0.33831(12) 0.13934(17) 0.72844(11) 0.0559(13) Uani 1 1 d . .
H95 H 0.3490 0.1556 0.7177 0.067 Uiso 1 1 calc R U
C96 C 0.30770(11) 0.15491(17) 0.72059(11) 0.0597(13) Uani 1 1 d . U
H96A H 0.2978 0.1441 0.7006 0.072 Uiso 1 1 calc R U
H96B H 0.3081 0.1886 0.7195 0.072 Uiso 1 1 calc R U
C97 C 0.28759(11) 0.14307(17) 0.73830(11) 0.0565(12) Uani 1 1 d . U
H97 H 0.2688 0.1581 0.7330 0.068 Uiso 1 1 calc R U
C98 C 0.30998(10) 0.15004(17) 0.76989(12) 0.0675(16) Uani 1 1 d . .
H98A H 0.3142 0.1827 0.7743 0.081 Uiso 1 1 d R U
H98B H 0.2995 0.1392 0.7823 0.081 Uiso 1 1 d DR U
C99 C 0.32636(11) 0.07281(16) 0.77056(11) 0.0531(12) Uani 1 1 d . .
H99A H 0.3111 0.0641 0.7777 0.064 Uiso 1 1 calc R U
H99B H 0.3425 0.0524 0.7798 0.064 Uiso 1 1 calc R U
C100 C 0.33731(11) 0.08675(16) 0.72463(11) 0.0540(12) Uani 1 1 d . .
H10A H 0.3315 0.0790 0.7038 0.065 Uiso 1 1 calc R U
H10B H 0.3562 0.0737 0.7346 0.065 Uiso 1 1 calc R U
C101 C 0.31639(11) 0.06687(17) 0.73757(11) 0.0539(12) Uani 1 1 d . .
H101 H 0.3123 0.0342 0.7320 0.065 Uiso 1 1 calc R U
C102 C 0.28928(11) 0.09397(15) 0.73229(11) 0.0539(12) Uani 1 1 d . .
H10C H 0.2780 0.0898 0.7115 0.065 Uiso 1 1 calc R U
H10D H 0.2790 0.0780 0.7433 0.065 Uiso 1 1 calc R U
C103 C 0.24261(11) 0.14925(18) 0.81222(12) 0.0585(13) Uani 1 1 d . .
C104 C 0.24913(9) 0.10587(16) 0.79896(11) 0.0599(14) Uani 1 1 d . .
H10E H 0.2667 0.1100 0.7949 0.072 Uiso 1 1 d DR U
H10F H 0.2518 0.0797 0.8124 0.072 Uiso 1 1 d DR U
C105 C 0.22575(11) 0.09608(18) 0.77092(11) 0.0621(14) Uani 1 1 d . .
H105 H 0.2305 0.0696 0.7607 0.075 Uiso 1 1 calc R U
C106 C 0.21778(12) 0.13801(18) 0.75095(11) 0.0595(13) Uani 1 1 d . .
H10G H 0.2043 0.1290 0.7318 0.071 Uiso 1 1 calc R U
H10H H 0.2347 0.1503 0.7480 0.071 Uiso 1 1 calc R U
C107 C 0.20448(11) 0.17525(16) 0.76447(11) 0.0552(12) Uani 1 1 d . .
H107 H 0.1956 0.2011 0.7513 0.066 Uiso 1 1 calc R U
C108 C 0.22874(12) 0.18881(17) 0.79240(11) 0.0566(13) Uani 1 1 d . .
H10I H 0.2432 0.2049 0.7868 0.068 Uiso 1 1 calc R U
H10J H 0.2214 0.2105 0.8035 0.068 Uiso 1 1 calc R U
C109 C 0.21894(11) 0.13451(19) 0.82435(12) 0.0621(14) Uani 1 1 d . .
H10K H 0.2268 0.1115 0.8398 0.075 Uiso 1 1 calc R U
H10L H 0.2134 0.1614 0.8333 0.075 Uiso 1 1 calc R U
C110 C 0.20056(9) 0.08148(17) 0.78499(12) 0.0743(18) Uani 1 1 d . .
H11A H 0.1841 0.0686 0.7695 0.089 Uiso 1 1 d R U
H11B H 0.2092 0.0561 0.7984 0.089 Uiso 1 1 d DR U
C111 C 0.19310(11) 0.11504(17) 0.80185(11) 0.0556(12) Uani 1 1 d . .
H111 H 0.1777 0.1062 0.8091 0.067 Uiso 1 1 calc R U
C112 C 0.18487(11) 0.14950(18) 0.77675(12) 0.0575(13) Uani 1 1 d . .
H11C H 0.1739 0.1733 0.7823 0.069 Uiso 1 1 calc R U
H11D H 0.1714 0.1332 0.7600 0.069 Uiso 1 1 calc R U
C113 C 0.44884(11) 0.13990(16) 0.80234(10) 0.0488(11) Uani 1 1 d . .
C114 C 0.42515(12) 0.10584(19) 0.79084(11) 0.0606(14) Uani 1 1 d . .
H11E H 0.4084 0.1180 0.7942 0.073 Uiso 1 1 calc R U
H11F H 0.4306 0.0772 0.8021 0.073 Uiso 1 1 calc R U
C115 C 0.41707(12) 0.09443(18) 0.75766(12) 0.0585(13) Uani 1 1 d . .
H115 H 0.4010 0.0729 0.7498 0.070 Uiso 1 1 calc R U
C116 C 0.41255(11) 0.14166(17) 0.74328(12) 0.0586(13) Uani 1 1 d . .
H11G H 0.4050 0.1379 0.7220 0.070 Uiso 1 1 calc R U
H11H H 0.3984 0.1585 0.7490 0.070 Uiso 1 1 calc R U
C117 C 0.43898(11) 0.16901(17) 0.75145(11) 0.0542(12) Uani 1 1 d . .
H117 H 0.4369 0.1966 0.7389 0.065 Uiso 1 1 calc R U
C118 C 0.44881(12) 0.18140(17) 0.78375(11) 0.0576(13) Uani 1 1 d . .
H11I H 0.4362 0.2050 0.7869 0.069 Uiso 1 1 calc R U
H11J H 0.4680 0.1943 0.7897 0.069 Uiso 1 1 calc R U
C119 C 0.47526(11) 0.11332(18) 0.80219(11) 0.0565(13) Uani 1 1 d . .
H11K H 0.4778 0.0864 0.8150 0.068 Uiso 1 1 calc R U
H11L H 0.4919 0.1331 0.8105 0.068 Uiso 1 1 calc R U
C120 C 0.44593(12) 0.07659(16) 0.75615(12) 0.0594(13) Uani 1 1 d . .
H12A H 0.4473 0.0443 0.7623 0.071 Uiso 1 1 calc R U
H12B H 0.4436 0.0762 0.7353 0.071 Uiso 1 1 calc R U
C121 C 0.47428(12) 0.0967(2) 0.77131(11) 0.0632(14) Uani 1 1 d . .
H121 H 0.4909 0.0797 0.7701 0.076 Uiso 1 1 calc R U
C122 C 0.46612(11) 0.14121(17) 0.75406(12) 0.0557(12) Uani 1 1 d . .
H12C H 0.4651 0.1342 0.7340 0.067 Uiso 1 1 calc R U
H12D H 0.4821 0.1623 0.7622 0.067 Uiso 1 1 calc R U
C123 C 0.41121(10) 0.03096(14) 0.99259(10) 0.0455(11) Uani 1 1 d . .
C124 C 0.42440(11) 0.04037(15) 1.02511(10) 0.0533(12) Uani 1 1 d . .
H12E H 0.4162 0.0689 1.0295 0.064 Uiso 1 1 calc R U
H12F H 0.4447 0.0457 1.0298 0.064 Uiso 1 1 calc R U
C125 C 0.42068(11) 0.00193(15) 1.04577(10) 0.0545(13) Uani 1 1 d . .
H125 H 0.4301 0.0066 1.0671 0.065 Uiso 1 1 calc R U
C126 C 0.38946(11) -0.00933(16) 1.03489(11) 0.0532(12) Uani 1 1 d . .
H12G H 0.3804 0.0135 1.0436 0.064 Uiso 1 1 calc R U
H12H H 0.3876 -0.0391 1.0435 0.064 Uiso 1 1 calc R U
C127 C 0.37134(10) -0.01215(16) 1.00203(11) 0.0490(11) Uani 1 1 d . .
H127 H 0.3507 -0.0127 0.9985 0.059 Uiso 1 1 calc R U
C128 C 0.38035(9) 0.02933(14) 0.98816(10) 0.0432(10) Uani 1 1 d . .
H12I H 0.3696 0.0292 0.9671 0.052 Uiso 1 1 calc R U
H12J H 0.3753 0.0574 0.9963 0.052 Uiso 1 1 calc R U
C129 C 0.42374(10) -0.01531(14) 0.98765(11) 0.0491(11) Uani 1 1 d . U
H12K H 0.4186 -0.0208 0.9666 0.059 Uiso 1 1 calc R U
H12L H 0.4445 -0.0140 0.9962 0.059 Uiso 1 1 calc R U
C130 C 0.42762(10) -0.04016(16) 1.03312(11) 0.0493(11) Uani 1 1 d . .
H13A H 0.4247 -0.0658 1.0449 0.059 Uiso 1 1 calc R U
H13B H 0.4480 -0.0389 1.0366 0.059 Uiso 1 1 calc R U
C131 C 0.41319(10) -0.05396(15) 1.00100(10) 0.0448(10) Uani 1 1 d . U
H131 H 0.4204 -0.0839 0.9968 0.054 Uiso 1 1 calc R U
C132 C 0.38108(10) -0.05292(15) 0.98971(11) 0.0518(12) Uani 1 1 d . .
H13C H 0.3739 -0.0512 0.9683 0.062 Uiso 1 1 calc R U
H13D H 0.3737 -0.0811 0.9955 0.062 Uiso 1 1 calc R U
C133 C 0.45153(10) 0.42962(16) 0.88795(10) 0.0476(11) Uani 1 1 d . .
C134 C 0.47277(12) 0.42368(17) 0.91785(12) 0.0595(13) Uani 1 1 d . .
H13E H 0.4885 0.4049 0.9166 0.071 Uiso 1 1 calc R U
H13F H 0.4640 0.4070 0.9300 0.071 Uiso 1 1 calc R U
C135 C 0.48442(11) 0.46918(17) 0.93255(12) 0.0584(13) Uani 1 1 d . .
H135 H 0.4988 0.4664 0.9524 0.070 Uiso 1 1 calc R U
C136 C 0.45846(13) 0.49670(16) 0.93104(10) 0.0589(14) Uani 1 1 d . .
H13G H 0.4523 0.4850 0.9468 0.071 Uiso 1 1 calc R U
H13H H 0.4650 0.5283 0.9365 0.071 Uiso 1 1 calc R U
C137 C 0.43233(11) 0.50055(18) 0.90466(12) 0.0570(13) Uani 1 1 d . .
H137 H 0.4160 0.5169 0.9070 0.068 Uiso 1 1 calc R U
C138 C 0.42708(11) 0.45177(16) 0.89182(12) 0.0548(12) Uani 1 1 d . .
H13I H 0.4205 0.4325 0.9047 0.066 Uiso 1 1 calc R U
H13J H 0.4118 0.4531 0.8727 0.066 Uiso 1 1 calc R U
C139 C 0.45912(14) 0.46099(18) 0.86803(12) 0.0682(16) Uani 1 1 d . .
H13K H 0.4420 0.4691 0.8515 0.082 Uiso 1 1 calc R U
H13L H 0.4723 0.4455 0.8602 0.082 Uiso 1 1 calc R U
C140 C 0.49500(11) 0.48511(17) 0.91060(12) 0.0582(13) Uani 1 1 d . .
H14U H 0.5045 0.4595 0.9046 0.070 Uiso 1 1 calc R U
H14V H 0.5092 0.5090 0.9191 0.070 Uiso 1 1 calc R U
C141 C 0.47273(13) 0.50419(18) 0.88412(12) 0.0604(14) Uani 1 1 d . .
H141 H 0.4807 0.5241 0.8723 0.073 Uiso 1 1 calc R U
C142 C 0.44683(10) 0.52300(15) 0.88682(10) 0.0542(13) Uani 1 1 d . .
H14A H 0.4512 0.5545 0.8943 0.065 Uiso 1 1 calc R U
H14B H 0.4330 0.5255 0.8669 0.065 Uiso 1 1 calc R U
C143 C 0.32865(9) 0.45464(13) 0.89931(10) 0.0382(9) Uani 1 1 d . .
C144 C 0.36051(10) 0.45891(15) 0.91402(11) 0.0497(11) Uani 1 1 d . .
H14C H 0.3699 0.4464 0.9010 0.060 Uiso 1 1 calc R U
H14D H 0.3666 0.4407 0.9321 0.060 Uiso 1 1 calc R U
C145 C 0.36987(11) 0.50995(16) 0.92146(11) 0.0504(11) Uani 1 1 d . .
H145 H 0.3906 0.5141 0.9304 0.060 Uiso 1 1 calc R U
C146 C 0.35434(10) 0.52478(15) 0.94010(11) 0.0483(11) Uani 1 1 d . .
H14E H 0.3566 0.5583 0.9416 0.058 Uiso 1 1 calc R U
H14F H 0.3649 0.5126 0.9596 0.058 Uiso 1 1 calc R U
C147 C 0.32387(10) 0.51580(14) 0.93536(11) 0.0465(10) Uani 1 1 d . .
H147 H 0.3167 0.5245 0.9512 0.056 Uiso 1 1 calc R U
C148 C 0.31792(12) 0.46692(16) 0.92304(11) 0.0532(12) Uani 1 1 d . .
H14G H 0.3261 0.4453 0.9392 0.064 Uiso 1 1 calc R U
H14H H 0.2974 0.4622 0.9158 0.064 Uiso 1 1 calc R U
C149 C 0.31519(12) 0.48947(15) 0.87487(10) 0.0563(14) Uani 1 1 d . .
H14I H 0.3193 0.4804 0.8573 0.068 Uiso 1 1 calc R U
H14J H 0.2946 0.4892 0.8700 0.068 Uiso 1 1 calc R U
C150 C 0.35711(10) 0.53312(16) 0.89272(11) 0.0502(11) Uani 1 1 d . .
H15A H 0.3654 0.5639 0.8938 0.060 Uiso 1 1 calc R U
H15B H 0.3618 0.5156 0.8778 0.060 Uiso 1 1 calc R U
C151 C 0.32622(11) 0.53741(15) 0.88378(11) 0.0507(11) Uani 1 1 d . .
H151 H 0.3185 0.5598 0.8676 0.061 Uiso 1 1 calc R U
C152 C 0.31381(11) 0.54381(17) 0.90722(11) 0.0526(12) Uani 1 1 d . .
H15C H 0.2934 0.5386 0.8982 0.063 Uiso 1 1 calc R U
H15D H 0.3163 0.5763 0.9129 0.063 Uiso 1 1 calc R U
C153 C 0.27957(10) 0.31453(16) 0.77698(10) 0.0476(11) Uani 1 1 d . .
C154 C 0.29306(12) 0.27865(18) 0.76421(10) 0.0558(13) Uani 1 1 d . .
H15E H 0.2914 0.2487 0.7728 0.067 Uiso 1 1 calc R U
H15F H 0.3133 0.2857 0.7695 0.067 Uiso 1 1 calc R U
C155 C 0.27962(12) 0.27531(18) 0.73049(11) 0.0617(15) Uani 1 1 d . .
H155 H 0.2883 0.2511 0.7220 0.074 Uiso 1 1 calc R U
C156 C 0.24825(11) 0.26826(17) 0.72405(11) 0.0619(14) Uani 1 1 d . .
H15G H 0.2452 0.2426 0.7357 0.074 Uiso 1 1 calc R U
H15H H 0.2388 0.2609 0.7033 0.074 Uiso 1 1 calc R U
C157 C 0.23615(12) 0.31248(18) 0.73171(12) 0.0575(13) Uani 1 1 d . .
H157 H 0.2152 0.3122 0.7243 0.069 Uiso 1 1 calc R U
C158 C 0.24762(11) 0.35700(17) 0.72460(12) 0.0578(13) Uani 1 1 d . .
H15I H 0.2395 0.3604 0.7033 0.069 Uiso 1 1 calc R U
H15J H 0.2394 0.3816 0.7329 0.069 Uiso 1 1 calc R U
C159 C 0.27785(11) 0.36765(17) 0.73291(12) 0.0554(13) Uani 1 1 d . .
H159 H 0.2833 0.3968 0.7257 0.067 Uiso 1 1 calc R U
C160 C 0.28815(13) 0.35957(18) 0.76592(11) 0.0606(14) Uani 1 1 d . .
H16A H 0.2813 0.3851 0.7748 0.073 Uiso 1 1 calc R U
H16B H 0.3089 0.3612 0.7732 0.073 Uiso 1 1 calc R U
C161 C 0.24845(11) 0.31807(19) 0.76534(12) 0.0574(13) Uani 1 1 d . .
H16C H 0.2428 0.3481 0.7707 0.069 Uiso 1 1 calc R U
H16D H 0.2404 0.2943 0.7744 0.069 Uiso 1 1 calc R U
C162 C 0.28283(12) 0.32356(17) 0.71958(11) 0.0578(13) Uani 1 1 d . .
H16E H 0.3023 0.3253 0.7195 0.069 Uiso 1 1 calc R U
H16F H 0.2704 0.3245 0.6990 0.069 Uiso 1 1 calc R U
C163 C 0.36271(11) 0.46976(18) 0.81686(12) 0.0550(12) Uani 1 1 d . .
C164 C 0.37641(12) 0.45054(17) 0.79758(11) 0.0565(12) Uani 1 1 d . .
H16U H 0.3966 0.4453 0.8079 0.068 Uiso 1 1 d R U
H16V H 0.3659 0.4216 0.7918 0.068 Uiso 1 1 d R U
C165 C 0.37346(12) 0.47712(17) 0.77074(11) 0.0551(12) Uani 1 1 d . .
H165 H 0.3834 0.4658 0.7577 0.066 Uiso 1 1 calc R U
C166 C 0.34225(11) 0.48718(17) 0.75757(12) 0.0583(13) Uani 1 1 d . .
H16H H 0.3295 0.4975 0.7384 0.070 Uiso 1 1 d R U
H16G H 0.3402 0.4536 0.7577 0.070 Uiso 1 1 d R U
C167 C 0.32203(12) 0.50006(18) 0.77547(11) 0.0577(13) Uani 1 1 d . .
H167 H 0.3016 0.4987 0.7637 0.069 Uiso 1 1 calc R U
C168 C 0.33143(12) 0.46553(18) 0.80008(11) 0.0577(13) Uani 1 1 d . .
H16I H 0.3272 0.4344 0.7920 0.069 Uiso 1 1 calc R U
H16J H 0.3209 0.4706 0.8134 0.069 Uiso 1 1 calc R U
C169 C 0.37456(13) 0.51977(18) 0.82544(12) 0.0630(14) Uani 1 1 d . .
H16M H 0.3953 0.5191 0.8332 0.076 Uiso 1 1 calc R U
H16N H 0.3679 0.5321 0.8406 0.076 Uiso 1 1 calc R U
C170 C 0.37586(12) 0.52773(16) 0.77882(11) 0.0553(13) Uani 1 1 d . .
H17M H 0.3962 0.5346 0.7861 0.066 Uiso 1 1 calc R U
H17N H 0.3678 0.5444 0.7603 0.066 Uiso 1 1 calc R U
C171 C 0.36460(11) 0.54974(17) 0.79893(12) 0.0550(12) Uani 1 1 d . .
H171 H 0.3715 0.5818 0.8033 0.066 Uiso 1 1 calc R U
C172 C 0.33192(12) 0.54666(17) 0.78917(12) 0.0597(13) Uani 1 1 d . .
H17A H 0.3255 0.5518 0.8058 0.072 Uiso 1 1 d R U
H17B H 0.3237 0.5707 0.7746 0.072 Uiso 1 1 d R U
C173 C 0.30586(9) 0.36427(14) 0.99113(10) 0.0401(9) Uani 1 1 d . .
C174 C 0.32064(11) 0.35494(16) 1.02385(11) 0.0512(12) Uani 1 1 d . .
H17C H 0.3179 0.3227 1.0282 0.061 Uiso 1 1 calc R U
H17D H 0.3410 0.3606 1.0293 0.061 Uiso 1 1 calc R U
C175 C 0.30854(10) 0.38588(16) 1.04120(11) 0.0509(11) Uani 1 1 d . .
H175 H 0.3165 0.3780 1.0623 0.061 Uiso 1 1 calc R U
C176 C 0.32131(11) 0.43026(15) 1.03538(11) 0.0526(12) Uani 1 1 d . .
H17E H 0.3177 0.4537 1.0482 0.063 Uiso 1 1 calc R U
H17F H 0.3419 0.4257 1.0421 0.063 Uiso 1 1 calc R U
C177 C 0.31300(10) 0.45034(16) 1.00604(10) 0.0467(11) Uani 1 1 d . .
H177 H 0.3214 0.4805 1.0043 0.056 Uiso 1 1 calc R U
C178 C 0.31776(10) 0.41073(15) 0.98717(11) 0.0475(11) Uani 1 1 d . .
H17G H 0.3093 0.4196 0.9665 0.057 Uiso 1 1 calc R U
H17H H 0.3382 0.4073 0.9915 0.057 Uiso 1 1 calc R U
C179 C 0.27526(9) 0.37086(14) 0.98020(10) 0.0448(10) Uani 1 1 d . .
H17I H 0.2659 0.3409 0.9788 0.054 Uiso 1 1 calc R U
H17J H 0.2694 0.3840 0.9604 0.054 Uiso 1 1 calc R U
C180 C 0.27654(11) 0.38294(17) 1.03034(11) 0.0542(12) Uani 1 1 d . .
H18A H 0.2705 0.3508 1.0301 0.065 Uiso 1 1 calc R U
H18B H 0.2691 0.4004 1.0433 0.065 Uiso 1 1 calc R U
C181 C 0.26544(10) 0.40270(14) 0.99994(10) 0.0441(10) Uani 1 1 d . .
H181 H 0.2446 0.4069 0.9927 0.053 Uiso 1 1 calc R U
C182 C 0.28206(9) 0.44963(14) 1.00052(10) 0.0462(10) Uani 1 1 d . .
H18C H 0.2728 0.4647 0.9816 0.055 Uiso 1 1 calc R U
H18D H 0.2788 0.4693 1.0154 0.055 Uiso 1 1 calc R U
C183 C 0.48384(9) 0.18362(14) 1.00970(10) 0.0404(9) Uani 1 1 d . U
C184 C 0.50631(9) 0.21042(14) 1.03168(10) 0.0455(10) Uani 1 1 d . .
H18E H 0.4993 0.2194 1.0474 0.055 Uiso 1 1 calc R U
H18F H 0.5095 0.2388 1.0223 0.055 Uiso 1 1 calc R U
C185 C 0.53468(10) 0.18636(14) 1.04547(10) 0.0438(10) Uani 1 1 d . .
H185 H 0.5500 0.2041 1.0599 0.053 Uiso 1 1 calc R U
C186 C 0.54096(10) 0.16612(15) 1.02050(10) 0.0466(10) Uani 1 1 d . .
H18G H 0.5588 0.1491 1.0287 0.056 Uiso 1 1 calc R U
H18H H 0.5446 0.1918 1.0092 0.056 Uiso 1 1 calc R U
C187 C 0.51924(9) 0.13318(14) 0.99793(10) 0.0417(10) Uani 1 1 d . .
H187 H 0.5263 0.1225 0.9824 0.050 Uiso 1 1 calc R U
C188 C 0.49670(11) 0.16861(15) 0.98707(10) 0.0509(12) Uani 1 1 d . .
H18I H 0.4816 0.1564 0.9699 0.061 Uiso 1 1 calc R U
H18J H 0.5047 0.1957 0.9807 0.061 Uiso 1 1 calc R U
C189 C 0.47781(11) 0.14435(14) 1.02657(10) 0.0480(11) Uani 1 1 d . .
H18K H 0.4613 0.1274 1.0138 0.058 Uiso 1 1 calc R U
H18L H 0.4729 0.1567 1.0429 0.058 Uiso 1 1 calc R U
C190 C 0.52667(10) 0.13963(14) 1.05559(10) 0.0460(10) Uani 1 1 d . .
H19A H 0.5435 0.1200 1.0598 0.055 Uiso 1 1 calc R U
H19B H 0.5243 0.1455 1.0744 0.055 Uiso 1 1 calc R U
C191 C 0.50248(10) 0.11098(15) 1.03866(10) 0.0446(10) Uani 1 1 d . .
H191 H 0.4984 0.0860 1.0505 0.053 Uiso 1 1 calc R U
C192 C 0.50820(11) 0.09328(15) 1.01181(11) 0.0501(11) Uani 1 1 d . .
H19C H 0.4907 0.0808 0.9976 0.060 Uiso 1 1 calc R U
H19D H 0.5223 0.0685 1.0175 0.060 Uiso 1 1 calc R U
C193 C 0.25045(10) 0.26389(16) 0.88848(10) 0.0453(10) Uani 1 1 d . .
C194 C 0.23905(9) 0.30299(14) 0.90060(10) 0.0434(10) Uani 1 1 d . .
H19X H 0.2542 0.3150 0.9178 0.052 Uiso 1 1 calc R U
H19Y H 0.2336 0.3276 0.8859 0.052 Uiso 1 1 calc R U
C195 C 0.21466(11) 0.29186(17) 0.90908(13) 0.0560(13) Uani 1 1 d . .
H195 H 0.2073 0.3170 0.9182 0.067 Uiso 1 1 calc R U
C196 C 0.22320(10) 0.25004(15) 0.92606(12) 0.0517(12) Uani 1 1 d . .
H19E H 0.2075 0.2418 0.9327 0.062 Uiso 1 1 calc R U
H19F H 0.2392 0.2585 0.9436 0.062 Uiso 1 1 calc R U
C197 C 0.23173(11) 0.20624(17) 0.91469(11) 0.0529(12) Uani 1 1 d . .
H197 H 0.2361 0.1812 0.9294 0.063 Uiso 1 1 calc R U
C198 C 0.25788(11) 0.22411(16) 0.91011(11) 0.0551(12) Uani 1 1 d . .
H19G H 0.2667 0.1994 0.9026 0.066 Uiso 1 1 calc R U
H19H H 0.2715 0.2345 0.9289 0.066 Uiso 1 1 calc R U
C199 C 0.22634(9) 0.25145(15) 0.86040(11) 0.0472(10) Uani 1 1 d . .
H19I H 0.2333 0.2292 0.8493 0.057 Uiso 1 1 calc R U
H19J H 0.2205 0.2792 0.8483 0.057 Uiso 1 1 calc R U
C200 C 0.19270(10) 0.26903(15) 0.88022(12) 0.0513(12) Uani 1 1 d . .
H20A H 0.1763 0.2589 0.8852 0.062 Uiso 1 1 calc R U
H20B H 0.1860 0.2937 0.8657 0.062 Uiso 1 1 calc R U
C201 C 0.20068(10) 0.23106(15) 0.86572(11) 0.0496(11) Uani 1 1 d . .
H201 H 0.1854 0.2224 0.8473 0.060 Uiso 1 1 calc R U
C202 C 0.21138(11) 0.19109(16) 0.88543(11) 0.0516(11) Uani 1 1 d . .
H20C H 0.2209 0.1696 0.8764 0.062 Uiso 1 1 calc R U
H20D H 0.1954 0.1749 0.8882 0.062 Uiso 1 1 calc R U
C203 C 0.42215(9) 0.37854(14) 1.01215(9) 0.0403(9) Uani 1 1 d . .
C204 C 0.41414(10) 0.40933(14) 0.98610(10) 0.0452(10) Uani 1 1 d . .
H20X H 0.4270 0.4030 0.9754 0.054 Uiso 1 1 calc R U
H20Y H 0.3950 0.4008 0.9733 0.054 Uiso 1 1 calc R U
C205 C 0.41440(10) 0.45915(15) 0.99115(10) 0.0468(11) Uani 1 1 d . .
H205 H 0.4089 0.4780 0.9731 0.056 Uiso 1 1 calc R U
C206 C 0.44617(10) 0.46574(15) 1.01191(10) 0.0465(10) Uani 1 1 d . .
H20E H 0.4577 0.4663 0.9993 0.056 Uiso 1 1 calc R U
H20F H 0.4475 0.4965 1.0205 0.056 Uiso 1 1 calc R U
C207 C 0.46053(10) 0.43347(15) 1.03656(11) 0.0456(10) Uani 1 1 d . .
H207 H 0.4811 0.4382 1.0465 0.055 Uiso 1 1 calc R U
C208 C 0.45194(9) 0.38734(16) 1.02530(10) 0.0453(10) Uani 1 1 d . .
H20U H 0.4608 0.3805 1.0107 0.054 Uiso 1 1 calc R U
H20V H 0.4597 0.3655 1.0415 0.054 Uiso 1 1 calc R U
C209 C 0.40892(10) 0.39059(15) 1.03511(10) 0.0441(10) Uani 1 1 d . .
H20G H 0.3891 0.3803 1.0284 0.053 Uiso 1 1 calc R U
H20H H 0.4191 0.3746 1.0535 0.053 Uiso 1 1 calc R U
C210 C 0.39685(10) 0.46850(15) 1.01083(10) 0.0475(11) Uani 1 1 d . .
H21A H 0.3773 0.4582 1.0010 0.057 Uiso 1 1 calc R U
H21B H 0.3966 0.5016 1.0146 0.057 Uiso 1 1 calc R U
C211 C 0.41024(10) 0.44209(15) 1.04027(10) 0.0446(10) Uani 1 1 d . .
H211 H 0.4012 0.4508 1.0546 0.054 Uiso 1 1 calc R U
C212 C 0.44252(10) 0.44627(15) 1.05340(11) 0.0487(11) Uani 1 1 d . .
H21C H 0.4468 0.4784 1.0594 0.058 Uiso 1 1 calc R U
H21D H 0.4487 0.4278 1.0714 0.058 Uiso 1 1 calc R U
C213 C 0.52398(9) 0.35080(15) 0.99070(10) 0.0427(10) Uani 1 1 d . .
C214 C 0.52758(10) 0.36001(15) 1.02228(10) 0.0483(11) Uani 1 1 d . .
H21E H 0.5169 0.3877 1.0234 0.058 Uiso 1 1 calc R U
H21F H 0.5197 0.3342 1.0299 0.058 Uiso 1 1 calc R U
C215 C 0.55756(10) 0.36644(16) 1.04083(10) 0.0482(11) Uani 1 1 d . .
H215 H 0.5594 0.3757 1.0610 0.058 Uiso 1 1 calc R U
C216 C 0.57141(10) 0.40052(15) 1.02716(11) 0.0538(13) Uani 1 1 d . .
H21G H 0.5907 0.4065 1.0405 0.065 Uiso 1 1 calc R U
H21H H 0.5609 0.4296 1.0240 0.065 Uiso 1 1 calc R U
C217 C 0.57240(10) 0.38333(16) 0.99840(11) 0.0512(12) Uani 1 1 d . .
H217 H 0.5841 0.4023 0.9901 0.061 Uiso 1 1 calc R U
C218 C 0.54206(10) 0.37754(16) 0.97846(11) 0.0532(12) Uani 1 1 d . .
H21I H 0.5337 0.4081 0.9731 0.064 Uiso 1 1 calc R U
H21J H 0.5420 0.3625 0.9604 0.064 Uiso 1 1 calc R U
C219 C 0.53607(10) 0.30432(16) 0.99178(11) 0.0519(12) Uani 1 1 d . .
H21K H 0.5356 0.2966 0.9720 0.062 Uiso 1 1 calc R U
H21L H 0.5235 0.2826 0.9967 0.062 Uiso 1 1 calc R U
C220 C 0.56633(10) 0.31781(16) 1.03985(10) 0.0497(11) Uani 1 1 d . .
H22A H 0.5857 0.3151 1.0539 0.060 Uiso 1 1 calc R U
H22B H 0.5543 0.2990 1.0476 0.060 Uiso 1 1 calc R U
C221 C 0.56611(11) 0.29587(17) 1.01291(11) 0.0534(12) Uani 1 1 d . .
H221 H 0.5735 0.2641 1.0144 0.064 Uiso 1 1 calc R U
C222 C 0.58242(11) 0.33247(16) 1.00480(10) 0.0532(12) Uani 1 1 d . .
H22C H 0.5859 0.3214 0.9873 0.064 Uiso 1 1 calc R U
H22D H 0.6009 0.3336 1.0206 0.064 Uiso 1 1 calc R U
C223 C 0.40380(10) 0.31108(15) 0.77821(10) 0.0472(11) Uani 1 1 d . .
C224 C 0.39198(12) 0.36076(16) 0.77236(11) 0.0580(13) Uani 1 1 d . .
H2E H 0.4026 0.3869 0.7836 0.070 Uiso 1 1 d R U
H2F H 0.3762 0.3544 0.7793 0.070 Uiso 1 1 d R U
C225 C 0.38021(12) 0.37371(16) 0.73999(11) 0.0563(13) Uani 1 1 d . .
H225 H 0.3726 0.4054 0.7364 0.068 Uiso 1 1 calc R U
C226 C 0.35819(11) 0.33700(17) 0.72682(11) 0.0567(13) Uani 1 1 d . .
H22G H 0.3416 0.3461 0.7316 0.068 Uiso 1 1 calc R U
H22H H 0.3528 0.3405 0.7056 0.068 Uiso 1 1 calc R U
C227 C 0.36138(11) 0.28583(17) 0.73250(11) 0.0542(12) Uani 1 1 d . .
H227 H 0.3444 0.2661 0.7246 0.065 Uiso 1 1 calc R U
C228 C 0.37810(11) 0.28378(17) 0.76510(11) 0.0532(12) Uani 1 1 d . .
H22I H 0.3650 0.2921 0.7753 0.064 Uiso 1 1 calc R U
H22J H 0.3833 0.2515 0.7699 0.064 Uiso 1 1 calc R U
C229 C 0.42244(11) 0.29640(18) 0.76011(10) 0.0551(12) Uani 1 1 d . .
H22K H 0.4417 0.3085 0.7694 0.066 Uiso 1 1 calc R U
H22L H 0.4236 0.2627 0.7599 0.066 Uiso 1 1 calc R U
C230 C 0.40326(11) 0.36516(16) 0.72883(11) 0.0540(12) Uani 1 1 d . .
H23A H 0.4202 0.3816 0.7411 0.065 Uiso 1 1 calc R U
H23B H 0.3980 0.3775 0.7089 0.065 Uiso 1 1 calc R U
C231 C 0.41015(11) 0.31434(17) 0.72841(10) 0.0526(12) Uani 1 1 d . .
H231 H 0.4226 0.3078 0.7170 0.063 Uiso 1 1 calc R U
C232 C 0.38379(11) 0.28105(17) 0.72039(11) 0.0569(13) Uani 1 1 d . .
H23C H 0.3747 0.2822 0.6990 0.068 Uiso 1 1 calc R U
H23D H 0.3914 0.2498 0.7252 0.068 Uiso 1 1 calc R U
C233 C 0.35658(9) 0.18620(14) 1.01155(10) 0.0395(9) Uani 1 1 d . U
C234 C 0.34847(9) 0.22530(15) 1.02626(10) 0.0446(10) Uani 1 1 d . .
H23E H 0.3396 0.2496 1.0121 0.054 Uiso 1 1 calc R U
H23F H 0.3651 0.2381 1.0415 0.054 Uiso 1 1 calc R U
C235 C 0.32801(10) 0.20650(15) 1.03946(11) 0.0468(11) Uani 1 1 d . .
H235 H 0.3230 0.2306 1.0512 0.056 Uiso 1 1 calc R U
C236 C 0.30290(10) 0.18977(15) 1.01729(10) 0.0452(10) Uani 1 1 d . .
H23U H 0.2942 0.2152 1.0039 0.054 Uiso 1 1 calc R U
H23V H 0.2894 0.1802 1.0267 0.054 Uiso 1 1 calc R U
C237 C 0.30759(10) 0.14871(16) 0.99893(10) 0.0471(10) Uani 1 1 d . .
H237 H 0.2900 0.1391 0.9832 0.056 Uiso 1 1 calc R U
C238 C 0.32828(9) 0.17232(15) 0.98737(10) 0.0446(10) Uani 1 1 d . .
H23G H 0.3193 0.2000 0.9767 0.054 Uiso 1 1 calc R U
H23H H 0.3325 0.1517 0.9734 0.054 Uiso 1 1 calc R U
C239 C 0.36969(10) 0.14869(16) 1.03428(11) 0.0480(11) Uani 1 1 d . U
H23I H 0.3841 0.1623 1.0515 0.058 Uiso 1 1 calc R U
H23J H 0.3790 0.1257 1.0260 0.058 Uiso 1 1 calc R U
C240 C 0.33939(10) 0.16584(16) 1.05778(10) 0.0510(11) Uani 1 1 d . .
H24A H 0.3564 0.1754 1.0739 0.061 Uiso 1 1 calc R U
H24B H 0.3254 0.1560 1.0664 0.061 Uiso 1 1 calc R U
C241 C 0.34686(9) 0.12549(14) 1.04355(10) 0.0426(10) Uani 1 1 d . .
H241 H 0.3552 0.1009 1.0581 0.051 Uiso 1 1 calc R U
C242 C 0.32345(10) 0.10738(15) 1.01866(11) 0.0473(11) Uani 1 1 d . .
H24C H 0.3103 0.0902 1.0257 0.057 Uiso 1 1 calc R U
H24D H 0.3308 0.0864 1.0072 0.057 Uiso 1 1 calc R U
C243 C 0.51090(10) 0.22794(14) 0.89891(10) 0.0436(9) Uani 1 1 d . U
C244 C 0.53641(10) 0.25859(15) 0.91090(12) 0.0548(13) Uani 1 1 d . .
H24K H 0.5358 0.2731 0.9289 0.066 Uiso 1 1 calc R U
H24M H 0.5350 0.2832 0.8967 0.066 Uiso 1 1 calc R U
C245 C 0.56521(11) 0.23476(16) 0.91786(11) 0.0544(13) Uani 1 1 d . .
H245 H 0.5822 0.2547 0.9248 0.065 Uiso 1 1 calc R U
C246 C 0.56444(11) 0.19418(18) 0.93710(12) 0.0606(13) Uani 1 1 d . .
H24E H 0.5692 0.2064 0.9570 0.073 Uiso 1 1 calc R U
H24F H 0.5802 0.1741 0.9374 0.073 Uiso 1 1 calc R U
C247 C 0.53806(12) 0.16191(18) 0.93185(12) 0.0598(14) Uani 1 1 d . .
H247 H 0.5394 0.1414 0.9485 0.072 Uiso 1 1 calc R U
C248 C 0.51301(11) 0.19646(18) 0.92380(12) 0.0565(13) Uani 1 1 d . .
H24G H 0.4953 0.1790 0.9189 0.068 Uiso 1 1 calc R U
H24H H 0.5148 0.2152 0.9411 0.068 Uiso 1 1 calc R U
C249 C 0.51396(11) 0.20336(16) 0.87144(10) 0.0497(11) Uani 1 1 d . .
H24I H 0.4963 0.1874 0.8606 0.060 Uiso 1 1 calc R U
H24J H 0.5176 0.2263 0.8584 0.060 Uiso 1 1 calc R U
C250 C 0.56239(11) 0.20433(16) 0.89176(11) 0.0531(12) Uani 1 1 d . .
H25A H 0.5800 0.1866 0.8964 0.064 Uiso 1 1 calc R U
H25B H 0.5614 0.2246 0.8753 0.064 Uiso 1 1 calc R U
C251 C 0.53746(11) 0.16991(16) 0.88073(11) 0.0516(12) Uani 1 1 d . .
H251 H 0.5385 0.1525 0.8636 0.062 Uiso 1 1 calc R U
C252 C 0.53413(12) 0.13723(17) 0.90362(11) 0.0584(13) Uani 1 1 d . .
H25C H 0.5152 0.1233 0.8963 0.070 Uiso 1 1 calc R U
H25D H 0.5481 0.1125 0.9071 0.070 Uiso 1 1 calc R U

loop_
_atom_site_aniso_label
_atom_site_aniso_U_11
_atom_site_aniso_U_22
_atom_site_aniso_U_33
_atom_site_aniso_U_23
_atom_site_aniso_U_13
_atom_site_aniso_U_12
Ag1 0.03820(16) 0.03619(14) 0.03931(15) -0.01066(11) 0.01151(13) 0.00977(12)
Ag2 0.03678(16) 0.03926(14) 0.03931(15) 0.01210(11) 0.01357(13) 0.01167(12)
Ag3 0.03254(15) 0.03477(13) 0.03529(13) -0.00918(11) 0.01115(12) 0.00921(11)
Ag4 0.03842(17) 0.03849(14) 0.03904(15) -0.01184(11) 0.01455(13) -0.01217(12)
Ag5 0.03808(17) 0.03798(14) 0.03850(14) -0.01039(11) 0.01180(13) -0.01034(12)
Ag6 0.03971(17) 0.03736(14) 0.03850(14) 0.01031(11) 0.01378(13) 0.01073(12)
Ag7 0.03398(16) 0.03454(13) 0.03691(14) 0.00945(11) 0.01115(12) -0.00911(11)
Ag8 0.03873(16) 0.03326(13) 0.03482(14) 0.00914(10) 0.01160(12) 0.00918(12)
Ag9 0.03229(15) 0.03339(13) 0.03735(14) -0.00815(11) 0.00979(12) -0.00763(11)
Ag10 0.03406(16) 0.03422(13) 0.03796(14) -0.01034(11) 0.01317(12) -0.00998(11)
Ag11 0.03611(16) 0.03955(14) 0.03831(14) -0.01096(11) 0.01290(13) 0.01000(12)
Ag12 0.03422(16) 0.03555(13) 0.03652(14) 0.01055(11) 0.01285(12) 0.01037(11)
Ag13 0.03854(17) 0.03820(14) 0.03826(14) 0.01096(11) 0.01304(13) 0.01109(12)
Ag14 0.03336(15) 0.03497(13) 0.03768(14) 0.01117(11) 0.01357(12) 0.01046(11)
Ag15 0.03389(16) 0.03412(13) 0.03781(14) 0.00990(11) 0.01118(12) 0.00988(11)
Ag16 0.03417(16) 0.03836(14) 0.03461(14) 0.00964(11) 0.01149(12) 0.01163(12)
Ag17 0.03464(16) 0.03382(13) 0.03654(14) -0.00901(11) 0.01238(12) -0.00880(11)
Ag18 0.03222(15) 0.03574(13) 0.03683(14) 0.00947(11) 0.01199(12) 0.00881(11)
Ag19 0.03362(15) 0.03462(13) 0.03686(14) -0.00928(11) 0.01218(12) 0.01008(11)
Ag20 0.03814(16) 0.03244(13) 0.03471(13) -0.00842(10) 0.01272(12) -0.00846(11)
Ag21 0.03266(15) 0.03660(13) 0.03479(13) 0.00997(11) 0.01071(12) -0.01006(11)
Ag22 0.03174(15) 0.03750(14) 0.03488(13) -0.01042(11) 0.01043(12) 0.01107(11)
Ag23 0.03698(16) 0.03806(14) 0.03822(14) 0.01034(11) 0.01194(13) -0.01119(12)
Ag24 0.03415(16) 0.03565(13) 0.03701(14) -0.01041(11) 0.01263(12) -0.00963(11)
Ag25 0.03814(17) 0.03928(14) 0.03815(14) -0.01121(11) 0.01404(13) -0.01063(12)
Ag26 0.03479(16) 0.03740(14) 0.03437(13) -0.00895(11) 0.01132(12) -0.01122(12)
Ag27 0.03391(16) 0.03463(13) 0.03741(14) -0.01117(11) 0.01357(12) -0.01045(11)
Ag28 0.03351(15) 0.03505(13) 0.03796(14) 0.01021(11) 0.01328(12) 0.00938(11)
P1 0.0366(6) 0.0366(5) 0.0385(5) -0.0121(4) 0.0092(4) 0.0088(4)
P2 0.0417(7) 0.0478(6) 0.0470(6) 0.0133(5) 0.0097(5) 0.0098(5)
P3 0.0421(6) 0.0438(6) 0.0443(6) -0.0089(5) 0.0115(5) 0.0076(5)
P4 0.0482(7) 0.0494(6) 0.0446(6) 0.0084(5) 0.0152(5) -0.0106(5)
Pt1 0.03826(10) 0.04039(9) 0.04361(9) 0.00823(7) 0.01174(8) 0.00776(7)
S1 0.0332(5) 0.0325(4) 0.0372(5) -0.0031(4) 0.0098(4) -0.0012(4)
S2 0.0372(6) 0.0395(5) 0.0452(5) -0.0066(4) 0.0105(5) 0.0058(4)
S3 0.0470(7) 0.0432(5) 0.0446(6) -0.0099(4) 0.0125(5) -0.0092(5)
S4 0.0487(7) 0.0518(6) 0.0496(6) 0.0097(5) 0.0111(5) 0.0109(5)
S5 0.0441(6) 0.0427(5) 0.0438(5) 0.0113(4) 0.0144(5) 0.0105(5)
S6 0.0397(6) 0.0430(5) 0.0469(6) -0.0120(4) 0.0115(5) -0.0089(4)
S7 0.0317(5) 0.0364(4) 0.0380(5) -0.0067(4) 0.0126(4) 0.0087(4)
S8 0.0339(5) 0.0357(4) 0.0369(5) 0.0112(4) 0.0135(4) 0.0102(4)
S9 0.0402(6) 0.0502(6) 0.0450(6) 0.0092(5) 0.0100(5) 0.0114(5)
S10 0.0556(8) 0.0507(6) 0.0497(6) -0.0081(5) 0.0132(6) -0.0084(5)
S11 0.0385(6) 0.0405(5) 0.0459(5) 0.0105(4) 0.0102(5) 0.0074(4)
S12 0.0305(5) 0.0343(4) 0.0354(5) -0.0085(3) 0.0114(4) -0.0028(4)
S13 0.0430(6) 0.0389(5) 0.0417(5) 0.0055(4) 0.0132(5) 0.0103(4)
S14 0.0315(5) 0.0336(4) 0.0348(4) 0.0034(3) 0.0114(4) -0.0050(4)
S15 0.0329(5) 0.0346(4) 0.0361(5) -0.0076(4) 0.0126(4) -0.0063(4)
S16 0.0427(6) 0.0470(5) 0.0413(5) -0.0046(4) 0.0115(5) -0.0116(5)
S17 0.0436(6) 0.0444(5) 0.0545(6) 0.0108(5) 0.0125(5) -0.0118(5)
S18 0.0360(6) 0.0435(5) 0.0444(5) -0.0107(4) 0.0105(5) -0.0078(4)
C1 0.047(3) 0.043(2) 0.041(2) -0.0059(18) 0.009(2) 0.013(2)
C2 0.054(3) 0.057(3) 0.050(3) -0.008(2) 0.007(2) -0.009(2)
C3 0.050(3) 0.057(3) 0.053(3) -0.016(2) 0.006(2) -0.015(2)
C4 0.060(3) 0.051(3) 0.061(3) -0.022(2) 0.019(3) -0.020(2)
C5 0.046(3) 0.059(3) 0.055(3) -0.012(2) 0.011(2) 0.015(2)
C6 0.050(3) 0.049(3) 0.056(3) -0.016(2) 0.016(2) 0.011(2)
C7 0.045(3) 0.055(3) 0.052(3) 0.007(2) 0.012(2) -0.001(2)
C8 0.060(3) 0.061(3) 0.045(3) -0.007(2) 0.014(2) -0.015(2)
C9 0.051(3) 0.055(3) 0.053(3) -0.008(2) 0.016(2) -0.014(2)
C10 0.047(3) 0.058(3) 0.052(3) 0.013(2) 0.011(2) -0.010(2)
C11 0.052(3) 0.056(3) 0.045(2) -0.011(2) 0.014(2) 0.002(2)
C12 0.061(3) 0.057(3) 0.051(3) 0.006(2) 0.014(3) -0.014(2)
C13 0.054(3) 0.050(2) 0.046(2) 0.003(2) 0.020(2) 0.019(2)
C14 0.059(3) 0.048(3) 0.053(3) 0.005(2) 0.015(2) 0.014(2)
C15 0.054(3) 0.045(2) 0.052(3) 0.009(2) 0.014(2) 0.020(2)
C16 0.046(3) 0.051(3) 0.060(3) -0.015(2) 0.016(2) -0.009(2)
C17 0.048(3) 0.062(3) 0.057(3) 0.013(2) 0.020(2) 0.012(2)
C18 0.050(3) 0.060(3) 0.056(3) 0.014(2) 0.018(2) 0.014(2)
C19 0.048(3) 0.047(2) 0.046(2) 0.009(2) 0.005(2) 0.006(2)
C20 0.057(3) 0.053(3) 0.047(3) 0.005(2) 0.014(2) 0.018(2)
C21 0.055(3) 0.053(3) 0.056(3) -0.016(2) 0.010(2) 0.019(2)
C22 0.057(3) 0.050(3) 0.058(3) -0.009(2) 0.011(3) 0.011(2)
C23 0.057(3) 0.048(3) 0.049(3) 0.010(2) 0.009(2) 0.014(2)
C24 0.056(3) 0.043(2) 0.047(3) -0.0009(19) 0.005(2) 0.000(2)
C25 0.047(3) 0.051(3) 0.051(3) 0.010(2) 0.013(2) 0.017(2)
C26 0.052(3) 0.061(3) 0.055(3) 0.018(2) 0.006(2) -0.017(2)
C27 0.059(3) 0.058(3) 0.058(3) -0.018(2) 0.023(3) -0.018(2)
C28 0.054(3) 0.060(3) 0.050(3) -0.015(2) 0.003(2) 0.014(2)
C29 0.050(3) 0.053(3) 0.052(3) 0.009(2) 0.012(2) 0.010(2)
C30 0.065(4) 0.056(3) 0.066(3) -0.006(2) 0.029(3) 0.024(3)
C31 0.047(3) 0.050(3) 0.053(3) -0.007(2) 0.012(2) -0.004(2)
C32 0.045(3) 0.057(3) 0.058(3) -0.019(2) 0.010(2) -0.009(2)
C33 0.064(3) 0.051(3) 0.058(3) 0.010(2) 0.018(3) 0.017(2)
C34 0.060(3) 0.051(3) 0.057(3) -0.009(2) 0.019(3) 0.009(2)
C35 0.056(3) 0.049(3) 0.060(3) -0.016(2) 0.020(3) -0.013(2)
C36 0.051(3) 0.059(3) 0.053(3) 0.010(2) 0.012(2) -0.007(2)
C37 0.048(3) 0.042(2) 0.041(2) -0.0112(18) 0.016(2) 0.0088(19)
C38 0.040(3) 0.047(2) 0.056(3) -0.015(2) 0.014(2) -0.003(2)
C39 0.046(3) 0.058(3) 0.048(3) -0.012(2) 0.012(2) -0.014(2)
C40 0.046(3) 0.050(3) 0.052(3) -0.012(2) 0.011(2) -0.016(2)
C41 0.055(3) 0.054(3) 0.053(3) 0.008(2) 0.024(2) -0.014(2)
C42 0.051(3) 0.051(3) 0.054(3) 0.004(2) 0.020(2) -0.013(2)
C43 0.044(3) 0.048(2) 0.041(2) -0.0104(19) 0.000(2) -0.005(2)
C44 0.046(3) 0.049(3) 0.059(3) -0.011(2) 0.010(2) -0.006(2)
C45 0.062(3) 0.043(2) 0.055(3) -0.010(2) 0.012(3) -0.012(2)
C46 0.043(3) 0.055(3) 0.051(3) 0.001(2) -0.005(2) 0.012(2)
C47 0.056(3) 0.055(3) 0.043(3) 0.007(2) -0.009(2) -0.008(2)
C48 0.038(3) 0.045(2) 0.051(3) 0.0085(19) 0.006(2) 0.009(2)
C49 0.041(3) 0.049(2) 0.044(2) 0.0109(19) 0.013(2) 0.011(2)
C50 0.047(3) 0.046(2) 0.054(3) 0.011(2) 0.021(2) 0.006(2)
C51 0.050(3) 0.051(3) 0.050(3) 0.012(2) 0.014(2) 0.018(2)
C52 0.047(3) 0.048(2) 0.050(3) 0.008(2) 0.015(2) 0.007(2)
C53 0.052(3) 0.046(2) 0.066(3) 0.016(2) 0.018(3) 0.013(2)
C54 0.048(3) 0.046(2) 0.048(2) -0.0022(19) 0.015(2) 0.016(2)
C55 0.054(3) 0.050(3) 0.048(3) 0.010(2) 0.012(2) -0.023(2)
C56 0.057(3) 0.055(3) 0.045(3) -0.004(2) -0.002(2) -0.018(2)
C57 0.053(3) 0.049(3) 0.052(3) 0.006(2) 0.009(2) 0.008(2)
C58 0.056(3) 0.059(3) 0.045(3) -0.006(2) -0.006(2) -0.018(3)
C59 0.053(3) 0.050(3) 0.053(3) 0.006(2) 0.006(2) 0.006(2)
C60 0.056(3) 0.060(3) 0.050(3) 0.010(2) 0.009(2) -0.015(2)
C61 0.047(3) 0.057(3) 0.057(3) 0.001(2) 0.017(2) -0.013(2)
C62 0.067(4) 0.051(3) 0.045(3) -0.007(2) 0.008(2) -0.018(2)
C63 0.060(3) 0.051(3) 0.065(3) 0.014(2) 0.018(3) 0.009(2)
C64 0.057(3) 0.049(3) 0.050(3) 0.007(2) 0.015(2) 0.005(2)
C65 0.063(3) 0.058(3) 0.049(3) -0.014(2) 0.010(3) -0.004(3)
C66 0.049(3) 0.055(3) 0.045(3) 0.010(2) 0.006(2) 0.009(2)
C67 0.051(3) 0.056(3) 0.049(3) -0.008(2) 0.019(2) -0.008(2)
C68 0.053(3) 0.058(3) 0.040(2) -0.008(2) 0.010(2) 0.003(2)
C69 0.044(3) 0.063(3) 0.056(3) -0.015(2) 0.011(2) -0.009(2)
C70 0.051(3) 0.047(2) 0.052(3) 0.010(2) 0.013(2) -0.009(2)
C71 0.046(3) 0.058(3) 0.057(3) -0.012(2) 0.015(2) -0.011(2)
C72 0.055(3) 0.044(2) 0.057(3) 0.015(2) -0.013(2) 0.012(2)
C73 0.037(2) 0.041(2) 0.045(2) -0.0080(18) 0.011(2) 0.0075(18)
C74 0.040(3) 0.040(2) 0.053(3) -0.0040(19) 0.015(2) 0.0092(19)
C75 0.043(3) 0.046(2) 0.052(3) -0.011(2) 0.009(2) 0.014(2)
C76 0.046(3) 0.049(2) 0.043(2) -0.009(2) -0.013(2) 0.016(2)
C77 0.044(3) 0.043(2) 0.035(2) -0.0099(17) -0.0044(19) -0.0010(19)
C78 0.040(3) 0.046(2) 0.050(3) 0.009(2) -0.004(2) 0.006(2)
C79 0.051(3) 0.037(2) 0.048(2) -0.0031(18) 0.012(2) 0.017(2)
C80 0.040(3) 0.045(2) 0.052(3) -0.007(2) 0.010(2) 0.012(2)
C81 0.046(3) 0.043(2) 0.048(2) 0.0044(19) 0.012(2) 0.015(2)
C82 0.048(3) 0.048(2) 0.044(2) 0.0046(19) 0.006(2) 0.008(2)
C83 0.032(2) 0.037(2) 0.045(2) -0.0069(17) 0.0088(19) -0.0067(17)
C84 0.051(3) 0.057(3) 0.045(3) -0.006(2) 0.007(2) -0.012(2)
C85 0.049(3) 0.053(3) 0.048(3) 0.010(2) 0.007(2) -0.017(2)
C86 0.039(3) 0.049(3) 0.062(3) 0.016(2) 0.003(2) 0.014(2)
C87 0.058(3) 0.051(3) 0.054(3) 0.007(2) 0.026(3) 0.017(2)
C88 0.048(3) 0.048(2) 0.045(2) -0.0078(19) 0.017(2) 0.007(2)
C89 0.046(3) 0.048(2) 0.051(3) 0.006(2) 0.009(2) 0.007(2)
C90 0.056(3) 0.044(2) 0.054(3) 0.009(2) 0.018(2) 0.012(2)
C91 0.049(3) 0.039(2) 0.055(3) -0.0046(19) 0.012(2) -0.010(2)
C92 0.046(3) 0.053(3) 0.044(2) 0.001(2) 0.012(2) -0.011(2)
C93 0.047(3) 0.044(2) 0.038(2) 0.0040(17) 0.011(2) 0.007(2)
C94 0.062(3) 0.061(3) 0.041(2) 0.008(2) 0.008(2) -0.018(2)
C95 0.058(3) 0.058(3) 0.044(3) 0.014(2) 0.008(2) 0.001(2)
C96 0.066(3) 0.056(3) 0.048(3) 0.019(2) 0.008(2) 0.026(3)
C97 0.051(3) 0.051(3) 0.054(3) -0.012(2) 0.000(2) 0.001(2)
C98 0.076(4) 0.065(3) 0.052(3) -0.013(2) 0.009(3) 0.019(3)
C99 0.053(3) 0.045(2) 0.055(3) -0.012(2) 0.012(2) -0.014(2)
C100 0.062(3) 0.053(3) 0.049(3) 0.013(2) 0.022(2) 0.015(2)
C101 0.050(3) 0.050(3) 0.055(3) -0.008(2) 0.010(2) -0.014(2)
C102 0.063(3) 0.045(2) 0.054(3) -0.007(2) 0.021(3) 0.011(2)
C103 0.042(3) 0.061(3) 0.055(3) 0.011(2) -0.006(2) 0.015(2)
C104 0.054(3) 0.056(3) 0.054(3) 0.008(2) -0.002(3) 0.012(2)
C105 0.052(3) 0.062(3) 0.049(3) 0.005(2) -0.011(2) 0.017(3)
C106 0.056(3) 0.070(3) 0.046(3) 0.009(2) 0.008(2) 0.006(3)
C107 0.062(3) 0.050(3) 0.043(2) 0.002(2) 0.005(2) -0.010(2)
C108 0.059(3) 0.053(3) 0.045(3) 0.010(2) 0.003(2) -0.006(2)
C109 0.055(3) 0.066(3) 0.052(3) 0.014(2) 0.002(3) -0.018(3)
C110 0.109(5) 0.054(3) 0.054(3) 0.022(2) 0.020(3) 0.013(3)
C111 0.047(3) 0.054(3) 0.054(3) 0.013(2) 0.004(2) 0.005(2)
C112 0.046(3) 0.059(3) 0.058(3) 0.018(2) 0.006(2) 0.013(2)
C113 0.056(3) 0.049(2) 0.043(2) 0.0034(19) 0.019(2) -0.007(2)
C114 0.060(3) 0.067(3) 0.047(3) -0.011(2) 0.007(3) -0.017(3)
C115 0.067(4) 0.060(3) 0.048(3) -0.011(2) 0.020(3) -0.008(3)
C116 0.062(4) 0.053(3) 0.057(3) 0.007(2) 0.015(3) 0.014(2)
C117 0.062(3) 0.050(3) 0.052(3) 0.011(2) 0.022(3) -0.001(2)
C118 0.063(4) 0.055(3) 0.052(3) 0.009(2) 0.017(3) 0.006(2)
C119 0.059(3) 0.061(3) 0.050(3) 0.006(2) 0.019(3) 0.018(2)
C120 0.071(4) 0.044(2) 0.063(3) -0.013(2) 0.022(3) -0.004(2)
C121 0.059(4) 0.083(4) 0.044(3) 0.006(3) 0.013(3) 0.016(3)
C122 0.058(3) 0.054(3) 0.057(3) -0.005(2) 0.021(3) -0.015(2)
C123 0.036(3) 0.037(2) 0.047(2) 0.0005(18) -0.005(2) 0.0000(18)
C124 0.051(3) 0.045(2) 0.046(3) -0.0087(19) -0.006(2) -0.009(2)
C125 0.057(3) 0.045(2) 0.043(2) -0.0104(19) -0.005(2) -0.008(2)
C126 0.054(3) 0.048(3) 0.053(3) -0.005(2) 0.014(2) -0.012(2)
C127 0.042(3) 0.051(3) 0.048(3) 0.008(2) 0.008(2) 0.008(2)
C128 0.036(2) 0.039(2) 0.049(2) -0.0125(18) 0.007(2) 0.0053(18)
C129 0.052(3) 0.040(2) 0.059(3) -0.0022(19) 0.023(2) 0.006(2)
C130 0.045(3) 0.051(3) 0.051(3) -0.017(2) 0.014(2) -0.019(2)
C131 0.045(3) 0.041(2) 0.044(2) 0.0009(17) 0.009(2) -0.0011(19)
C132 0.041(3) 0.039(2) 0.063(3) -0.011(2) 0.002(2) -0.013(2)
C133 0.051(3) 0.055(3) 0.039(2) -0.0083(19) 0.018(2) -0.017(2)
C134 0.071(4) 0.047(3) 0.055(3) 0.000(2) 0.016(3) -0.008(2)
C135 0.050(3) 0.056(3) 0.056(3) 0.013(2) 0.003(2) -0.014(2)
C136 0.091(4) 0.045(2) 0.040(2) 0.010(2) 0.022(3) 0.013(3)
C137 0.041(3) 0.066(3) 0.058(3) -0.013(2) 0.009(2) -0.008(2)
C138 0.051(3) 0.054(3) 0.059(3) 0.007(2) 0.018(3) -0.009(2)
C139 0.099(5) 0.055(3) 0.048(3) 0.010(2) 0.023(3) -0.025(3)
C140 0.046(3) 0.049(3) 0.071(3) 0.019(2) 0.010(3) -0.007(2)
C141 0.076(4) 0.058(3) 0.052(3) 0.013(2) 0.028(3) 0.002(3)
C142 0.046(3) 0.047(2) 0.047(3) 0.010(2) -0.014(2) -0.012(2)
C143 0.035(2) 0.0360(19) 0.045(2) 0.0097(17) 0.0159(19) 0.0108(17)
C144 0.041(3) 0.040(2) 0.062(3) 0.001(2) 0.010(2) 0.0069(19)
C145 0.044(3) 0.047(2) 0.056(3) -0.010(2) 0.013(2) -0.009(2)
C146 0.049(3) 0.042(2) 0.052(3) -0.0096(19) 0.015(2) 0.009(2)
C147 0.043(3) 0.041(2) 0.051(3) 0.0067(19) 0.010(2) 0.0103(19)
C148 0.067(3) 0.050(3) 0.047(3) -0.001(2) 0.026(3) -0.005(2)
C149 0.065(3) 0.042(2) 0.037(2) 0.0039(18) -0.014(2) 0.010(2)
C150 0.046(3) 0.044(2) 0.062(3) 0.008(2) 0.020(2) 0.008(2)
C151 0.059(3) 0.045(2) 0.049(3) -0.005(2) 0.019(2) -0.012(2)
C152 0.051(3) 0.058(3) 0.050(3) -0.009(2) 0.018(2) 0.015(2)
C153 0.043(3) 0.058(3) 0.039(2) 0.0071(19) 0.010(2) 0.002(2)
C154 0.058(3) 0.068(3) 0.035(2) 0.013(2) 0.007(2) 0.012(3)
C155 0.057(3) 0.065(3) 0.039(3) 0.013(2) -0.014(2) 0.017(3)
C156 0.057(3) 0.060(3) 0.048(3) -0.014(2) -0.009(2) -0.008(3)
C157 0.051(3) 0.065(3) 0.053(3) -0.018(2) 0.014(3) -0.017(2)
C158 0.054(3) 0.054(3) 0.058(3) 0.014(2) 0.010(3) -0.004(2)
C159 0.061(3) 0.050(3) 0.055(3) 0.017(2) 0.019(3) 0.009(2)
C160 0.067(4) 0.064(3) 0.046(3) -0.008(2) 0.013(3) -0.020(3)
C161 0.046(3) 0.070(3) 0.055(3) -0.008(2) 0.015(3) -0.011(2)
C162 0.065(4) 0.060(3) 0.048(3) 0.008(2) 0.020(3) -0.006(3)
C163 0.050(3) 0.061(3) 0.057(3) 0.012(2) 0.023(3) 0.004(2)
C164 0.064(3) 0.059(3) 0.045(3) 0.008(2) 0.016(2) -0.006(2)
C165 0.064(3) 0.055(3) 0.044(3) -0.006(2) 0.016(2) 0.002(2)
C166 0.059(3) 0.051(3) 0.059(3) 0.014(2) 0.012(3) 0.016(2)
C167 0.052(3) 0.064(3) 0.050(3) -0.014(2) 0.008(2) -0.014(2)
C168 0.063(3) 0.060(3) 0.047(3) 0.006(2) 0.016(3) 0.007(3)
C169 0.070(4) 0.061(3) 0.058(3) 0.007(3) 0.023(3) -0.007(3)
C170 0.070(4) 0.045(2) 0.049(3) -0.004(2) 0.019(3) 0.017(2)
C171 0.062(3) 0.048(3) 0.057(3) -0.003(2) 0.023(3) -0.010(2)
C172 0.066(4) 0.053(3) 0.060(3) 0.004(2) 0.021(3) -0.009(3)
C173 0.043(3) 0.038(2) 0.044(2) 0.0099(17) 0.022(2) -0.0032(18)
C174 0.047(3) 0.047(2) 0.055(3) 0.013(2) 0.012(2) 0.019(2)
C175 0.054(3) 0.052(3) 0.044(2) -0.014(2) 0.014(2) -0.007(2)
C176 0.057(3) 0.047(2) 0.049(3) -0.012(2) 0.012(2) 0.015(2)
C177 0.046(3) 0.050(2) 0.044(2) -0.0109(19) 0.015(2) -0.011(2)
C178 0.040(3) 0.047(2) 0.054(3) -0.004(2) 0.015(2) -0.012(2)
C179 0.038(3) 0.041(2) 0.050(2) 0.0043(19) 0.007(2) -0.0056(19)
C180 0.055(3) 0.054(3) 0.051(3) 0.012(2) 0.015(2) 0.019(2)
C181 0.040(3) 0.038(2) 0.052(3) -0.0057(18) 0.013(2) -0.0045(18)
C182 0.043(3) 0.041(2) 0.050(3) -0.0118(19) 0.011(2) -0.0103(19)
C183 0.036(2) 0.036(2) 0.051(2) 0.0063(17) 0.018(2) 0.0048(15)
C184 0.040(3) 0.039(2) 0.042(2) 0.0014(17) -0.005(2) 0.0067(19)
C185 0.040(3) 0.034(2) 0.051(2) 0.0021(18) 0.007(2) 0.0054(18)
C186 0.047(3) 0.039(2) 0.049(2) -0.0092(19) 0.010(2) 0.0022(19)
C187 0.030(2) 0.043(2) 0.047(2) -0.0097(18) 0.0072(19) -0.0009(18)
C188 0.059(3) 0.045(2) 0.047(2) -0.0100(19) 0.015(2) 0.016(2)
C189 0.057(3) 0.038(2) 0.048(2) 0.0075(19) 0.016(2) -0.003(2)
C190 0.046(3) 0.039(2) 0.050(2) -0.0069(18) 0.012(2) -0.0005(19)
C191 0.045(3) 0.040(2) 0.049(2) 0.0064(18) 0.016(2) 0.0079(19)
C192 0.054(3) 0.046(2) 0.053(3) -0.006(2) 0.023(2) -0.004(2)
C193 0.035(2) 0.056(3) 0.041(2) 0.0055(19) 0.008(2) -0.006(2)
C194 0.031(2) 0.042(2) 0.055(3) 0.0082(19) 0.012(2) -0.0056(18)
C195 0.049(3) 0.051(3) 0.074(4) -0.014(2) 0.030(3) -0.012(2)
C196 0.043(3) 0.051(3) 0.068(3) -0.016(2) 0.027(3) -0.018(2)
C197 0.058(3) 0.059(3) 0.047(3) 0.002(2) 0.025(2) 0.014(2)
C198 0.065(3) 0.047(2) 0.052(3) 0.009(2) 0.018(3) 0.013(2)
C199 0.037(3) 0.049(2) 0.056(3) 0.006(2) 0.016(2) 0.000(2)
C200 0.043(3) 0.045(2) 0.068(3) 0.004(2) 0.022(2) -0.015(2)
C201 0.042(3) 0.046(2) 0.057(3) 0.003(2) 0.012(2) -0.003(2)
C202 0.049(3) 0.048(2) 0.055(3) 0.007(2) 0.014(2) 0.001(2)
C203 0.039(2) 0.038(2) 0.040(2) 0.0034(17) 0.0087(19) 0.0033(18)
C204 0.047(3) 0.043(2) 0.043(2) 0.0112(19) 0.013(2) 0.009(2)
C205 0.050(3) 0.041(2) 0.047(2) 0.0108(19) 0.013(2) 0.007(2)
C206 0.050(3) 0.044(2) 0.043(2) 0.0065(19) 0.013(2) 0.007(2)
C207 0.039(3) 0.043(2) 0.055(3) 0.010(2) 0.017(2) 0.0082(19)
C208 0.039(3) 0.056(3) 0.038(2) 0.0057(19) 0.011(2) 0.008(2)
C209 0.042(3) 0.048(2) 0.044(2) 0.0067(19) 0.016(2) 0.009(2)
C210 0.043(3) 0.045(2) 0.050(3) -0.012(2) 0.010(2) -0.011(2)
C211 0.041(3) 0.050(2) 0.039(2) -0.0169(19) 0.009(2) -0.011(2)
C212 0.045(3) 0.044(2) 0.057(3) 0.011(2) 0.018(2) 0.010(2)
C213 0.032(2) 0.046(2) 0.048(2) -0.0142(19) 0.0111(19) 0.0042(18)
C214 0.047(3) 0.042(2) 0.051(3) 0.0011(19) 0.011(2) 0.005(2)
C215 0.041(3) 0.055(3) 0.047(2) -0.010(2) 0.012(2) -0.005(2)
C216 0.043(3) 0.042(2) 0.066(3) -0.016(2) 0.007(2) 0.011(2)
C217 0.045(3) 0.055(3) 0.048(3) -0.003(2) 0.009(2) -0.021(2)
C218 0.050(3) 0.053(3) 0.055(3) -0.010(2) 0.016(2) -0.011(2)
C219 0.040(3) 0.052(3) 0.052(3) -0.016(2) 0.001(2) 0.012(2)
C220 0.040(3) 0.052(3) 0.049(3) 0.008(2) 0.005(2) -0.013(2)
C221 0.050(3) 0.051(3) 0.051(3) 0.006(2) 0.007(2) 0.015(2)
C222 0.051(3) 0.063(3) 0.040(2) -0.023(2) 0.009(2) 0.012(2)
C223 0.049(3) 0.044(2) 0.045(2) -0.0071(19) 0.011(2) 0.005(2)
C224 0.065(4) 0.048(3) 0.054(3) 0.008(2) 0.012(3) 0.010(2)
C225 0.071(4) 0.043(2) 0.050(3) -0.006(2) 0.015(3) -0.010(2)
C226 0.055(3) 0.058(3) 0.049(3) -0.014(2) 0.008(2) 0.012(2)
C227 0.055(3) 0.057(3) 0.041(2) -0.013(2) 0.004(2) -0.006(2)
C228 0.051(3) 0.060(3) 0.043(3) -0.008(2) 0.008(2) -0.003(2)
C229 0.060(3) 0.062(3) 0.039(2) -0.014(2) 0.011(2) 0.005(2)
C230 0.056(3) 0.048(3) 0.050(3) -0.014(2) 0.007(2) 0.005(2)
C231 0.060(3) 0.056(3) 0.038(2) -0.008(2) 0.013(2) 0.007(2)
C232 0.058(3) 0.053(3) 0.045(3) -0.015(2) -0.001(2) -0.008(2)
C233 0.037(2) 0.042(2) 0.043(2) -0.0033(16) 0.0178(19) -0.0044(17)
C234 0.039(3) 0.046(2) 0.049(2) -0.0059(19) 0.015(2) 0.0076(19)
C235 0.043(3) 0.042(2) 0.053(3) 0.0035(19) 0.013(2) 0.013(2)
C236 0.045(3) 0.049(2) 0.044(2) 0.0118(19) 0.019(2) -0.004(2)
C237 0.037(3) 0.057(3) 0.044(2) 0.009(2) 0.010(2) 0.005(2)
C238 0.032(2) 0.046(2) 0.056(3) -0.002(2) 0.015(2) -0.0096(19)
C239 0.035(3) 0.051(2) 0.057(3) 0.012(2) 0.015(2) 0.0058(19)
C240 0.043(3) 0.055(3) 0.041(2) 0.009(2) -0.003(2) 0.010(2)
C241 0.038(2) 0.039(2) 0.047(2) 0.0128(18) 0.010(2) 0.0127(18)
C242 0.046(3) 0.040(2) 0.055(3) -0.007(2) 0.017(2) -0.010(2)
C243 0.047(2) 0.041(2) 0.045(2) 0.0027(18) 0.018(2) 0.0069(17)
C244 0.041(3) 0.042(2) 0.061(3) -0.010(2) -0.009(2) 0.003(2)
C245 0.041(3) 0.050(3) 0.052(3) 0.001(2) -0.010(2) 0.006(2)
C246 0.056(3) 0.067(3) 0.055(3) 0.012(2) 0.013(3) 0.018(3)
C247 0.068(4) 0.060(3) 0.054(3) 0.024(2) 0.024(3) 0.024(3)
C248 0.050(3) 0.063(3) 0.059(3) 0.015(2) 0.022(3) 0.021(2)
C249 0.052(3) 0.051(3) 0.043(2) -0.008(2) 0.014(2) 0.014(2)
C250 0.052(3) 0.049(3) 0.047(3) 0.003(2) 0.002(2) 0.010(2)
C251 0.056(3) 0.048(2) 0.051(3) -0.014(2) 0.018(2) 0.002(2)
C252 0.066(4) 0.054(3) 0.051(3) 0.006(2) 0.014(3) 0.014(2)

loop_
_atom_type_symbol
_atom_type_description
_atom_type_scat_dispersion_real
_atom_type_scat_dispersion_imag
_atom_type_scat_source
C C 0.0181 0.0091 'International Tables Vol C Tables 4.2.6.8 and 6.1.1.4'
H H 0.0000 0.0000 'International Tables Vol C Tables 4.2.6.8 and 6.1.1.4'
S S 0.3331 0.5567 'International Tables Vol C Tables 4.2.6.8 and 6.1.1.4'
P P 0.2955 0.4335 'International Tables Vol C Tables 4.2.6.8 and 6.1.1.4'
Ag Ag 0.1306 4.2820 'International Tables Vol C Tables 4.2.6.8 and 6.1.1.4'
Pt Pt -4.5932 6.9264 'International Tables Vol C Tables 4.2.6.8 and 6.1.1.4'

loop_
_geom_angle_atom_site_label_1
_geom_angle_atom_site_label_2
_geom_angle_atom_site_label_3
_geom_angle
P1 Ag1 S1 132.09(4)
P1 Ag1 S2 122.05(4)
S1 Ag1 S2 93.61(4)
P1 Ag1 S3 124.12(4)
S1 Ag1 S3 81.60(4)
S2 Ag1 S3 90.73(4)
P2 Ag2 S7 132.05(5)
P2 Ag2 S8 121.12(5)
S7 Ag2 S8 94.21(4)
P2 Ag2 S9 125.28(5)
S7 Ag2 S9 81.23(4)
S8 Ag2 S9 90.42(4)
P3 Ag3 S13 127.49(4)
P3 Ag3 S14 127.23(5)
S13 Ag3 S14 87.07(4)
P3 Ag3 S12 127.71(4)
S13 Ag3 S12 87.13(4)
S14 Ag3 S12 86.29(4)
P4 Ag4 S17 133.15(5)
P4 Ag4 S16 128.25(5)
S17 Ag4 S16 76.08(4)
P4 Ag4 S18 118.53(5)
S17 Ag4 S18 95.09(4)
S16 Ag4 S18 93.41(4)
S4 Ag5 S3 174.13(5)
S4 Ag5 S2 90.98(4)
S3 Ag5 S2 93.25(4)
S4 Ag5 Ag10 90.68(4)
S3 Ag5 Ag10 95.15(3)
S2 Ag5 Ag10 49.46(2)
S4 Ag5 Ag8 132.07(4)
S3 Ag5 Ag8 52.00(3)
S2 Ag5 Ag8 90.57(3)
Ag10 Ag5 Ag8 56.089(11)
S4 Ag5 Ag11 46.62(3)
S3 Ag5 Ag11 134.74(3)
S2 Ag5 Ag11 110.40(3)
Ag10 Ag5 Ag11 74.789(12)
Ag8 Ag5 Ag11 88.576(12)
S4 Ag5 H98B 105.3
S3 Ag5 H98B 69.0
S2 Ag5 H98B 147.3
Ag10 Ag5 H98B 154.0
Ag8 Ag5 H98B 98.5
Ag11 Ag5 H98B 101.2
S5 Ag6 S1 122.28(4)
S5 Ag6 S3 156.07(4)
S1 Ag6 S3 80.10(4)
S5 Ag6 Ag8 131.36(3)
S1 Ag6 Ag8 88.48(3)
S3 Ag6 Ag8 49.69(3)
S5 Ag6 Ag25 48.17(3)
S1 Ag6 Ag25 142.36(3)
S3 Ag6 Ag25 120.11(3)
Ag8 Ag6 Ag25 83.996(12)
S5 Ag6 Ag9 114.37(3)
S1 Ag6 Ag9 50.21(3)
S3 Ag6 Ag9 85.90(3)
Ag8 Ag6 Ag9 55.045(11)
Ag25 Ag6 Ag9 96.890(13)
S2 Ag7 S6 168.46(5)
S2 Ag7 Ag9 91.88(3)
S6 Ag7 Ag9 99.33(3)
S2 Ag7 Ag19 129.92(3)
S6 Ag7 Ag19 49.84(3)
Ag9 Ag7 Ag19 82.893(12)
S2 Ag7 Ag10 49.93(3)
S6 Ag7 Ag10 136.56(3)
Ag9 Ag7 Ag10 54.289(10)
Ag19 Ag7 Ag10 89.709(12)
S3 Ag8 Ag26 142.54(3)
S3 Ag8 Ag16 131.86(4)
Ag26 Ag8 Ag16 60.107(12)
S3 Ag8 Pt1 155.81(3)
Ag26 Ag8 Pt1 60.063(11)
Ag16 Ag8 Pt1 60.198(11)
S3 Ag8 Ag10 99.18(3)
Ag26 Ag8 Ag10 118.272(15)
Ag16 Ag8 Ag10 80.510(13)
Pt1 Ag8 Ag10 59.397(10)
S3 Ag8 Ag9 101.90(3)
Ag26 Ag8 Ag9 97.603(15)
Ag16 Ag8 Ag9 117.903(15)
Pt1 Ag8 Ag9 58.824(11)
Ag10 Ag8 Ag9 59.681(12)
S3 Ag8 Ag6 63.20(3)
Ag26 Ag8 Ag6 97.296(15)
Ag16 Ag8 Ag6 157.017(16)
Pt1 Ag8 Ag6 114.188(14)
Ag10 Ag8 Ag6 117.068(14)
Ag9 Ag8 Ag6 65.937(12)
S3 Ag8 Ag5 51.70(3)
Ag26 Ag8 Ag5 147.644(16)
Ag16 Ag8 Ag5 89.481(14)
Pt1 Ag8 Ag5 116.343(14)
Ag10 Ag8 Ag5 61.379(12)
Ag9 Ag8 Ag5 107.109(14)
Ag6 Ag8 Ag5 111.579(14)
S1 Ag9 Ag22 147.77(3)
S1 Ag9 Ag28 121.97(3)
Ag22 Ag9 Ag28 60.701(12)
S1 Ag9 Pt1 151.41(3)
Ag22 Ag9 Pt1 60.618(11)
Ag28 Ag9 Pt1 60.569(11)
S1 Ag9 Ag10 104.95(3)
Ag22 Ag9 Ag10 98.695(14)
Ag28 Ag9 Ag10 119.100(15)
Pt1 Ag9 Ag10 59.772(11)
S1 Ag9 Ag8 92.06(3)
Ag22 Ag9 Ag8 118.925(15)
Ag28 Ag9 Ag8 80.371(14)
Pt1 Ag9 Ag8 59.545(11)
Ag10 Ag9 Ag8 60.083(13)
S1 Ag9 Ag7 66.37(3)
Ag22 Ag9 Ag7 104.871(15)
Ag28 Ag9 Ag7 164.378(16)
Pt1 Ag9 Ag7 119.504(14)
Ag10 Ag9 Ag7 66.546(12)
Ag8 Ag9 Ag7 113.694(15)
S1 Ag9 Ag6 51.01(3)
Ag22 Ag9 Ag6 136.861(15)
Ag28 Ag9 Ag6 77.564(13)
Pt1 Ag9 Ag6 109.048(13)
Ag10 Ag9 Ag6 111.488(14)
Ag8 Ag9 Ag6 59.018(11)
Ag7 Ag9 Ag6 114.970(13)
S2 Ag10 Ag14 146.80(3)
S2 Ag10 Ag21 124.48(3)
Ag14 Ag10 Ag21 59.454(12)
S2 Ag10 Pt1 153.26(3)
Ag14 Ag10 Pt1 59.920(11)
Ag21 Ag10 Pt1 60.203(10)
S2 Ag10 Ag9 94.75(3)
Ag14 Ag10 Ag9 117.485(14)
Ag21 Ag10 Ag9 79.881(13)
Pt1 Ag10 Ag9 58.996(10)
S2 Ag10 Ag8 104.99(3)
Ag14 Ag10 Ag8 98.293(14)
Ag21 Ag10 Ag8 118.429(15)
Pt1 Ag10 Ag8 59.347(11)
Ag9 Ag10 Ag8 60.236(12)
S2 Ag10 Ag5 63.08(3)
Ag14 Ag10 Ag5 109.730(15)
Ag21 Ag10 Ag5 169.047(17)
Pt1 Ag10 Ag5 117.355(14)
Ag9 Ag10 Ag5 108.413(14)
Ag8 Ag10 Ag5 62.532(12)
S2 Ag10 Ag7 48.47(3)
Ag14 Ag10 Ag7 142.783(15)
Ag21 Ag10 Ag7 84.609(13)
Pt1 Ag10 Ag7 112.291(13)
Ag9 Ag10 Ag7 59.165(11)
Ag8 Ag10 Ag7 107.959(14)
Ag5 Ag10 Ag7 105.689(13)
S4 Ag11 S7 121.05(5)
S4 Ag11 S9 157.95(5)
S7 Ag11 S9 80.35(4)
S4 Ag11 Ag16 129.66(4)
S7 Ag11 Ag16 88.18(3)
S9 Ag11 Ag16 49.48(3)
S4 Ag11 Ag5 47.34(4)
S7 Ag11 Ag5 141.20(3)
S9 Ag11 Ag5 119.96(3)
Ag16 Ag11 Ag5 83.625(12)
S4 Ag11 Ag14 111.59(4)
S7 Ag11 Ag14 49.60(3)
S9 Ag11 Ag14 85.85(3)
Ag16 Ag11 Ag14 55.126(11)
Ag5 Ag11 Ag14 96.245(12)
S11 Ag12 S8 169.20(4)
S11 Ag12 Ag14 99.03(3)
S8 Ag12 Ag14 91.61(3)
S11 Ag12 Ag18 49.83(3)
S8 Ag12 Ag18 130.68(3)
Ag14 Ag12 Ag18 82.806(12)
S11 Ag12 Ag15 136.63(3)
S8 Ag12 Ag15 50.02(3)
Ag14 Ag12 Ag15 54.210(10)
Ag18 Ag12 Ag15 89.954(12)
S10 Ag13 S9 175.65(5)
S10 Ag13 S8 83.45(4)
S9 Ag13 S8 92.79(4)
S10 Ag13 Ag15 81.72(4)
S9 Ag13 Ag15 94.21(3)
S8 Ag13 Ag15 50.64(2)
S10 Ag13 Ag16 126.52(4)
S9 Ag13 Ag16 51.14(3)
S8 Ag13 Ag16 91.02(2)
Ag15 Ag13 Ag16 55.732(11)
S10 Ag13 Ag23 46.88(4)
S9 Ag13 Ag23 133.57(3)
S8 Ag13 Ag23 111.82(3)
Ag15 Ag13 Ag23 75.061(12)
Ag16 Ag13 Ag23 88.302(12)
S7 Ag14 Ag21 147.76(3)
S7 Ag14 Ag10 122.14(3)
Ag21 Ag14 Ag10 60.407(12)
S7 Ag14 Pt1 151.32(3)
Ag21 Ag14 Pt1 60.700(11)
Ag10 Ag14 Pt1 60.452(11)
S7 Ag14 Ag15 105.04(3)
Ag21 Ag14 Ag15 98.863(14)
Ag10 Ag14 Ag15 118.699(15)
Pt1 Ag14 Ag15 59.499(10)
S7 Ag14 Ag16 92.02(3)
Ag21 Ag14 Ag16 118.947(15)
Ag10 Ag14 Ag16 80.549(13)
Pt1 Ag14 Ag16 59.483(11)
Ag15 Ag14 Ag16 59.592(12)
S7 Ag14 Ag12 66.55(3)
Ag21 Ag14 Ag12 104.751(15)
Ag10 Ag14 Ag12 164.002(16)
Pt1 Ag14 Ag12 119.488(14)
Ag15 Ag14 Ag12 67.005(12)
Ag16 Ag14 Ag12 113.784(13)
S7 Ag14 Ag11 50.89(3)
Ag21 Ag14 Ag11 136.942(15)
Ag10 Ag14 Ag11 77.930(12)
Pt1 Ag14 Ag11 108.984(13)
Ag15 Ag14 Ag11 111.022(14)
Ag16 Ag14 Ag11 58.957(12)
Ag12 Ag14 Ag11 115.016(13)
S8 Ag15 Ag27 146.39(3)
S8 Ag15 Ag20 125.04(3)
Ag27 Ag15 Ag20 59.724(12)
S8 Ag15 Pt1 153.52(3)
Ag27 Ag15 Pt1 60.087(10)
Ag20 Ag15 Pt1 60.089(10)
S8 Ag15 Ag16 104.34(3)
Ag27 Ag15 Ag16 98.699(14)
Ag20 Ag15 Ag16 118.575(14)
Pt1 Ag15 Ag16 59.688(11)
S8 Ag15 Ag14 94.99(3)
Ag27 Ag15 Ag14 117.749(14)
Ag20 Ag15 Ag14 79.491(12)
Pt1 Ag15 Ag14 59.150(10)
Ag16 Ag15 Ag14 60.515(12)
S8 Ag15 Ag13 61.68(3)
Ag27 Ag15 Ag13 109.887(15)
Ag20 Ag15 Ag13 169.327(17)
Pt1 Ag15 Ag13 118.350(14)
Ag16 Ag15 Ag13 63.253(12)
Ag14 Ag15 Ag13 109.161(15)
S8 Ag15 Ag12 49.59(3)
Ag27 Ag15 Ag12 142.302(15)
Ag20 Ag15 Ag12 83.910(13)
Pt1 Ag15 Ag12 111.930(12)
Ag16 Ag15 Ag12 107.969(15)
Ag14 Ag15 Ag12 58.785(11)
Ag13 Ag15 Ag12 105.795(13)
S9 Ag16 Ag8 142.42(4)
S9 Ag16 Ag26 132.50(3)
Ag8 Ag16 Ag26 59.897(12)
S9 Ag16 Pt1 155.81(4)
Ag8 Ag16 Pt1 60.015(11)
Ag26 Ag16 Pt1 59.932(11)
S9 Ag16 Ag15 99.43(3)
Ag8 Ag16 Ag15 118.155(15)
Ag26 Ag16 Ag15 80.208(14)
Pt1 Ag16 Ag15 59.393(11)
S9 Ag16 Ag14 101.64(3)
Ag8 Ag16 Ag14 97.646(13)
Ag26 Ag16 Ag14 117.670(16)
Pt1 Ag16 Ag14 58.846(11)
Ag15 Ag16 Ag14 59.892(12)
S9 Ag16 Ag11 62.70(3)
Ag8 Ag16 Ag11 97.472(14)
Ag26 Ag16 Ag11 157.029(15)
Pt1 Ag16 Ag11 114.232(14)
Ag15 Ag16 Ag11 117.238(15)
Ag14 Ag16 Ag11 65.917(13)
S9 Ag16 Ag13 52.39(3)
Ag8 Ag16 Ag13 147.457(16)
Ag26 Ag16 Ag13 89.446(14)
Pt1 Ag16 Ag13 116.031(14)
Ag15 Ag16 Ag13 61.015(11)
Ag14 Ag16 Ag13 106.983(14)
Ag11 Ag16 Ag13 111.732(14)
S15 Ag17 S12 167.98(4)
S15 Ag17 Ag22 131.05(3)
S12 Ag17 Ag22 54.55(3)
S15 Ag17 Ag24 49.86(3)
S12 Ag17 Ag24 128.93(3)
Ag22 Ag17 Ag24 84.116(12)
S15 Ag17 Ag20 104.85(3)
S12 Ag17 Ag20 86.87(3)
Ag22 Ag17 Ag20 53.024(10)
Ag24 Ag17 Ag20 90.468(13)
S11 Ag18 S13 167.19(5)
S11 Ag18 Ag20 132.04(3)
S13 Ag18 Ag20 55.16(3)
S11 Ag18 Ag12 50.69(3)
S13 Ag18 Ag12 129.44(3)
Ag20 Ag18 Ag12 84.205(13)
S11 Ag18 Ag21 105.42(3)
S13 Ag18 Ag21 87.31(3)
Ag20 Ag18 Ag21 53.092(10)
Ag12 Ag18 Ag21 90.589(12)
S14 Ag19 S6 167.03(4)
S14 Ag19 Ag21 54.92(3)
S6 Ag19 Ag21 132.74(4)
S14 Ag19 Ag7 129.24(3)
S6 Ag19 Ag7 51.34(3)
Ag21 Ag19 Ag7 84.243(13)
S14 Ag19 Ag22 87.30(3)
S6 Ag19 Ag22 105.63(3)
Ag21 Ag19 Ag22 52.974(10)
Ag7 Ag19 Ag22 90.357(12)
S13 Ag20 Ag27 137.35(3)
S13 Ag20 Ag15 141.08(3)
Ag27 Ag20 Ag15 59.744(12)
S13 Ag20 Pt1 154.16(3)
Ag27 Ag20 Pt1 60.081(10)
Ag15 Ag20 Pt1 60.050(11)
S13 Ag20 Ag21 97.07(3)
Ag27 Ag20 Ag21 118.607(14)
Ag15 Ag20 Ag21 98.440(14)
Pt1 Ag20 Ag21 59.671(10)
S13 Ag20 Ag22 100.41(3)
Ag27 Ag20 Ag22 80.442(13)
Ag15 Ag20 Ag22 118.263(15)
Pt1 Ag20 Ag22 59.491(10)
Ag21 Ag20 Ag22 60.021(12)
S13 Ag20 Ag18 51.14(3)
Ag27 Ag20 Ag18 159.415(17)
Ag15 Ag20 Ag18 101.930(15)
Pt1 Ag20 Ag18 121.292(14)
Ag21 Ag20 Ag18 70.603(12)
Ag22 Ag20 Ag18 118.781(15)
S13 Ag20 Ag17 64.90(3)
Ag27 Ag20 Ag17 81.904(13)
Ag15 Ag20 Ag17 140.928(15)
Pt1 Ag20 Ag17 108.713(13)
Ag21 Ag20 Ag17 106.940(14)
Ag22 Ag20 Ag17 56.204(11)
Ag18 Ag20 Ag17 114.189(14)
S14 Ag21 Ag14 137.10(3)
S14 Ag21 Ag10 140.54(3)
Ag14 Ag21 Ag10 60.138(13)
S14 Ag21 Pt1 154.55(3)
Ag14 Ag21 Pt1 60.136(11)
Ag10 Ag21 Pt1 60.176(11)
S14 Ag21 Ag20 100.78(3)
Ag14 Ag21 Ag20 80.277(13)
Ag10 Ag21 Ag20 118.435(15)
Pt1 Ag21 Ag20 59.514(10)
S14 Ag21 Ag22 97.61(3)
Ag14 Ag21 Ag22 118.399(15)
Ag10 Ag21 Ag22 98.230(15)
Pt1 Ag21 Ag22 59.438(11)
Ag20 Ag21 Ag22 60.015(11)
S14 Ag21 Ag19 51.29(3)
Ag14 Ag21 Ag19 159.305(16)
Ag10 Ag21 Ag19 101.439(14)
Pt1 Ag21 Ag19 121.218(15)
Ag20 Ag21 Ag19 119.056(16)
Ag22 Ag21 Ag19 70.877(13)
S14 Ag21 Ag18 64.91(3)
Ag14 Ag21 Ag18 81.816(13)
Ag10 Ag21 Ag18 141.185(15)
Pt1 Ag21 Ag18 108.884(12)
Ag20 Ag21 Ag18 56.305(11)
Ag22 Ag21 Ag18 107.084(13)
Ag19 Ag21 Ag18 114.312(13)
S12 Ag22 Ag9 136.65(3)
S12 Ag22 Pt1 154.38(3)
Ag9 Ag22 Pt1 60.034(11)
S12 Ag22 Ag28 141.28(3)
Ag9 Ag22 Ag28 59.928(12)
Pt1 Ag22 Ag28 60.119(11)
S12 Ag22 Ag21 100.00(3)
Ag9 Ag22 Ag21 80.428(14)
Pt1 Ag22 Ag21 59.679(11)
Ag28 Ag22 Ag21 118.534(16)
S12 Ag22 Ag20 97.64(3)
Ag9 Ag22 Ag20 118.429(16)
Pt1 Ag22 Ag20 59.576(10)
Ag28 Ag22 Ag20 98.426(14)
Ag21 Ag22 Ag20 59.964(11)
S12 Ag22 Ag17 51.91(3)
Ag9 Ag22 Ag17 159.426(17)
Pt1 Ag22 Ag17 121.280(14)
Ag28 Ag22 Ag17 101.732(15)
Ag21 Ag22 Ag17 118.794(14)
Ag20 Ag22 Ag17 70.772(12)
S12 Ag22 Ag19 64.20(3)
Ag9 Ag22 Ag19 81.843(12)
Pt1 Ag22 Ag19 108.799(13)
Ag28 Ag22 Ag19 141.010(14)
Ag21 Ag22 Ag19 56.148(11)
Ag20 Ag22 Ag19 106.959(13)
Ag17 Ag22 Ag19 114.236(14)
S10 Ag23 S17 120.41(5)
S10 Ag23 S16 166.27(5)
S17 Ag23 S16 73.31(4)
S10 Ag23 Ag26 125.20(4)
S17 Ag23 Ag26 86.49(3)
S16 Ag23 Ag26 50.84(3)
S10 Ag23 Ag13 46.66(3)
S17 Ag23 Ag13 147.58(4)
S16 Ag23 Ag13 121.69(3)
Ag26 Ag23 Ag13 84.182(12)
S10 Ag23 Ag27 101.05(4)
S17 Ag23 Ag27 53.96(3)
S16 Ag23 Ag27 86.59(3)
Ag26 Ag23 Ag27 54.875(10)
Ag13 Ag23 Ag27 96.009(12)
S15 Ag24 S18 168.50(5)
S15 Ag24 Ag27 98.82(3)
S18 Ag24 Ag27 92.48(3)
S15 Ag24 Ag17 50.07(3)
S18 Ag24 Ag17 130.18(3)
Ag27 Ag24 Ag17 83.012(13)
S15 Ag24 Ag28 136.81(3)
S18 Ag24 Ag28 50.22(3)
Ag27 Ag24 Ag28 54.438(10)
Ag17 Ag24 Ag28 90.054(12)
S5 Ag25 S16 172.89(4)
S5 Ag25 S18 91.96(4)
S16 Ag25 S18 92.73(4)
S5 Ag25 Ag28 92.56(3)
S16 Ag25 Ag28 94.55(3)
S18 Ag25 Ag28 49.69(3)
S5 Ag25 Ag26 132.98(3)
S16 Ag25 Ag26 52.32(3)
S18 Ag25 Ag26 90.55(3)
Ag28 Ag25 Ag26 55.512(11)
S5 Ag25 Ag6 47.12(3)
S16 Ag25 Ag6 135.32(3)
S18 Ag25 Ag6 109.79(3)
Ag28 Ag25 Ag6 74.326(12)
Ag26 Ag25 Ag6 88.287(13)
S16 Ag26 Ag8 132.91(3)
S16 Ag26 Ag16 141.82(3)
Ag8 Ag26 Ag16 59.996(12)
S16 Ag26 Pt1 155.94(3)
Ag8 Ag26 Pt1 60.132(11)
Ag16 Ag26 Pt1 60.184(11)
S16 Ag26 Ag28 99.63(3)
Ag8 Ag26 Ag28 80.479(14)
Ag16 Ag26 Ag28 118.542(15)
Pt1 Ag26 Ag28 59.609(11)
S16 Ag26 Ag27 101.20(3)
Ag8 Ag26 Ag27 118.154(15)
Ag16 Ag26 Ag27 97.753(15)
Pt1 Ag26 Ag27 59.087(11)
Ag28 Ag26 Ag27 60.216(12)
S16 Ag26 Ag23 61.68(3)
Ag8 Ag26 Ag23 156.932(17)
Ag16 Ag26 Ag23 97.411(14)
Pt1 Ag26 Ag23 114.759(13)
Ag28 Ag26 Ag23 117.611(14)
Ag27 Ag26 Ag23 66.186(12)
S16 Ag26 Ag25 52.58(3)
Ag8 Ag26 Ag25 89.452(13)
Ag16 Ag26 Ag25 147.263(15)
Pt1 Ag26 Ag25 116.750(14)
Ag28 Ag26 Ag25 61.652(12)
Ag27 Ag26 Ag25 107.774(15)
Ag23 Ag26 Ag25 111.342(14)
S17 Ag27 Ag20 155.48(3)
S17 Ag27 Ag15 121.20(3)
Ag20 Ag27 Ag15 60.532(13)
S17 Ag27 Pt1 143.70(3)
Ag20 Ag27 Pt1 60.475(10)
Ag15 Ag27 Pt1 60.442(10)
S17 Ag27 Ag26 84.44(3)
Ag20 Ag27 Ag26 118.742(14)
Ag15 Ag27 Ag26 80.441(14)
Pt1 Ag27 Ag26 59.476(10)
S17 Ag27 Ag28 100.39(3)
Ag20 Ag27 Ag28 98.645(14)
Ag15 Ag27 Ag28 118.698(15)
Pt1 Ag27 Ag28 59.530(10)
Ag26 Ag27 Ag28 59.618(12)
S17 Ag27 Ag24 69.61(3)
Ag20 Ag27 Ag24 104.569(15)
Ag15 Ag27 Ag24 164.082(16)
Pt1 Ag27 Ag24 119.033(14)
Ag26 Ag27 Ag24 113.601(15)
Ag28 Ag27 Ag24 66.567(12)
S17 Ag27 Ag23 46.30(3)
Ag20 Ag27 Ag23 137.216(16)
Ag15 Ag27 Ag23 78.021(13)
Pt1 Ag27 Ag23 109.068(13)
Ag26 Ag27 Ag23 58.939(12)
Ag28 Ag27 Ag23 110.920(14)
Ag24 Ag27 Ag23 115.141(14)
S18 Ag28 Ag9 146.23(3)
S18 Ag28 Ag22 124.18(3)
Ag9 Ag28 Ag22 59.371(12)
S18 Ag28 Pt1 153.94(3)
Ag9 Ag28 Pt1 59.780(11)
Ag22 Ag28 Pt1 59.912(11)
S18 Ag28 Ag26 105.58(3)
Ag9 Ag28 Ag26 98.455(15)
Ag22 Ag28 Ag26 118.240(15)
Pt1 Ag28 Ag26 59.503(11)
S18 Ag28 Ag27 95.30(3)
Ag9 Ag28 Ag27 117.373(15)
Ag22 Ag28 Ag27 79.649(13)
Pt1 Ag28 Ag27 59.036(10)
Ag26 Ag28 Ag27 60.166(11)
S18 Ag28 Ag25 63.16(3)
Ag9 Ag28 Ag25 109.918(15)
Ag22 Ag28 Ag25 169.141(16)
Pt1 Ag28 Ag25 117.737(14)
Ag26 Ag28 Ag25 62.836(12)
Ag27 Ag28 Ag25 108.641(14)
S18 Ag28 Ag24 49.03(3)
Ag9 Ag28 Ag24 142.201(15)
Ag22 Ag28 Ag24 84.098(13)
Pt1 Ag28 Ag24 111.928(13)
Ag26 Ag28 Ag24 107.984(13)
Ag27 Ag28 Ag24 58.995(11)
Ag25 Ag28 Ag24 106.081(13)
C1 P1 C7 97.7(3)
C1 P1 C13 110.8(2)
C7 P1 C13 111.2(2)
C1 P1 Ag1 106.07(16)
C7 P1 Ag1 121.35(18)
C13 P1 Ag1 108.82(17)
C25 P2 C19 89.7(3)
C25 P2 C31 105.8(3)
C19 P2 C31 115.1(2)
C25 P2 Ag2 117.81(18)
C19 P2 Ag2 116.76(19)
C31 P2 Ag2 110.05(18)
C37 P3 C49 114.7(2)
C37 P3 C43 104.3(2)
C49 P3 C43 106.9(2)
C37 P3 Ag3 111.20(18)
C49 P3 Ag3 110.08(18)
C43 P3 Ag3 109.32(18)
C55 P4 C61 104.8(2)
C55 P4 C67 99.5(2)
C61 P4 C67 123.6(2)
C55 P4 Ag4 117.52(17)
C61 P4 Ag4 103.28(17)
C67 P4 Ag4 109.10(16)
Ag9 Pt1 Ag27 119.578(13)
Ag9 Pt1 Ag14 119.372(12)
Ag27 Pt1 Ag14 119.288(12)
Ag9 Pt1 Ag22 59.348(10)
Ag27 Pt1 Ag22 80.845(12)
Ag14 Pt1 Ag22 118.861(12)
Ag9 Pt1 Ag15 178.774(16)
Ag27 Pt1 Ag15 59.471(11)
Ag14 Pt1 Ag15 61.351(11)
Ag22 Pt1 Ag15 119.484(12)
Ag9 Pt1 Ag20 119.084(13)
Ag27 Pt1 Ag20 59.445(11)
Ag14 Pt1 Ag20 80.447(12)
Ag22 Pt1 Ag20 60.933(11)
Ag15 Pt1 Ag20 59.861(11)
Ag9 Pt1 Ag26 99.308(12)
Ag27 Pt1 Ag26 61.437(10)
Ag14 Pt1 Ag26 120.383(13)
Ag22 Pt1 Ag26 119.649(13)
Ag15 Pt1 Ag26 80.933(11)
Ag20 Pt1 Ag26 119.650(12)
Ag9 Pt1 Ag8 61.631(11)
Ag27 Pt1 Ag8 120.133(13)
Ag14 Pt1 Ag8 99.385(13)
Ag22 Pt1 Ag8 119.722(12)
Ag15 Pt1 Ag8 119.421(12)
Ag20 Pt1 Ag8 179.258(14)
Ag26 Pt1 Ag8 59.805(11)
Ag9 Pt1 Ag28 59.652(10)
Ag27 Pt1 Ag28 61.434(11)
Ag14 Pt1 Ag28 178.684(13)
Ag22 Pt1 Ag28 59.969(11)
Ag15 Pt1 Ag28 119.608(12)
Ag20 Pt1 Ag28 99.236(13)
Ag26 Pt1 Ag28 60.888(11)
Ag8 Pt1 Ag28 80.947(12)
Ag9 Pt1 Ag10 61.232(11)
Ag27 Pt1 Ag10 178.555(14)
Ag14 Pt1 Ag10 59.627(11)
Ag22 Pt1 Ag10 98.828(12)
Ag15 Pt1 Ag10 119.700(13)
Ag20 Pt1 Ag10 119.162(12)
Ag26 Pt1 Ag10 119.834(12)
Ag8 Pt1 Ag10 61.256(11)
Ag28 Pt1 Ag10 119.630(12)
Ag9 Pt1 Ag21 80.690(11)
Ag27 Pt1 Ag21 119.104(13)
Ag14 Pt1 Ag21 59.164(11)
Ag22 Pt1 Ag21 60.883(11)
Ag15 Pt1 Ag21 99.082(12)
Ag20 Pt1 Ag21 60.815(11)
Ag26 Pt1 Ag21 179.385(15)
Ag8 Pt1 Ag21 119.726(12)
Ag28 Pt1 Ag21 119.561(12)
Ag10 Pt1 Ag21 59.621(11)
Ag9 Pt1 Ag16 120.245(13)
Ag27 Pt1 Ag16 99.118(12)
Ag14 Pt1 Ag16 61.671(11)
Ag22 Pt1 Ag16 179.414(14)
Ag15 Pt1 Ag16 60.920(11)
Ag20 Pt1 Ag16 119.555(13)
Ag26 Pt1 Ag16 59.883(11)
Ag8 Pt1 Ag16 59.787(11)
Ag28 Pt1 Ag16 119.496(13)
Ag10 Pt1 Ag16 81.224(12)
Ag21 Pt1 Ag16 119.583(13)
C73 S1 Ag9 123.78(16)
C73 S1 Ag1 118.06(16)
Ag9 S1 Ag1 114.77(5)
C73 S1 Ag6 105.12(17)
Ag9 S1 Ag6 78.78(3)
Ag1 S1 Ag6 104.08(4)
C83 S2 Ag7 109.13(15)
C83 S2 Ag10 121.56(14)
Ag7 S2 Ag10 81.60(4)
C83 S2 Ag1 124.69(14)
Ag7 S2 Ag1 85.83(4)
Ag10 S2 Ag1 113.05(5)
C83 S2 Ag5 112.95(15)
Ag7 S2 Ag5 136.47(5)
Ag10 S2 Ag5 67.46(3)
Ag1 S2 Ag5 79.47(4)
C93 S3 Ag5 98.06(17)
C93 S3 Ag8 124.38(16)
Ag5 S3 Ag8 76.30(4)
C93 S3 Ag1 123.78(16)
Ag5 S3 Ag1 85.05(4)
Ag8 S3 Ag1 110.97(5)
C93 S3 Ag6 120.30(17)
Ag5 S3 Ag6 137.31(5)
Ag8 S3 Ag6 67.12(3)
Ag1 S3 Ag6 88.05(4)
C103 S4 Ag11 105.52(19)
C103 S4 Ag5 113.9(2)
Ag11 S4 Ag5 86.05(5)
C113 S5 Ag6 95.02(18)
C113 S5 Ag25 99.46(16)
Ag6 S5 Ag25 84.71(4)
C123 S6 Ag19 106.58(16)
C123 S6 Ag7 110.63(14)
Ag19 S6 Ag7 78.82(4)
C193 S7 Ag14 126.99(16)
C193 S7 Ag11 104.31(16)
Ag14 S7 Ag11 79.50(3)
C193 S7 Ag2 115.10(16)
Ag14 S7 Ag2 115.09(5)
Ag11 S7 Ag2 103.41(4)
C143 S8 Ag12 105.51(14)
C143 S8 Ag15 122.26(14)
Ag12 S8 Ag15 80.38(3)
C143 S8 Ag2 124.83(14)
Ag12 S8 Ag2 85.47(4)
Ag15 S8 Ag2 112.83(4)
C143 S8 Ag13 116.23(14)
Ag12 S8 Ag13 136.48(5)
Ag15 S8 Ag13 67.68(3)
Ag2 S8 Ag13 80.86(3)
C153 S9 Ag16 121.47(17)
C153 S9 Ag13 107.97(17)
Ag16 S9 Ag13 76.47(4)
C153 S9 Ag2 127.07(17)
Ag16 S9 Ag2 111.44(5)
Ag13 S9 Ag2 84.65(4)
C153 S9 Ag11 109.16(17)
Ag16 S9 Ag11 67.82(3)
Ag13 S9 Ag11 138.00(5)
Ag2 S9 Ag11 88.36(4)
C163 S10 Ag13 107.02(18)
C163 S10 Ag23 94.48(17)
Ag13 S10 Ag23 86.46(5)
C173 S11 Ag18 107.02(16)
C173 S11 Ag12 109.19(14)
Ag18 S11 Ag12 79.48(4)
C183 S12 Ag17 110.35(15)
C183 S12 Ag22 118.90(16)
Ag17 S12 Ag22 73.54(3)
C183 S12 Ag3 121.55(15)
Ag17 S12 Ag3 99.82(4)
Ag22 S12 Ag3 117.15(5)
C203 S13 Ag18 112.61(15)
C203 S13 Ag20 121.41(14)
Ag18 S13 Ag20 73.71(4)
C203 S13 Ag3 118.29(14)
Ag18 S13 Ag3 100.50(5)
Ag20 S13 Ag3 117.10(5)
C233 S14 Ag19 110.69(15)
C233 S14 Ag21 122.06(15)
Ag19 S14 Ag21 73.79(3)
C233 S14 Ag3 118.67(15)
Ag19 S14 Ag3 100.59(4)
Ag21 S14 Ag3 116.67(4)
C213 S15 Ag24 107.84(14)
C213 S15 Ag17 103.05(16)
Ag24 S15 Ag17 80.07(3)
C223 S16 Ag26 116.32(17)
C223 S16 Ag25 107.05(16)
Ag26 S16 Ag25 75.09(4)
C223 S16 Ag4 131.21(17)
Ag26 S16 Ag4 112.47(5)
Ag25 S16 Ag4 84.59(4)
C223 S16 Ag23 107.60(16)
Ag26 S16 Ag23 67.47(3)
Ag25 S16 Ag23 137.22(5)
Ag4 S16 Ag23 91.01(4)
C133 S17 Ag23 107.40(18)
C133 S17 Ag4 118.39(16)
Ag23 S17 Ag4 114.84(6)
C133 S17 Ag27 111.26(16)
Ag23 S17 Ag27 79.74(4)
Ag4 S17 Ag27 118.53(5)
C243 S18 Ag24 108.70(16)
C243 S18 Ag28 121.35(16)
Ag24 S18 Ag28 80.74(4)
C243 S18 Ag4 126.43(16)
Ag24 S18 Ag4 87.89(4)
Ag28 S18 Ag4 111.28(5)
C243 S18 Ag25 114.27(16)
Ag24 S18 Ag25 135.32(5)
Ag28 S18 Ag25 67.15(3)
Ag4 S18 Ag25 76.55(3)
C6 C1 C2 120.5(6)
C6 C1 P1 114.7(4)
C2 C1 P1 124.8(5)
C1 C2 C3 118.8(6)
C1 C2 H2 120.6
C3 C2 H2 120.6
C4 C3 C2 119.9(6)
C4 C3 H3 120.1
C2 C3 H3 120.1
C3 C4 C5 121.3(6)
C3 C4 H4 119.4
C5 C4 H4 119.4
C4 C5 C6 118.7(6)
C4 C5 H5 120.6
C6 C5 H5 120.6
C1 C6 C5 120.8(6)
C1 C6 H6 119.6
C5 C6 H6 119.6
C8 C7 C12 119.8(5)
C8 C7 P1 126.5(4)
C12 C7 P1 113.7(4)
C7 C8 C9 120.5(5)
C7 C8 H8 119.7
C9 C8 H8 119.7
C8 C9 C10 118.6(5)
C8 C9 H9 120.7
C10 C9 H9 120.7
C11 C10 C9 120.8(5)
C11 C10 H10 119.6
C9 C10 H10 119.6
C10 C11 C12 120.8(5)
C10 C11 H11 119.6
C12 C11 H11 119.6
C11 C12 C7 119.4(5)
C11 C12 H12 120.3
C7 C12 H12 120.3
C18 C13 C14 120.5(5)
C18 C13 P1 123.1(4)
C14 C13 P1 116.4(4)
C15 C14 C13 119.7(5)
C15 C14 H14 120.2
C13 C14 H14 120.2
C14 C15 C16 120.1(5)
C14 C15 H15 120.0
C16 C15 H15 120.0
C15 C16 C17 120.7(5)
C15 C16 H16 119.7
C17 C16 H16 119.7
C16 C17 C18 120.1(5)
C16 C17 H17 119.9
C18 C17 H17 119.9
C13 C18 C17 118.9(5)
C13 C18 H18 120.6
C17 C18 H18 120.6
C24 C19 C20 119.7(5)
C24 C19 P2 122.2(4)
C20 C19 P2 117.8(4)
C21 C20 C19 120.0(5)
C21 C20 H20 120.0
C19 C20 H20 120.0
C20 C21 C22 119.8(5)
C20 C21 H21 120.1
C22 C21 H21 120.1
C23 C22 C21 120.1(5)
C23 C22 H22 119.9
C21 C22 H22 119.9
C22 C23 C24 120.4(5)
C22 C23 H23 119.8
C24 C23 H23 119.8
C19 C24 C23 119.9(5)
C19 C24 H24 120.0
C23 C24 H24 120.0
C30 C25 C26 120.2(6)
C30 C25 P2 128.1(5)
C26 C25 P2 111.7(4)
C27 C26 C25 121.0(6)
C27 C26 H26 119.5
C25 C26 H26 119.5
C26 C27 C28 119.0(6)
C26 C27 H27 120.5
C28 C27 H27 120.5
C29 C28 C27 119.5(6)
C29 C28 H28 120.2
C27 C28 H28 120.2
C28 C29 C30 121.1(6)
C28 C29 H29 119.4
C30 C29 H29 119.4
C25 C30 C29 119.1(6)
C25 C30 H30 120.4
C29 C30 H30 120.4
C32 C31 C36 121.5(5)
C32 C31 P2 125.7(4)
C36 C31 P2 112.8(4)
C31 C32 C33 118.2(6)
C31 C32 H32 120.9
C33 C32 H32 120.9
C32 C33 C34 120.8(5)
C32 C33 H33 119.6
C34 C33 H33 119.6
C35 C34 C33 119.6(5)
C35 C34 H34 120.2
C33 C34 H34 120.2
C34 C35 C36 119.9(6)
C34 C35 H35 120.1
C36 C35 H35 120.1
C31 C36 C35 119.9(5)
C31 C36 H36 120.0
C35 C36 H36 120.0
C42 C37 C38 119.6(5)
C42 C37 P3 124.4(4)
C38 C37 P3 115.3(4)
C37 C38 C39 120.6(5)
C37 C38 H38 119.7
C39 C38 H38 119.7
C38 C39 C40 118.8(6)
C38 C39 H39 120.6
C40 C39 H39 120.6
C41 C40 C39 120.2(6)
C41 C40 H40 119.9
C39 C40 H40 119.9
C40 C41 C42 121.3(5)
C40 C41 H41 119.3
C42 C41 H41 119.3
C37 C42 C41 119.5(6)
C37 C42 H42 120.3
C41 C42 H42 120.3
C48 C43 C44 120.1(5)
C48 C43 P3 117.0(4)
C44 C43 P3 122.6(5)
C43 C44 C45 118.6(6)
C43 C44 H44 120.7
C45 C44 H44 120.7
C46 C45 C44 120.0(5)
C46 C45 H45 120.0
C44 C45 H45 120.0
C45 C46 C47 121.1(6)
C45 C46 H46 119.4
C47 C46 H46 119.4
C48 C47 C46 117.9(6)
C48 C47 H47 121.1
C46 C47 H47 121.1
C47 C48 C43 122.1(5)
C47 C48 H48 119.0
C43 C48 H48 119.0
C54 C49 C50 120.1(4)
C54 C49 P3 114.2(3)
C50 C49 P3 125.7(4)
C49 C50 C51 120.1(5)
C49 C50 H50 120.0
C51 C50 H50 120.0
C52 C51 C50 118.7(5)
C52 C51 H51 120.7
C50 C51 H51 120.7
C51 C52 C53 122.2(5)
C51 C52 H52 118.9
C53 C52 H52 118.9
C52 C53 C54 119.8(5)
C52 C53 H53 120.1
C54 C53 H53 120.1
C49 C54 C53 119.2(5)
C49 C54 H54 120.4
C53 C54 H54 120.4
C60 C55 C56 120.4(5)
C60 C55 P4 125.8(4)
C56 C55 P4 113.6(4)
C57 C56 C55 120.0(5)
C57 C56 H56 120.0
C55 C56 H56 120.0
C58 C57 C56 122.1(6)
C58 C57 H57 119.0
C56 C57 H57 119.0
C57 C58 C59 120.7(5)
C57 C58 H58 119.6
C59 C58 H58 119.6
C60 C59 C58 117.2(5)
C60 C59 H59 121.4
C58 C59 H59 121.4
C55 C60 C59 119.4(6)
C55 C60 H60 120.3
C59 C60 H60 120.3
C62 C61 C66 119.5(5)
C62 C61 P4 120.3(4)
C66 C61 P4 120.2(4)
C61 C62 C63 120.8(6)
C61 C62 H62 119.6
C63 C62 H62 119.6
C62 C63 C64 119.7(5)
C62 C63 H63 120.2
C64 C63 H63 120.2
C65 C64 C63 118.7(5)
C65 C64 H64 120.6
C63 C64 H64 120.6
C64 C65 C66 122.0(6)
C64 C65 H65 119.0
C66 C65 H65 119.0
C61 C66 C65 119.3(5)
C61 C66 H66 120.4
C65 C66 H66 120.4
C72 C67 C68 120.3(5)
C72 C67 P4 114.3(4)
C68 C67 P4 125.4(4)
C69 C68 C67 118.8(5)
C69 C68 H68 120.6
C67 C68 H68 120.6
C70 C69 C68 121.4(6)
C70 C69 H69 119.3
C68 C69 H69 119.3
C69 C70 C71 119.6(5)
C69 C70 H70 120.2
C71 C70 H70 120.2
C72 C71 C70 118.6(5)
C72 C71 H71 120.7
C70 C71 H71 120.7
C71 C72 C67 121.2(5)
C71 C72 H72 119.4
C67 C72 H72 119.4
C74 C73 C78 103.7(4)
C74 C73 C79 104.9(4)
C78 C73 C79 115.4(4)
C74 C73 S1 109.1(3)
C78 C73 S1 107.2(4)
C79 C73 S1 115.7(3)
C73 C74 C75 116.8(4)
C73 C74 H74A 108.1
C75 C74 H74A 108.1
C73 C74 H74B 108.1
C75 C74 H74B 108.1
H74A C74 H74B 107.3
C80 C75 C76 92.9(4)
C80 C75 C74 102.5(4)
C76 C75 C74 105.2(4)
C80 C75 H75 117.5
C76 C75 H75 117.5
C74 C75 H75 117.5
C75 C76 C77 124.5(4)
C75 C76 H76A 106.2
C77 C76 H76A 106.2
C75 C76 H76B 106.2
C77 C76 H76B 106.2
H76A C76 H76B 106.4
C82 C77 C78 104.8(4)
C82 C77 C76 105.6(5)
C78 C77 C76 104.8(4)
C82 C77 H77 113.6
C78 C77 H77 113.6
C76 C77 H77 113.6
C73 C78 C77 114.0(5)
C73 C78 H78A 108.7
C77 C78 H78A 108.7
C73 C78 H78B 108.7
C77 C78 H78B 108.7
H78A C78 H78B 107.6
C81 C79 C73 111.6(4)
C81 C79 H79A 109.3
C73 C79 H79A 109.3
C81 C79 H79B 109.3
C73 C79 H79B 109.3
H79A C79 H79B 108.0
C75 C80 C81 123.3(5)
C75 C80 H80A 106.5
C81 C80 H80A 106.5
C75 C80 H80B 106.5
C81 C80 H80B 106.5
H80A C80 H80B 106.5
C79 C81 C80 97.0(4)
C79 C81 C82 108.0(4)
C80 C81 C82 115.6(5)
C79 C81 H81 111.8
C80 C81 H81 111.8
C82 C81 H81 111.8
C77 C82 C81 110.3(4)
C77 C82 H82A 109.6
C81 C82 H82A 109.6
C77 C82 H82B 109.6
C81 C82 H82B 109.6
H82A C82 H82B 108.1
C88 C83 C84 103.7(4)
C88 C83 C89 104.1(4)
C84 C83 C89 114.6(4)
C88 C83 S2 103.9(3)
C84 C83 S2 116.7(4)
C89 C83 S2 112.0(3)
C83 C84 C85 115.5(4)
C83 C84 H84A 108.4
C85 C84 H84A 108.4
C83 C84 H84B 108.4
C85 C84 H84B 108.4
H84A C84 H84B 107.5
C90 C85 C84 105.1(5)
C90 C85 C86 106.1(4)
C84 C85 C86 102.5(4)
C90 C85 H85 114.0
C84 C85 H85 114.0
C86 C85 H85 114.0
C87 C86 C85 126.4(5)
C87 C86 H86A 105.7
C85 C86 H86A 105.7
C87 C86 H86B 105.7
C85 C86 H86B 105.7
H86A C86 H86B 106.2
C92 C87 C86 91.0(4)
C92 C87 C88 101.4(4)
C86 C87 C88 105.7(4)
C92 C87 H87 118.2
C86 C87 H87 118.2
C88 C87 H87 118.2
C83 C88 C87 117.0(4)
C83 C88 H88A 108.1
C87 C88 H88A 108.1
C83 C88 H88B 108.1
C87 C88 H88B 108.1
H88A C88 H88B 107.3
C91 C89 C83 112.1(4)
C91 C89 H89A 109.2
C83 C89 H89A 109.2
C91 C89 H89B 109.2
C83 C89 H89B 109.2
H89A C89 H89B 107.9
C85 C90 C91 109.8(4)
C85 C90 H90A 109.7
C91 C90 H90A 109.7
C85 C90 H90B 109.7
C91 C90 H90B 109.7
H90A C90 H90B 108.2
C89 C91 C90 109.5(5)
C89 C91 C92 96.4(4)
C90 C91 C92 114.7(4)
C89 C91 H91 111.8
C90 C91 H91 111.8
C92 C91 H91 111.8
C87 C92 C91 124.0(5)
C87 C92 H92A 106.3
C91 C92 H92A 106.3
C87 C92 H92B 106.3
C91 C92 H92B 106.3
H92A C92 H92B 106.4
C98 C93 C94 95.9(4)
C98 C93 C99 108.9(4)
C94 C93 C99 117.8(5)
C98 C93 S3 111.8(4)
C94 C93 S3 113.1(4)
C99 C93 S3 108.7(3)
C93 C94 C95 116.1(5)
C93 C94 H94A 108.3
C95 C94 H94A 108.3
C93 C94 H94B 108.3
C95 C94 H94B 108.3
H94A C94 H94B 107.4
C100 C95 C94 104.6(4)
C100 C95 C96 106.1(5)
C94 C95 C96 101.6(5)
C100 C95 H95 114.4
C94 C95 H95 114.4
C96 C95 H95 114.4
C95 C96 C97 125.7(4)
C95 C96 H96A 105.9
C97 C96 H96A 105.9
C95 C96 H96B 105.9
C97 C96 H96B 105.9
H96A C96 H96B 106.2
C102 C97 C96 90.6(4)
C102 C97 C98 104.4(4)
C96 C97 C98 97.4(4)
C102 C97 H97 119.6
C96 C97 H97 119.6
C98 C97 H97 119.6
C93 C98 C97 118.6(4)
C93 C98 H98A 112.9
C97 C98 H98A 111.5
C93 C98 H98B 102.9
C97 C98 H98B 101.9
H98A C98 H98B 107.3
C93 C99 C101 110.7(4)
C93 C99 H99A 109.5
C101 C99 H99A 109.5
C93 C99 H99B 109.5
C101 C99 H99B 109.5
H99A C99 H99B 108.1
C101 C100 C95 109.1(4)
C101 C100 H10A 109.9
C95 C100 H10A 109.9
C101 C100 H10B 109.9
C95 C100 H10B 109.9
H10A C100 H10B 108.3
C100 C101 C99 112.0(5)
C100 C101 C102 116.4(5)
C99 C101 C102 93.9(4)
C100 C101 H101 111.2
C99 C101 H101 111.2
C102 C101 H101 111.2
C97 C102 C101 125.6(5)
C97 C102 H10C 105.9
C101 C102 H10C 105.9
C97 C102 H10D 105.9
C101 C102 H10D 105.9
H10C C102 H10D 106.2
C108 C103 C104 119.1(5)
C108 C103 C109 101.9(5)
C104 C103 C109 103.9(4)
C108 C103 S4 121.5(4)
C104 C103 S4 102.3(3)
C109 C103 S4 106.2(4)
C105 C104 C103 109.5(4)
C105 C104 H10E 108.7
C103 C104 H10E 109.3
C105 C104 H10F 110.1
C103 C104 H10F 111.3
H10E C104 H10F 107.9
C104 C105 C106 112.4(5)
C104 C105 C110 98.2(4)
C106 C105 C110 113.0(5)
C104 C105 H105 110.9
C106 C105 H105 110.9
C110 C105 H105 110.9
C105 C106 C107 110.3(5)
C105 C106 H10G 109.6
C107 C106 H10G 109.6
C105 C106 H10H 109.6
C107 C106 H10H 109.6
H10G C106 H10H 108.1
C106 C107 C112 105.1(4)
C106 C107 C108 103.3(5)
C112 C107 C108 101.8(5)
C106 C107 H107 115.0
C112 C107 H107 115.0
C108 C107 H107 115.0
C103 C108 C107 115.0(5)
C103 C108 H10I 108.5
C107 C108 H10I 108.5
C103 C108 H10J 108.5
C107 C108 H10J 108.5
H10I C108 H10J 107.5
C111 C109 C103 114.3(5)
C111 C109 H10K 108.7
C103 C109 H10K 108.7
C111 C109 H10L 108.7
C103 C109 H10L 108.7
H10K C109 H10L 107.6
C111 C110 C105 116.8(5)
C111 C110 H11A 112.8
C105 C110 H11A 109.8
C111 C110 H11B 106.3
C105 C110 H11B 103.7
H11A C110 H11B 106.5
C110 C111 C109 110.5(5)
C110 C111 C112 92.4(5)
C109 C111 C112 105.4(5)
C110 C111 H111 115.3
C109 C111 H111 115.3
C112 C111 H111 115.3
C111 C112 C107 127.4(5)
C111 C112 H11C 105.4
C107 C112 H11C 105.4
C111 C112 H11D 105.4
C107 C112 H11D 105.4
H11C C112 H11D 106.0
C114 C113 C118 117.9(5)
C114 C113 C119 104.1(4)
C118 C113 C119 102.7(4)
C114 C113 S5 115.6(4)
C118 C113 S5 109.8(4)
C119 C113 S5 104.9(4)
C113 C114 C115 114.5(5)
C113 C114 H11E 108.6
C115 C114 H11E 108.6
C113 C114 H11F 108.6
C115 C114 H11F 108.6
H11E C114 H11F 107.6
C116 C115 C114 103.2(4)
C116 C115 C120 105.7(5)
C114 C115 C120 101.9(5)
C116 C115 H115 114.9
C114 C115 H115 114.9
C120 C115 H115 114.9
C117 C116 C115 112.6(5)
C117 C116 H11G 109.1
C115 C116 H11G 109.1
C117 C116 H11H 109.1
C115 C116 H11H 109.1
H11G C116 H11H 107.8
C116 C117 C118 110.2(5)
C116 C117 C122 115.1(5)
C118 C117 C122 94.4(5)
C116 C117 H117 112.0
C118 C117 H117 112.0
C122 C117 H117 112.0
C117 C118 C113 111.3(5)
C117 C118 H11I 109.4
C113 C118 H11I 109.4
C117 C118 H11J 109.4
C113 C118 H11J 109.4
H11I C118 H11J 108.0
C113 C119 C121 114.9(5)
C113 C119 H11K 108.6
C121 C119 H11K 108.6
C113 C119 H11L 108.6
C121 C119 H11L 108.6
H11K C119 H11L 107.5
C121 C120 C115 126.5(5)
C121 C120 H12A 105.7
C115 C120 H12A 105.7
C121 C120 H12B 105.7
C115 C120 H12B 105.7
H12A C120 H12B 106.1
C120 C121 C122 91.8(4)
C120 C121 C119 107.8(5)
C122 C121 C119 100.4(5)
C120 C121 H121 117.6
C122 C121 H121 117.6
C119 C121 H121 117.6
C121 C122 C117 123.3(5)
C121 C122 H12C 106.5
C117 C122 H12C 106.5
C121 C122 H12D 106.5
C117 C122 H12D 106.5
H12C C122 H12D 106.5
C128 C123 C124 102.3(5)
C128 C123 C129 114.3(4)
C124 C123 C129 105.4(4)
C128 C123 S6 113.1(3)
C124 C123 S6 114.0(3)
C129 C123 S6 107.5(4)
C123 C124 C125 116.0(4)
C123 C124 H12E 108.3
C125 C124 H12E 108.3
C123 C124 H12F 108.3
C125 C124 H12F 108.3
H12E C124 H12F 107.4
C130 C125 C126 92.4(4)
C130 C125 C124 103.2(5)
C126 C125 C124 105.8(4)
C130 C125 H125 117.3
C126 C125 H125 117.3
C124 C125 H125 117.3
C125 C126 C127 122.9(5)
C125 C126 H12G 106.6
C127 C126 H12G 106.6
C125 C126 H12H 106.6
C127 C126 H12H 106.6
H12G C126 H12H 106.6
C132 C127 C128 105.1(4)
C132 C127 C126 107.5(4)
C128 C127 C126 104.9(4)
C132 C127 H127 112.9
C128 C127 H127 112.9
C126 C127 H127 112.9
C123 C128 C127 114.5(4)
C123 C128 H12I 108.6
C127 C128 H12I 108.6
C123 C128 H12J 108.6
C127 C128 H12J 108.6
H12I C128 H12J 107.6
C131 C129 C123 111.4(4)
C131 C129 H12K 109.3
C123 C129 H12K 109.3
C131 C129 H12L 109.3
C123 C129 H12L 109.3
H12K C129 H12L 108.0
C125 C130 C131 123.4(5)
C125 C130 H13A 106.5
C131 C130 H13A 106.5
C125 C130 H13B 106.5
C131 C130 H13B 106.5
H13A C130 H13B 106.5
C129 C131 C132 108.9(4)
C129 C131 C130 97.7(4)
C132 C131 C130 115.7(5)
C129 C131 H131 111.3
C132 C131 H131 111.3
C130 C131 H131 111.3
C127 C132 C131 109.2(4)
C127 C132 H13C 109.8
C131 C132 H13C 109.8
C127 C132 H13D 109.8
C131 C132 H13D 109.8
H13C C132 H13D 108.3
C138 C133 C139 103.6(5)
C138 C133 C134 106.1(5)
C139 C133 C134 117.0(5)
C138 C133 S17 109.5(4)
C139 C133 S17 110.3(4)
C134 C133 S17 110.0(4)
C133 C134 C135 112.9(4)
C133 C134 H13E 109.0
C135 C134 H13E 109.0
C133 C134 H13F 109.0
C135 C134 H13F 109.0
H13E C134 H13F 107.8
C140 C135 C134 96.5(5)
C140 C135 C136 109.4(5)
C134 C135 C136 104.6(5)
C140 C135 H135 114.8
C134 C135 H135 114.8
C136 C135 H135 114.8
C137 C136 C135 124.8(5)
C137 C136 H13G 106.1
C135 C136 H13G 106.1
C137 C136 H13H 106.1
C135 C136 H13H 106.1
H13G C136 H13H 106.3
C142 C137 C136 94.2(4)
C142 C137 C138 102.7(5)
C136 C137 C138 104.9(5)
C142 C137 H137 117.2
C136 C137 H137 117.2
C138 C137 H137 117.2
C133 C138 C137 115.3(5)
C133 C138 H13I 108.5
C137 C138 H13I 108.5
C133 C138 H13J 108.5
C137 C138 H13J 108.5
H13I C138 H13J 107.5
C133 C139 C141 110.3(5)
C133 C139 H13K 109.6
C141 C139 H13K 109.6
C133 C139 H13L 109.6
C141 C139 H13L 109.6
H13K C139 H13L 108.1
C135 C140 C141 113.9(5)
C135 C140 H14U 108.8
C141 C140 H14U 108.8
C135 C140 H14V 108.8
C141 C140 H14V 108.8
H14U C140 H14V 107.7
C140 C141 C142 119.2(5)
C140 C141 C139 102.1(5)
C142 C141 C139 95.7(5)
C140 C141 H141 112.6
C142 C141 H141 112.6
C139 C141 H141 112.6
C137 C142 C141 121.9(5)
C137 C142 H14A 106.8
C141 C142 H14A 106.8
C137 C142 H14B 106.8
C141 C142 H14B 106.8
H14A C142 H14B 106.7
C148 C143 C144 102.9(4)
C148 C143 C149 105.4(4)
C144 C143 C149 115.1(4)
C148 C143 S8 116.6(3)
C144 C143 S8 106.8(3)
C149 C143 S8 110.2(3)
C143 C144 C145 111.8(4)
C143 C144 H14C 109.3
C145 C144 H14C 109.3
C143 C144 H14D 109.3
C145 C144 H14D 109.3
H14C C144 H14D 107.9
C146 C145 C150 107.7(5)
C146 C145 C144 104.0(4)
C150 C145 C144 102.5(4)
C146 C145 H145 113.9
C150 C145 H145 113.9
C144 C145 H145 113.9
C145 C146 C147 126.7(5)
C145 C146 H14E 105.6
C147 C146 H14E 105.6
C145 C146 H14F 105.6
C147 C146 H14F 105.6
H14E C146 H14F 106.1
C146 C147 C152 92.8(4)
C146 C147 C148 105.9(4)
C152 C147 C148 100.7(4)
C146 C147 H147 117.8
C152 C147 H147 117.8
C148 C147 H147 117.8
C143 C148 C147 117.1(4)
C143 C148 H14G 108.0
C147 C148 H14G 108.0
C143 C148 H14H 108.0
C147 C148 H14H 108.0
H14G C148 H14H 107.3
C151 C149 C143 111.6(4)
C151 C149 H14I 109.3
C143 C149 H14I 109.3
C151 C149 H14J 109.3
C143 C149 H14J 109.3
H14I C149 H14J 108.0
C151 C150 C145 112.7(4)
C151 C150 H15A 109.0
C145 C150 H15A 109.0
C151 C150 H15B 109.0
C145 C150 H15B 109.0
H15A C150 H15B 107.8
C150 C151 C152 117.7(4)
C150 C151 C149 104.7(3)
C152 C151 C149 97.2(4)
C150 C151 H151 112.0
C152 C151 H151 112.0
C149 C151 H151 112.0
C151 C152 C147 121.7(4)
C151 C152 H15C 106.9
C147 C152 H15C 106.9
C151 C152 H15D 106.9
C147 C152 H15D 106.9
H15C C152 H15D 106.7
C161 C153 C154 117.7(5)
C161 C153 C160 101.3(4)
C154 C153 C160 103.1(5)
C161 C153 S9 112.5(4)
C154 C153 S9 113.4(4)
C160 C153 S9 106.9(4)
C153 C154 C155 113.1(4)
C153 C154 H15E 109.0
C155 C154 H15E 109.0
C153 C154 H15F 109.0
C155 C154 H15F 109.0
H15E C154 H15F 107.8
C156 C155 C162 106.3(4)
C156 C155 C154 105.6(5)
C162 C155 C154 104.5(5)
C156 C155 H155 113.2
C162 C155 H155 113.2
C154 C155 H155 113.2
C155 C156 C157 108.2(4)
C155 C156 H15G 110.1
C157 C156 H15G 110.1
C155 C156 H15H 110.1
C157 C156 H15H 110.1
H15G C156 H15H 108.4
C158 C157 C156 116.9(5)
C158 C157 C161 96.2(4)
C156 C157 C161 107.5(5)
C158 C157 H157 111.7
C156 C157 H157 111.7
C161 C157 H157 111.7
C159 C158 C157 124.2(5)
C159 C158 H15I 106.3
C157 C158 H15I 106.3
C159 C158 H15J 106.3
C157 C158 H15J 106.3
H15I C158 H15J 106.4
C158 C159 C162 90.8(5)
C158 C159 C160 101.5(5)
C162 C159 C160 106.1(4)
C158 C159 H159 118.0
C162 C159 H159 118.0
C160 C159 H159 118.0
C159 C160 C153 117.8(5)
C159 C160 H16A 107.8
C153 C160 H16A 107.8
C159 C160 H16B 107.8
C153 C160 H16B 107.8
H16A C160 H16B 107.2
C153 C161 C157 112.5(5)
C153 C161 H16C 109.1
C157 C161 H16C 109.1
C153 C161 H16D 109.1
C157 C161 H16D 109.1
H16C C161 H16D 107.8
C159 C162 C155 125.6(5)
C159 C162 H16E 105.9
C155 C162 H16E 105.9
C159 C162 H16F 105.9
C155 C162 H16F 105.9
H16E C162 H16F 106.2
C169 C163 C164 107.8(5)
C169 C163 C168 116.7(5)
C164 C163 C168 105.0(5)
C169 C163 S10 114.7(4)
C164 C163 S10 113.9(4)
C168 C163 S10 98.5(4)
C165 C164 C163 116.4(5)
C165 C164 H16U 107.6
C163 C164 H16U 111.7
C165 C164 H16V 108.3
C163 C164 H16V 100.7
H16U C164 H16V 112.1
C164 C165 C166 104.4(5)
C164 C165 C170 107.6(5)
C166 C165 C170 84.2(4)
C164 C165 H165 118.4
C166 C165 H165 118.4
C170 C165 H165 118.4
C165 C166 C167 125.5(5)
C165 C166 H16H 135.2
C167 C166 H16H 96.7
C165 C166 H16G 84.2
C167 C166 H16G 98.2
H16H C166 H16G 106.0
C168 C167 C172 106.3(5)
C168 C167 C166 101.2(5)
C172 C167 C166 106.0(5)
C168 C167 H167 114.1
C172 C167 H167 114.1
C166 C167 H167 114.1
C167 C168 C163 111.0(5)
C167 C168 H16I 109.4
C163 C168 H16I 109.4
C167 C168 H16J 109.4
C163 C168 H16J 109.4
H16I C168 H16J 108.0
C163 C169 C171 109.1(5)
C163 C169 H16M 109.9
C171 C169 H16M 109.9
C163 C169 H16N 109.9
C171 C169 H16N 109.9
H16M C169 H16N 108.3
C171 C170 C165 126.3(5)
C171 C170 H17M 105.7
C165 C170 H17M 105.7
C171 C170 H17N 105.7
C165 C170 H17N 105.7
H17M C170 H17N 106.2
C170 C171 C169 103.6(5)
C170 C171 C172 113.1(5)
C169 C171 C172 103.6(5)
C170 C171 H171 112.0
C169 C171 H171 112.0
C172 C171 H171 112.0
C167 C172 C171 109.8(5)
C167 C172 H17A 110.2
C171 C172 H17A 110.9
C167 C172 H17B 109.1
C171 C172 H17B 108.4
H17A C172 H17B 108.3
C179 C173 C178 104.5(4)
C179 C173 C174 118.3(4)
C178 C173 C174 102.6(4)
C179 C173 S11 104.6(4)
C178 C173 S11 115.6(3)
C174 C173 S11 111.4(3)
C175 C174 C173 109.5(4)
C175 C174 H17C 109.8
C173 C174 H17C 109.8
C175 C174 H17D 109.8
C173 C174 H17D 109.8
H17C C174 H17D 108.2
C174 C175 C176 97.1(4)
C174 C175 C180 111.1(4)
C176 C175 C180 116.9(5)
C174 C175 H175 110.3
C176 C175 H175 110.3
C180 C175 H175 110.3
C177 C176 C175 121.8(5)
C177 C176 H17E 106.9
C175 C176 H17E 106.9
C177 C176 H17F 106.9
C175 C176 H17F 106.9
H17E C176 H17F 106.7
C176 C177 C182 95.6(4)
C176 C177 C178 103.5(4)
C182 C177 C178 104.6(4)
C176 C177 H177 116.8
C182 C177 H177 116.8
C178 C177 H177 116.8
C173 C178 C177 116.0(4)
C173 C178 H17G 108.3
C177 C178 H17G 108.3
C173 C178 H17H 108.3
C177 C178 H17H 108.3
H17G C178 H17H 107.4
C173 C179 C181 112.3(4)
C173 C179 H17I 109.1
C181 C179 H17I 109.1
C173 C179 H17J 109.1
C181 C179 H17J 109.1
H17I C179 H17J 107.9
C181 C180 C175 108.0(5)
C181 C180 H18A 110.1
C175 C180 H18A 110.1
C181 C180 H18B 110.1
C175 C180 H18B 110.1
H18A C180 H18B 108.4
C180 C181 C179 107.2(4)
C180 C181 C182 107.2(4)
C179 C181 C182 104.3(4)
C180 C181 H181 112.5
C179 C181 H181 112.5
C182 C181 H181 112.5
C177 C182 C181 121.7(4)
C177 C182 H18C 106.9
C181 C182 H18C 106.9
C177 C182 H18D 106.9
C181 C182 H18D 106.9
H18C C182 H18D 106.7
C184 C183 C189 104.7(4)
C184 C183 C188 105.3(4)
C189 C183 C188 113.4(4)
C184 C183 S12 107.1(3)
C189 C183 S12 109.3(3)
C188 C183 S12 116.1(3)
C183 C184 C185 116.2(4)
C183 C184 H18E 108.2
C185 C184 H18E 108.2
C183 C184 H18F 108.2
C185 C184 H18F 108.2
H18E C184 H18F 107.4
C186 C185 C184 104.8(4)
C186 C185 C190 93.8(4)
C184 C185 C190 103.7(4)
C186 C185 H185 117.1
C184 C185 H185 117.1
C190 C185 H185 117.1
C185 C186 C187 121.3(5)
C185 C186 H18G 107.0
C187 C186 H18G 107.0
C185 C186 H18H 107.0
C187 C186 H18H 107.0
H18G C186 H18H 106.7
C188 C187 C192 109.3(4)
C188 C187 C186 95.0(4)
C192 C187 C186 114.8(4)
C188 C187 H187 112.2
C192 C187 H187 112.2
C186 C187 H187 112.2
C187 C188 C183 113.8(4)
C187 C188 H18I 108.8
C183 C188 H18I 108.8
C187 C188 H18J 108.8
C183 C188 H18J 108.8
H18I C188 H18J 107.7
C183 C189 C191 113.8(4)
C183 C189 H18K 108.8
C191 C189 H18K 108.8
C183 C189 H18L 108.8
C191 C189 H18L 108.8
H18K C189 H18L 107.7
C191 C190 C185 125.2(5)
C191 C190 H19A 106.0
C185 C190 H19A 106.0
C191 C190 H19B 106.0
C185 C190 H19B 106.0
H19A C190 H19B 106.3
C190 C191 C192 107.9(4)
C190 C191 C189 105.2(4)
C192 C191 C189 104.8(4)
C190 C191 H191 112.8
C192 C191 H191 112.8
C189 C191 H191 112.8
C191 C192 C187 109.1(4)
C191 C192 H19C 109.9
C187 C192 H19C 109.9
C191 C192 H19D 109.9
C187 C192 H19D 109.9
H19C C192 H19D 108.3
C194 C193 C198 110.1(4)
C194 C193 C199 104.0(4)
C198 C193 C199 111.7(4)
C194 C193 S7 107.4(3)
C198 C193 S7 115.0(4)
C199 C193 S7 108.0(3)
C195 C194 C193 114.9(4)
C195 C194 H19X 108.5
C193 C194 H19X 108.5
C195 C194 H19Y 108.5
C193 C194 H19Y 108.5
H19X C194 H19Y 107.5
C196 C195 C194 103.6(4)
C196 C195 C200 97.5(4)
C194 C195 C200 103.6(4)
C196 C195 H195 116.5
C194 C195 H195 116.5
C200 C195 H195 116.5
C195 C196 C197 124.4(5)
C195 C196 H19E 106.2
C197 C196 H19E 106.2
C195 C196 H19F 106.2
C197 C196 H19F 106.2
H19E C196 H19F 106.4
C198 C197 C196 97.9(4)
C198 C197 C202 107.7(4)
C196 C197 C202 114.1(5)
C198 C197 H197 112.1
C196 C197 H197 112.1
C202 C197 H197 112.1
C197 C198 C193 110.4(4)
C197 C198 H19G 109.6
C193 C198 H19G 109.6
C197 C198 H19H 109.6
C193 C198 H19H 109.6
H19G C198 H19H 108.1
C193 C199 C201 113.5(4)
C193 C199 H19I 108.9
C201 C199 H19I 108.9
C193 C199 H19J 108.9
C201 C199 H19J 108.9
H19I C199 H19J 107.7
C201 C200 C195 121.6(5)
C201 C200 H20A 106.9
C195 C200 H20A 106.9
C201 C200 H20B 106.9
C195 C200 H20B 106.9
H20A C200 H20B 106.7
C200 C201 C202 112.5(5)
C200 C201 C199 100.5(4)
C202 C201 C199 106.0(4)
C200 C201 H201 112.4
C202 C201 H201 112.4
C199 C201 H201 112.4
C201 C202 C197 111.0(4)
C201 C202 H20C 109.4
C197 C202 H20C 109.4
C201 C202 H20D 109.4
C197 C202 H20D 109.4
H20C C202 H20D 108.0
C208 C203 C204 101.9(4)
C208 C203 C209 106.6(4)
C204 C203 C209 115.3(4)
C208 C203 S13 117.7(3)
C204 C203 S13 104.3(3)
C209 C203 S13 111.0(3)
C205 C204 C203 117.8(4)
C205 C204 H20X 107.9
C203 C204 H20X 107.9
C205 C204 H20Y 107.9
C203 C204 H20Y 107.9
H20X C204 H20Y 107.2
C204 C205 C210 107.8(4)
C204 C205 C206 100.1(4)
C210 C205 C206 104.7(4)
C204 C205 H205 114.3
C210 C205 H205 114.3
C206 C205 H205 114.3
C207 C206 C205 122.5(4)
C207 C206 H20E 106.7
C205 C206 H20E 106.7
C207 C206 H20F 106.7
C205 C206 H20F 106.7
H20E C206 H20F 106.6
C208 C207 C212 106.5(4)
C208 C207 C206 106.1(4)
C212 C207 C206 94.0(4)
C208 C207 H207 115.9
C212 C207 H207 115.9
C206 C207 H207 115.9
C203 C208 C207 117.4(4)
C203 C208 H20U 108.0
C207 C208 H20U 108.0
C203 C208 H20V 108.0
C207 C208 H20V 108.0
H20U C208 H20V 107.2
C211 C209 C203 110.0(4)
C211 C209 H20G 109.7
C203 C209 H20G 109.7
C211 C209 H20H 109.7
C203 C209 H20H 109.7
H20G C209 H20H 108.2
C205 C210 C211 109.1(4)
C205 C210 H21A 109.9
C211 C210 H21A 109.9
C205 C210 H21B 109.9
C211 C210 H21B 109.9
H21A C210 H21B 108.3
C209 C211 C212 97.3(4)
C209 C211 C210 110.7(4)
C212 C211 C210 113.8(4)
C209 C211 H211 111.4
C212 C211 H211 111.4
C210 C211 H211 111.4
C207 C212 C211 121.3(5)
C207 C212 H21C 107.0
C211 C212 H21C 107.0
C207 C212 H21D 107.0
C211 C212 H21D 107.0
H21C C212 H21D 106.8
C218 C213 C219 101.1(4)
C218 C213 C214 116.5(4)
C219 C213 C214 103.0(4)
C218 C213 S15 110.2(4)
C219 C213 S15 116.4(3)
C214 C213 S15 109.6(3)
C215 C214 C213 112.5(4)
C215 C214 H21E 109.1
C213 C214 H21E 109.1
C215 C214 H21F 109.1
C213 C214 H21F 109.1
H21E C214 H21F 107.8
C214 C215 C220 96.4(4)
C214 C215 C216 110.3(5)
C220 C215 C216 115.3(4)
C214 C215 H215 111.3
C220 C215 H215 111.3
C216 C215 H215 111.3
C215 C216 C217 111.4(4)
C215 C216 H21G 109.3
C217 C216 H21G 109.3
C215 C216 H21H 109.3
C217 C216 H21H 109.3
H21G C216 H21H 108.0
C216 C217 C218 106.5(5)
C216 C217 C222 104.0(4)
C218 C217 C222 102.0(4)
C216 C217 H217 114.4
C218 C217 H217 114.4
C222 C217 H217 114.4
C213 C218 C217 115.4(5)
C213 C218 H21I 108.4
C217 C218 H21I 108.4
C213 C218 H21J 108.4
C217 C218 H21J 108.4
H21I C218 H21J 107.5
C213 C219 C221 118.1(4)
C213 C219 H21K 107.8
C221 C219 H21K 107.8
C213 C219 H21L 107.8
C221 C219 H21L 107.8
H21K C219 H21L 107.1
C221 C220 C215 122.4(4)
C221 C220 H22A 106.7
C215 C220 H22A 106.7
C221 C220 H22B 106.7
C215 C220 H22B 106.7
H22A C220 H22B 106.6
C220 C221 C222 95.4(4)
C220 C221 C219 103.5(4)
C222 C221 C219 102.5(4)
C220 C221 H221 117.4
C222 C221 H221 117.4
C219 C221 H221 117.4
C221 C222 C217 124.4(4)
C221 C222 H22C 106.2
C217 C222 H22C 106.2
C221 C222 H22D 106.2
C217 C222 H22D 106.2
H22C C222 H22D 106.4
C228 C223 C224 101.6(4)
C228 C223 C229 102.7(4)
C224 C223 C229 114.9(4)
C228 C223 S16 118.3(4)
C224 C223 S16 102.1(3)
C229 C223 S16 116.7(4)
C225 C224 C223 114.0(4)
C225 C224 H2E 109.1
C223 C224 H2E 121.4
C225 C224 H2F 109.3
C223 C224 H2F 93.7
H2E C224 H2F 107.6
C230 C225 C226 106.3(4)
C230 C225 C224 105.5(5)
C226 C225 C224 103.2(5)
C230 C225 H225 113.6
C226 C225 H225 113.6
C224 C225 H225 113.6
C227 C226 C225 127.0(5)
C227 C226 H22G 105.6
C225 C226 H22G 105.6
C227 C226 H22H 105.6
C225 C226 H22H 105.6
H22G C226 H22H 106.1
C232 C227 C226 93.9(5)
C232 C227 C228 101.2(5)
C226 C227 C228 102.4(4)
C232 C227 H227 118.4
C226 C227 H227 118.4
C228 C227 H227 118.4
C223 C228 C227 121.4(5)
C223 C228 H22I 107.0
C227 C228 H22I 107.0
C223 C228 H22J 107.0
C227 C228 H22J 107.0
H22I C228 H22J 106.7
C231 C229 C223 111.3(4)
C231 C229 H22K 109.4
C223 C229 H22K 109.4
C231 C229 H22L 109.4
C223 C229 H22L 109.4
H22K C229 H22L 108.0
C225 C230 C231 112.6(5)
C225 C230 H23A 109.1
C231 C230 H23A 109.1
C225 C230 H23B 109.1
C231 C230 H23B 109.1
H23A C230 H23B 107.8
C230 C231 C229 109.3(4)
C230 C231 C232 115.1(5)
C229 C231 C232 93.0(4)
C230 C231 H231 112.7
C229 C231 H231 112.7
C232 C231 H231 112.7
C227 C232 C231 123.1(4)
C227 C232 H23C 106.5
C231 C232 H23C 106.5
C227 C232 H23D 106.5
C231 C232 H23D 106.5
H23C C232 H23D 106.5
C234 C233 C239 108.7(4)
C234 C233 C238 103.5(4)
C239 C233 C238 114.5(4)
C234 C233 S14 106.6(3)
C239 C233 S14 110.5(3)
C238 C233 S14 112.4(3)
C233 C234 C235 106.0(4)
C233 C234 H23E 110.5
C235 C234 H23E 110.5
C233 C234 H23F 110.5
C235 C234 H23F 110.5
H23E C234 H23F 108.7
C236 C235 C240 103.9(4)
C236 C235 C234 111.1(4)
C240 C235 C234 111.9(4)
C236 C235 H235 109.9
C240 C235 H235 109.9
C234 C235 H235 109.9
C235 C236 C237 115.0(4)
C235 C236 H23U 108.5
C237 C236 H23U 108.5
C235 C236 H23V 108.5
C237 C236 H23V 108.5
H23U C236 H23V 107.5
C238 C237 C242 107.8(4)
C238 C237 C236 97.3(4)
C242 C237 C236 112.4(4)
C238 C237 H237 112.8
C242 C237 H237 112.8
C236 C237 H237 112.8
C237 C238 C233 113.9(4)
C237 C238 H23G 108.8
C233 C238 H23G 108.8
C237 C238 H23H 108.8
C233 C238 H23H 108.8
H23G C238 H23H 107.7
C233 C239 C241 110.4(4)
C233 C239 H23I 109.6
C241 C239 H23I 109.6
C233 C239 H23J 109.6
C241 C239 H23J 109.6
H23I C239 H23J 108.1
C241 C240 C235 117.6(4)
C241 C240 H24A 107.9
C235 C240 H24A 107.9
C241 C240 H24B 107.9
C235 C240 H24B 107.9
H24A C240 H24B 107.2
C242 C241 C240 114.3(4)
C242 C241 C239 112.7(4)
C240 C241 C239 97.3(4)
C242 C241 H241 110.6
C240 C241 H241 110.6
C239 C241 H241 110.6
C241 C242 C237 108.9(4)
C241 C242 H24C 109.9
C237 C242 H24C 109.9
C241 C242 H24D 109.9
C237 C242 H24D 109.9
H24C C242 H24D 108.3
C244 C243 C248 103.7(5)
C244 C243 C249 106.1(4)
C248 C243 C249 114.3(4)
C244 C243 S18 109.6(3)
C248 C243 S18 115.9(4)
C249 C243 S18 106.7(3)
C243 C244 C245 115.6(4)
C243 C244 H24K 108.4
C245 C244 H24K 108.4
C243 C244 H24M 108.4
C245 C244 H24M 108.4
H24K C244 H24M 107.4
C250 C245 C246 92.8(4)
C250 C245 C244 105.8(4)
C246 C245 C244 105.3(5)
C250 C245 H245 116.6
C246 C245 H245 116.6
C244 C245 H245 116.6
C245 C246 C247 124.4(5)
C245 C246 H24E 106.2
C247 C246 H24E 106.2
C245 C246 H24F 106.2
C247 C246 H24F 106.2
H24E C246 H24F 106.4
C252 C247 C248 103.9(5)
C252 C247 C246 105.7(5)
C248 C247 C246 102.8(4)
C252 C247 H247 114.4
C248 C247 H247 114.4
C246 C247 H247 114.4
C243 C248 C247 115.2(5)
C243 C248 H24G 108.5
C247 C248 H24G 108.5
C243 C248 H24H 108.5
C247 C248 H24H 108.5
H24G C248 H24H 107.5
C251 C249 C243 110.1(4)
C251 C249 H24I 109.6
C243 C249 H24I 109.6
C251 C249 H24J 109.6
C243 C249 H24J 109.6
H24I C249 H24J 108.2
C245 C250 C251 119.8(5)
C245 C250 H25A 107.4
C251 C250 H25A 107.4
C245 C250 H25B 107.4
C251 C250 H25B 107.4
H25A C250 H25B 106.9
C249 C251 C252 110.9(5)
C249 C251 C250 98.5(4)
C252 C251 C250 115.6(5)
C249 C251 H251 110.4
C252 C251 H251 110.4
C250 C251 H251 110.4
C247 C252 C251 111.1(5)
C247 C252 H25C 109.4
C251 C252 H25C 109.4
C247 C252 H25D 109.4
C251 C252 H25D 109.4
H25C C252 H25D 108.0

loop_
_geom_bond_atom_site_label_1
_geom_bond_atom_site_label_2
_geom_bond_distance
Ag1 P1 2.3602(12)
Ag1 S1 2.5092(12)
Ag1 S2 2.6755(12)
Ag1 S3 2.8122(14)
Ag2 P2 2.3699(14)
Ag2 S7 2.5227(12)
Ag2 S8 2.6538(13)
Ag2 S9 2.8034(14)
Ag3 P3 2.3004(14)
Ag3 S13 2.6131(12)
Ag3 S14 2.6251(12)
Ag3 S12 2.6340(12)
Ag4 P4 2.3179(14)
Ag4 S17 2.3439(15)
Ag4 S16 2.6895(13)
Ag4 S18 2.7224(13)
Ag5 S4 2.3346(14)
Ag5 S3 2.4546(14)
Ag5 S2 2.9024(13)
Ag5 Ag10 3.0064(5)
Ag5 Ag8 3.0388(5)
Ag5 Ag11 3.1673(5)
Ag5 H98B 2.2663
Ag6 S5 2.3234(13)
Ag6 S1 2.5130(12)
Ag6 S3 2.8848(14)
Ag6 Ag8 2.9777(5)
Ag6 Ag25 3.1572(5)
Ag6 Ag9 3.1714(5)
Ag7 S2 2.4202(13)
Ag7 S6 2.4451(14)
Ag7 Ag9 2.9935(4)
Ag7 Ag19 3.0720(5)
Ag7 Ag10 3.1983(5)
Ag8 S3 2.4646(12)
Ag8 Ag26 2.7796(5)
Ag8 Ag16 2.7824(4)
Ag8 Pt1 2.7888(4)
Ag8 Ag10 2.8423(5)
Ag8 Ag9 2.8467(5)
Ag9 S1 2.4846(11)
Ag9 Ag22 2.7487(5)
Ag9 Ag28 2.7644(5)
Ag9 Pt1 2.7680(4)
Ag9 Ag10 2.8308(5)
Ag10 S2 2.4738(12)
Ag10 Ag14 2.7672(5)
Ag10 Ag21 2.7746(5)
Ag10 Pt1 2.7903(4)
Ag11 S4 2.3074(14)
Ag11 S7 2.5071(11)
Ag11 S9 2.8611(13)
Ag11 Ag16 2.9813(5)
Ag11 Ag14 3.1768(5)
Ag12 S11 2.4107(13)
Ag12 S8 2.4866(11)
Ag12 Ag14 2.9912(5)
Ag12 Ag18 3.0634(5)
Ag12 Ag15 3.2196(5)
Ag13 S10 2.3028(14)
Ag13 S9 2.4903(14)
Ag13 S8 2.8492(12)
Ag13 Ag15 2.9939(5)
Ag13 Ag16 3.0563(5)
Ag13 Ag23 3.1600(5)
Ag14 S7 2.4606(12)
Ag14 Ag21 2.7480(5)
Ag14 Pt1 2.7755(4)
Ag14 Ag15 2.8371(5)
Ag14 Ag16 2.8548(5)
Ag15 S8 2.5024(11)
Ag15 Ag27 2.7583(5)
Ag15 Ag20 2.7802(5)
Ag15 Pt1 2.7855(4)
Ag15 Ag16 2.8284(5)
Ag16 S9 2.4477(13)
Ag16 Ag26 2.7855(5)
Ag16 Pt1 2.7939(4)
Ag17 S15 2.3894(11)
Ag17 S12 2.4114(11)
Ag17 Ag22 2.9381(5)
Ag17 Ag24 3.0694(5)
Ag17 Ag20 3.3384(5)
Ag18 S11 2.3809(13)
Ag18 S13 2.3830(13)
Ag18 Ag20 2.9375(5)
Ag18 Ag21 3.3302(5)
Ag19 S14 2.3877(12)
Ag19 S6 2.3932(13)
Ag19 Ag21 2.9383(5)
Ag19 Ag22 3.3429(5)
Ag20 S13 2.5117(13)
Ag20 Ag27 2.7578(5)
Ag20 Pt1 2.7866(4)
Ag20 Ag21 2.8231(4)
Ag20 Ag22 2.8245(4)
Ag21 S14 2.5043(11)
Ag21 Pt1 2.7910(4)
Ag21 Ag22 2.8247(5)
Ag22 S12 2.4959(12)
Ag22 Pt1 2.7841(4)
Ag22 Ag28 2.7857(5)
Ag23 S10 2.3108(15)
Ag23 S17 2.3353(14)
Ag23 S16 2.8363(14)
Ag23 Ag26 2.9760(5)
Ag23 Ag27 3.1783(5)
Ag24 S15 2.3822(11)
Ag24 S18 2.4531(12)
Ag24 Ag27 2.9954(5)
Ag24 Ag28 3.2065(5)
Ag25 S5 2.3624(11)
Ag25 S16 2.5070(13)
Ag25 S18 2.9214(13)
Ag25 Ag28 3.0172(5)
Ag25 Ag26 3.0502(5)
Ag26 S16 2.4982(13)
Ag26 Pt1 2.7869(4)
Ag26 Ag28 2.8258(5)
Ag26 Ag27 2.8415(5)
Ag27 S17 2.6119(13)
Ag27 Pt1 2.7757(4)
Ag27 Ag28 2.8429(5)
Ag28 S18 2.4968(13)
Ag28 Pt1 2.7899(4)
P1 C1 1.836(5)
P1 C7 1.874(6)
P1 C13 1.920(5)
P2 C25 1.750(6)
P2 C19 1.769(6)
P2 C31 1.883(5)
P3 C37 1.848(5)
P3 C49 1.884(5)
P3 C43 1.920(5)
P4 C55 1.804(5)
P4 C61 1.807(6)
P4 C67 1.900(5)
S1 C73 1.807(5)
S2 C83 1.863(5)
S3 C93 1.767(5)
S4 C103 1.615(5)
S5 C113 1.745(5)
S6 C123 1.894(5)
S7 C193 1.823(5)
S8 C143 1.895(5)
S9 C153 1.848(5)
S10 C163 1.883(5)
S11 C173 1.884(5)
S12 C183 1.842(5)
S13 C203 1.875(5)
S14 C233 1.826(5)
S15 C213 1.862(5)
S16 C223 1.786(5)
S17 C133 1.831(5)
S18 C243 1.812(5)
C1 C6 1.370(8)
C1 C2 1.397(8)
C2 C3 1.441(8)
C2 H2 0.9500
C3 C4 1.350(8)
C3 H3 0.9500
C4 C5 1.409(8)
C4 H4 0.9500
C5 C6 1.410(8)
C5 H5 0.9500
C6 H6 0.9500
C7 C8 1.392(8)
C7 C12 1.419(8)
C8 C9 1.409(8)
C8 H8 0.9500
C9 C10 1.416(8)
C9 H9 0.9500
C10 C11 1.373(8)
C10 H10 0.9500
C11 C12 1.393(7)
C11 H11 0.9500
C12 H12 0.9500
C13 C18 1.391(7)
C13 C14 1.417(7)
C14 C15 1.397(7)
C14 H14 0.9500
C15 C16 1.380(7)
C15 H15 0.9500
C16 C17 1.402(7)
C16 H16 0.9500
C17 C18 1.416(7)
C17 H17 0.9500
C18 H18 0.9500
C19 C24 1.405(7)
C19 C20 1.400(7)
C20 C21 1.389(8)
C20 H20 0.9500
C21 C22 1.415(8)
C21 H21 0.9500
C22 C23 1.374(7)
C22 H22 0.9500
C23 C24 1.396(8)
C23 H23 0.9500
C24 H24 0.9500
C25 C30 1.374(8)
C25 C26 1.411(8)
C26 C27 1.387(8)
C26 H26 0.9500
C27 C28 1.422(7)
C27 H27 0.9500
C28 C29 1.382(8)
C28 H28 0.9500
C29 C30 1.419(8)
C29 H29 0.9500
C30 H30 0.9500
C31 C32 1.384(7)
C31 C36 1.395(8)
C32 C33 1.418(8)
C32 H32 0.9500
C33 C34 1.427(8)
C33 H33 0.9500
C34 C35 1.370(7)
C34 H34 0.9500
C35 C36 1.424(7)
C35 H35 0.9500
C36 H36 0.9500
C37 C42 1.366(7)
C37 C38 1.372(7)
C38 C39 1.393(7)
C38 H38 0.9500
C39 C40 1.379(7)
C39 H39 0.9500
C40 C41 1.343(8)
C40 H40 0.9500
C41 C42 1.385(8)
C41 H41 0.9500
C42 H42 0.9500
C43 C48 1.372(8)
C43 C44 1.397(7)
C44 C45 1.406(8)
C44 H44 0.9500
C45 C46 1.378(8)
C45 H45 0.9500
C46 C47 1.402(8)
C46 H46 0.9500
C47 C48 1.375(8)
C47 H47 0.9500
C48 H48 0.9500
C49 C54 1.401(6)
C49 C50 1.405(7)
C50 C51 1.403(5)
C50 H50 0.9500
C51 C52 1.385(8)
C51 H51 0.9500
C52 C53 1.376(8)
C52 H52 0.9500
C53 C54 1.405(7)
C53 H53 0.9500
C54 H54 0.9500
C55 C60 1.374(7)
C55 C56 1.392(8)
C56 C57 1.360(7)
C56 H56 0.9500
C57 C58 1.332(8)
C57 H57 0.9500
C58 C59 1.428(8)
C58 H58 0.9500
C59 C60 1.437(7)
C59 H59 0.9500
C60 H60 0.9500
C61 C62 1.383(7)
C61 C66 1.384(8)
C62 C63 1.386(7)
C62 H62 0.9500
C63 C64 1.415(8)
C63 H63 0.9500
C64 C65 1.352(8)
C64 H64 0.9500
C65 C66 1.400(7)
C65 H65 0.9500
C66 H66 0.9500
C67 C72 1.395(7)
C67 C68 1.408(8)
C68 C69 1.383(7)
C68 H68 0.9500
C69 C70 1.387(7)
C69 H69 0.9500
C70 C71 1.433(8)
C70 H70 0.9500
C71 C72 1.377(8)
C71 H71 0.9500
C72 H72 0.9500
C73 C74 1.516(7)
C73 C78 1.528(7)
C73 C79 1.535(7)
C74 C75 1.546(7)
C74 H74A 0.9900
C74 H74B 0.9900
C75 C80 1.509(7)
C75 C76 1.531(8)
C75 H75 1.0000
C76 C77 1.560(7)
C76 H76A 0.9900
C76 H76B 0.9900
C77 C82 1.538(7)
C77 C78 1.526(7)
C77 H77 1.0000
C78 H78A 0.9900
C78 H78B 0.9900
C79 C81 1.523(6)
C79 H79A 0.9900
C79 H79B 0.9900
C80 C81 1.529(7)
C80 H80A 0.9900
C80 H80B 0.9900
C81 C82 1.551(7)
C81 H81 1.0000
C82 H82A 0.9900
C82 H82B 0.9900
C83 C88 1.471(6)
C83 C84 1.515(7)
C83 C89 1.559(7)
C84 C85 1.544(7)
C84 H84A 0.9900
C84 H84B 0.9900
C85 C90 1.525(7)
C85 C86 1.553(8)
C85 H85 1.0000
C86 C87 1.498(8)
C86 H86A 0.9900
C86 H86B 0.9900
C87 C92 1.501(7)
C87 C88 1.592(7)
C87 H87 1.0000
C88 H88A 0.9900
C88 H88B 0.9900
C89 C91 1.507(7)
C89 H89A 0.9900
C89 H89B 0.9900
C90 C91 1.541(7)
C90 H90A 0.9900
C90 H90B 0.9900
C91 C92 1.545(7)
C91 H91 1.0000
C92 H92A 0.9900
C92 H92B 0.9900
C93 C98 1.451(7)
C93 C94 1.505(7)
C93 C99 1.512(7)
C94 C95 1.559(7)
C94 H94A 0.9900
C94 H94B 0.9900
C95 C100 1.553(7)
C95 C96 1.537(8)
C95 H95 1.0000
C96 C97 1.594(8)
C96 H96A 0.9900
C96 H96B 0.9900
C97 C102 1.480(7)
C97 C98 1.589(7)
C97 H97 1.0000
C98 H98A 0.9900
C98 H98B 0.9900
C99 C101 1.532(7)
C99 H99A 0.9900
C99 H99B 0.9900
C100 C101 1.531(7)
C100 H10A 0.9900
C100 H10B 0.9900
C101 C102 1.533(7)
C101 H101 1.0000
C102 H10C 0.9900
C102 H10D 0.9900
C103 C108 1.523(7)
C103 C104 1.518(8)
C103 C109 1.577(8)
C104 C105 1.503(7)
C104 H10E 0.9900
C104 H10F 0.9900
C105 C106 1.539(7)
C105 C110 1.707(8)
C105 H105 1.0000
C106 C107 1.551(8)
C106 H10G 0.9900
C106 H10H 0.9900
C107 C112 1.532(8)
C107 C108 1.546(7)
C107 H107 1.0000
C108 H10I 0.9900
C108 H10J 0.9900
C109 C111 1.506(8)
C109 H10K 0.9900
C109 H10L 0.9900
C110 C111 1.421(8)
C110 H11A 0.9900
C110 H11B 0.9900
C111 C112 1.537(7)
C111 H111 1.0000
C112 H11C 0.9900
C112 H11D 0.9900
C113 C114 1.515(7)
C113 C118 1.523(7)
C113 C119 1.555(7)
C114 C115 1.574(7)
C114 H11E 0.9900
C114 H11F 0.9900
C115 C116 1.537(7)
C115 C120 1.583(8)
C115 H115 1.0000
C116 C117 1.495(8)
C116 H11G 0.9900
C116 H11H 0.9900
C117 C118 1.534(7)
C117 C122 1.569(8)
C117 H117 1.0000
C118 H11I 0.9900
C118 H11J 0.9900
C119 C121 1.579(7)
C119 H11K 0.9900
C119 H11L 0.9900
C120 C121 1.495(8)
C120 H12A 0.9900
C120 H12B 0.9900
C121 C122 1.535(8)
C121 H121 1.0000
C122 H12C 0.9900
C122 H12D 0.9900
C123 C128 1.508(7)
C123 C124 1.529(7)
C123 C129 1.554(7)
C124 C125 1.573(7)
C124 H12E 0.9900
C124 H12F 0.9900
C125 C130 1.479(7)
C125 C126 1.524(8)
C125 H125 1.0000
C126 C127 1.560(7)
C126 H12G 0.9900
C126 H12H 0.9900
C127 C132 1.501(7)
C127 C128 1.540(7)
C127 H127 1.0000
C128 H12I 0.9900
C128 H12J 0.9900
C129 C131 1.499(7)
C129 H12K 0.9900
C129 H12L 0.9900
C130 C131 1.547(7)
C130 H13A 0.9900
C130 H13B 0.9900
C131 C132 1.531(7)
C131 H131 1.0000
C132 H13C 0.9900
C132 H13D 0.9900
C133 C138 1.472(8)
C133 C139 1.489(7)
C133 C134 1.502(7)
C134 C135 1.536(7)
C134 H13E 0.9900
C134 H13F 0.9900
C135 C140 1.440(8)
C135 C136 1.527(8)
C135 H135 1.0000
C136 C137 1.505(8)
C136 H13G 0.9900
C136 H13H 0.9900
C137 C142 1.481(8)
C137 C138 1.550(7)
C137 H137 1.0000
C138 H13I 0.9900
C138 H13J 0.9900
C139 C141 1.527(8)
C139 H13K 0.9900
C139 H13L 0.9900
C140 C141 1.506(7)
C140 H14U 0.9900
C140 H14V 0.9900
C141 C142 1.475(8)
C141 H141 1.0000
C142 H14A 0.9900
C142 H14B 0.9900
C143 C148 1.493(7)
C143 C144 1.533(7)
C143 C149 1.545(6)
C144 C145 1.576(7)
C144 H14C 0.9900
C144 H14D 0.9900
C145 C146 1.468(7)
C145 C150 1.498(7)
C145 H145 1.0000
C146 C147 1.507(7)
C146 H14E 0.9900
C146 H14F 0.9900
C147 C152 1.536(5)
C147 C148 1.546(7)
C147 H147 1.0000
C148 H14G 0.9900
C148 H14H 0.9900
C149 C151 1.522(5)
C149 H14I 0.9900
C149 H14J 0.9900
C150 C151 1.481(5)
C150 H15A 0.9900
C150 H15B 0.9900
C151 C152 1.505(7)
C151 H151 1.0000
C152 H15C 0.9900
C152 H15D 0.9900
C153 C161 1.487(8)
C153 C154 1.507(7)
C153 C160 1.548(7)
C154 C155 1.562(7)
C154 H15E 0.9900
C154 H15F 0.9900
C155 C156 1.528(8)
C155 C162 1.543(7)
C155 H155 1.0000
C156 C157 1.538(8)
C156 H15G 0.9900
C156 H15H 0.9900
C157 C158 1.520(7)
C157 C161 1.560(7)
C157 H157 1.0000
C158 C159 1.480(8)
C158 H15I 0.9900
C158 H15J 0.9900
C159 C162 1.511(8)
C159 C160 1.541(7)
C159 H159 1.0000
C160 H16A 0.9900
C160 H16B 0.9900
C161 H16C 0.9900
C161 H16D 0.9900
C162 H16E 0.9900
C162 H16F 0.9900
C163 C169 1.587(8)
C163 C164 1.469(8)
C163 C168 1.521(8)
C164 C165 1.495(7)
C164 H16U 0.9871
C164 H16V 0.9912
C165 C166 1.520(8)
C165 C170 1.531(7)
C165 H165 1.0000
C166 C167 1.613(8)
C166 H16H 0.9911
C166 H16G 0.9916
C167 C168 1.523(7)
C167 C172 1.530(7)
C167 H167 1.0000
C168 H16I 0.9900
C168 H16J 0.9900
C169 C171 1.507(7)
C169 H16M 0.9900
C169 H16N 0.9900
C170 C171 1.454(7)
C170 H17M 0.9900
C170 H17N 0.9900
C171 C172 1.563(8)
C171 H171 1.0000
C172 H17A 0.9900
C172 H17B 0.9900
C173 C179 1.471(7)
C173 C178 1.532(6)
C173 C174 1.546(7)
C174 C175 1.515(7)
C174 H17C 0.9900
C174 H17D 0.9900
C175 C176 1.526(7)
C175 C180 1.528(8)
C175 H175 1.0000
C176 C177 1.478(7)
C176 H17E 0.9900
C176 H17F 0.9900
C177 C182 1.500(7)
C177 C178 1.558(7)
C177 H177 1.0000
C178 H17G 0.9900
C178 H17H 0.9900
C179 C181 1.549(7)
C179 H17I 0.9900
C179 H17J 0.9900
C180 C181 1.518(7)
C180 H18A 0.9900
C180 H18B 0.9900
C181 C182 1.611(6)
C181 H181 1.0000
C182 H18C 0.9900
C182 H18D 0.9900
C183 C184 1.495(7)
C183 C189 1.512(6)
C183 C188 1.537(7)
C184 C185 1.536(7)
C184 H18E 0.9900
C184 H18F 0.9900
C185 C186 1.494(7)
C185 C190 1.560(7)
C185 H185 1.0000
C186 C187 1.592(6)
C186 H18G 0.9900
C186 H18H 0.9900
C187 C188 1.501(7)
C187 C192 1.555(7)
C187 H187 1.0000
C188 H18I 0.9900
C188 H18J 0.9900
C189 C191 1.539(7)
C189 H18K 0.9900
C189 H18L 0.9900
C190 C191 1.484(7)
C190 H19A 0.9900
C190 H19B 0.9900
C191 C192 1.538(7)
C191 H191 1.0000
C192 H19C 0.9900
C192 H19D 0.9900
C193 C194 1.499(7)
C193 C198 1.535(7)
C193 C199 1.539(7)
C194 C195 1.475(7)
C194 H19X 0.9900
C194 H19Y 0.9900
C195 C196 1.463(8)
C195 C200 1.616(7)
C195 H195 1.0000
C196 C197 1.523(7)
C196 H19E 0.9900
C196 H19F 0.9900
C197 C198 1.516(7)
C197 C202 1.518(7)
C197 H197 1.0000
C198 H19G 0.9900
C198 H19H 0.9900
C199 C201 1.537(7)
C199 H19I 0.9900
C199 H19J 0.9900
C200 C201 1.454(7)
C200 H20A 0.9900
C200 H20B 0.9900
C201 C202 1.499(7)
C201 H201 1.0000
C202 H20C 0.9900
C202 H20D 0.9900
C203 C208 1.449(7)
C203 C204 1.504(6)
C203 C209 1.542(7)
C204 C205 1.482(7)
C204 H20X 0.9900
C204 H20Y 0.9900
C205 C210 1.551(7)
C205 C206 1.595(7)
C205 H205 1.0000
C206 C207 1.512(6)
C206 H20E 0.9900
C206 H20F 0.9900
C207 C208 1.471(7)
C207 C212 1.479(7)
C207 H207 1.0000
C208 H20U 0.9900
C208 H20V 0.9900
C209 C211 1.530(7)
C209 H20G 0.9900
C209 H20H 0.9900
C210 C211 1.574(7)
C210 H21A 0.9900
C210 H21B 0.9900
C211 C212 1.545(7)
C211 H211 1.0000
C212 H21C 0.9900
C212 H21D 0.9900
C213 C218 1.485(7)
C213 C219 1.490(7)
C213 C214 1.523(7)
C214 C215 1.492(7)
C214 H21E 0.9900
C214 H21F 0.9900
C215 C220 1.501(7)
C215 C216 1.508(7)
C215 H215 1.0000
C216 C217 1.518(7)
C216 H21G 0.9900
C216 H21H 0.9900
C217 C218 1.523(7)
C217 C222 1.573(7)
C217 H217 1.0000
C218 H21I 0.9900
C218 H21J 0.9900
C219 C221 1.540(7)
C219 H21K 0.9900
C219 H21L 0.9900
C220 C221 1.469(7)
C220 H22A 0.9900
C220 H22B 0.9900
C221 C222 1.493(8)
C221 H221 1.0000
C222 H22C 0.9900
C222 H22D 0.9900
C223 C228 1.476(7)
C223 C224 1.565(7)
C223 C229 1.568(7)
C224 C225 1.541(7)
C224 H2E 0.9885
C224 H2F 0.9924
C225 C230 1.477(8)
C225 C226 1.526(7)
C225 H225 1.0000
C226 C227 1.526(7)
C226 H22G 0.9900
C226 H22H 0.9900
C227 C232 1.463(8)
C227 C228 1.533(7)
C227 H227 1.0000
C228 H22I 0.9900
C228 H22J 0.9900
C229 C231 1.556(7)
C229 H22K 0.9900
C229 H22L 0.9900
C230 C231 1.534(7)
C230 H23A 0.9900
C230 H23B 0.9900
C231 C232 1.593(7)
C231 H231 1.0000
C232 H23C 0.9900
C232 H23D 0.9900
C233 C234 1.488(6)
C233 C239 1.545(6)
C233 C238 1.569(7)
C234 C235 1.508(7)
C234 H23E 0.9900
C234 H23F 0.9900
C235 C236 1.447(7)
C235 C240 1.486(6)
C235 H235 1.0000
C236 C237 1.573(7)
C236 H23U 0.9900
C236 H23V 0.9900
C237 C238 1.524(7)
C237 C242 1.588(7)
C237 H237 1.0000
C238 H23G 0.9900
C238 H23H 0.9900
C239 C241 1.544(7)
C239 H23I 0.9900
C239 H23J 0.9900
C240 C241 1.490(7)
C240 H24A 0.9900
C240 H24B 0.9900
C241 C242 1.479(7)
C241 H241 1.0000
C242 H24C 0.9900
C242 H24D 0.9900
C243 C244 1.519(7)
C243 C248 1.507(7)
C243 C249 1.585(6)
C244 C245 1.550(7)
C244 H24K 0.9900
C244 H24M 0.9900
C245 C250 1.529(7)
C245 C246 1.530(7)
C245 H245 1.0000
C246 C247 1.588(8)
C246 H24E 0.9900
C246 H24F 0.9900
C247 C252 1.516(8)
C247 C248 1.567(7)
C247 H247 1.0000
C248 H24G 0.9900
C248 H24H 0.9900
C249 C251 1.490(7)
C249 H24I 0.9900
C249 H24J 0.9900
C250 C251 1.563(7)
C250 H25A 0.9900
C250 H25B 0.9900
C251 C252 1.532(7)
C251 H251 1.0000
C252 H25C 0.9900
C252 H25D 0.9900

loop_
_geom_torsion_atom_site_label_1
_geom_torsion_atom_site_label_2
_geom_torsion_atom_site_label_3
_geom_torsion_atom_site_label_4
_geom_torsion
C7 P1 C1 C6 36.1(4)
C13 P1 C1 C6 152.3(4)
Ag1 P1 C1 C6 -89.7(4)
C7 P1 C1 C2 -141.9(5)
C13 P1 C1 C2 -25.7(5)
Ag1 P1 C1 C2 92.3(5)
C6 C1 C2 C3 0.4(8)
P1 C1 C2 C3 178.3(4)
C1 C2 C3 C4 0.4(8)
C2 C3 C4 C5 -1.3(8)
C3 C4 C5 C6 1.4(8)
C2 C1 C6 C5 -0.3(8)
P1 C1 C6 C5 -178.3(4)
C4 C5 C6 C1 -0.6(8)
C1 P1 C7 C8 21.3(6)
C13 P1 C7 C8 -94.6(5)
Ag1 P1 C7 C8 135.4(5)
C1 P1 C7 C12 -159.6(5)
C13 P1 C7 C12 84.5(5)
Ag1 P1 C7 C12 -45.4(5)
C12 C7 C8 C9 0.7(9)
P1 C7 C8 C9 179.8(4)
C7 C8 C9 C10 0.5(9)
C8 C9 C10 C11 -1.6(9)
C9 C10 C11 C12 1.3(9)
C10 C11 C12 C7 0.0(9)
C8 C7 C12 C11 -1.0(9)
P1 C7 C12 C11 179.8(4)
C18 C13 C14 C15 -1.1(9)
P1 C13 C14 C15 177.5(4)
C13 C14 C15 C16 2.1(9)
C14 C15 C16 C17 -2.5(9)
C15 C16 C17 C18 1.8(9)
C14 C13 C18 C17 0.4(9)
P1 C13 C18 C17 -178.1(5)
C16 C17 C18 C13 -0.7(9)
C25 P2 C19 C24 81.6(5)
C31 P2 C19 C24 -25.7(6)
Ag2 P2 C19 C24 -157.1(4)
C25 P2 C19 C20 -92.2(5)
C31 P2 C19 C20 160.4(4)
Ag2 P2 C19 C20 29.1(5)
C24 C19 C20 C21 1.2(9)
P2 C19 C20 C21 175.2(5)
C19 C20 C21 C22 -1.6(9)
C20 C21 C22 C23 -0.2(9)
C21 C22 C23 C24 2.4(9)
C20 C19 C24 C23 1.0(9)
P2 C19 C24 C23 -172.8(5)
C22 C23 C24 C19 -2.8(9)
C19 P2 C25 C30 -161.3(5)
C31 P2 C25 C30 -45.2(6)
Ag2 P2 C25 C30 78.3(5)
C19 P2 C25 C26 16.1(4)
C31 P2 C25 C26 132.2(4)
Ag2 P2 C25 C26 -104.3(4)
C30 C25 C26 C27 -0.8(8)
P2 C25 C26 C27 -178.5(5)
C25 C26 C27 C28 0.6(9)
C26 C27 C28 C29 -1.3(9)
C27 C28 C29 C30 2.1(8)
C26 C25 C30 C29 1.6(8)
P2 C25 C30 C29 178.8(4)
C28 C29 C30 C25 -2.2(8)
C25 P2 C31 C32 4.3(6)
C19 P2 C31 C32 101.6(6)
Ag2 P2 C31 C32 -123.9(5)
C25 P2 C31 C36 -177.3(4)
C19 P2 C31 C36 -80.0(5)
Ag2 P2 C31 C36 54.5(5)
C36 C31 C32 C33 0.7(9)
P2 C31 C32 C33 178.9(4)
C31 C32 C33 C34 -0.2(9)
C32 C33 C34 C35 1.1(9)
C33 C34 C35 C36 -2.3(9)
C32 C31 C36 C35 -2.0(9)
P2 C31 C36 C35 179.6(4)
C34 C35 C36 C31 2.8(9)
C49 P3 C37 C42 21.2(6)
C43 P3 C37 C42 -95.4(5)
Ag3 P3 C37 C42 146.9(4)
C49 P3 C37 C38 -149.6(4)
C43 P3 C37 C38 93.8(4)
Ag3 P3 C37 C38 -23.9(4)
C42 C37 C38 C39 1.7(8)
P3 C37 C38 C39 172.9(4)
C37 C38 C39 C40 -1.5(8)
C38 C39 C40 C41 0.4(8)
C39 C40 C41 C42 0.6(8)
C38 C37 C42 C41 -0.8(8)
P3 C37 C42 C41 -171.1(4)
C40 C41 C42 C37 -0.4(8)
C48 C43 C44 C45 -2.9(9)
P3 C43 C44 C45 -176.4(4)
C43 C44 C45 C46 1.0(9)
C44 C45 C46 C47 -1.6(9)
C45 C46 C47 C48 4.0(8)
C46 C47 C48 C43 -6.1(8)
C44 C43 C48 C47 5.6(8)
P3 C43 C48 C47 179.5(4)
C37 P3 C49 C54 92.9(4)
C43 P3 C49 C54 -152.0(3)
Ag3 P3 C49 C54 -33.4(4)
C37 P3 C49 C50 -89.2(5)
C43 P3 C49 C50 25.8(6)
Ag3 P3 C49 C50 144.5(4)
C54 C49 C50 C51 -0.2(7)
P3 C49 C50 C51 -177.9(3)
C49 C50 C51 C52 -1.3(6)
C50 C51 C52 C53 1.3(8)
C51 C52 C53 C54 0.0(9)
C50 C49 C54 C53 1.5(6)
P3 C49 C54 C53 179.5(4)
C52 C53 C54 C49 -1.5(8)
C61 P4 C55 C60 -63.6(6)
C67 P4 C55 C60 65.0(5)
Ag4 P4 C55 C60 -177.5(4)
C61 P4 C55 C56 111.1(4)
C67 P4 C55 C56 -120.3(4)
Ag4 P4 C55 C56 -2.9(5)
C60 C55 C56 C57 -1.4(9)
P4 C55 C56 C57 -176.4(4)
C55 C56 C57 C58 2.5(9)
C56 C57 C58 C59 -3.6(9)
C57 C58 C59 C60 3.6(8)
C56 C55 C60 C59 1.6(9)
P4 C55 C60 C59 175.9(4)
C58 C59 C60 C55 -2.6(8)
C55 P4 C61 C62 16.5(5)
C67 P4 C61 C62 -95.8(5)
Ag4 P4 C61 C62 140.1(4)
C55 P4 C61 C66 -160.3(5)
C67 P4 C61 C66 87.4(5)
Ag4 P4 C61 C66 -36.7(5)
C66 C61 C62 C63 -1.3(9)
P4 C61 C62 C63 -178.0(4)
C61 C62 C63 C64 -0.7(9)
C62 C63 C64 C65 1.3(9)
C63 C64 C65 C66 -0.1(9)
C62 C61 C66 C65 2.5(9)
P4 C61 C66 C65 179.3(4)
C64 C65 C66 C61 -1.8(9)
C55 P4 C67 C72 -177.8(4)
C61 P4 C67 C72 -62.9(5)
Ag4 P4 C67 C72 58.6(5)
C55 P4 C67 C68 3.1(5)
C61 P4 C67 C68 118.0(5)
Ag4 P4 C67 C68 -120.5(5)
C72 C67 C68 C69 2.5(9)
P4 C67 C68 C69 -178.4(4)
C67 C68 C69 C70 -2.3(9)
C68 C69 C70 C71 2.3(9)
C69 C70 C71 C72 -2.5(8)
C70 C71 C72 C67 2.8(9)
C68 C67 C72 C71 -2.9(9)
P4 C67 C72 C71 178.0(5)
Ag9 S1 C73 C74 -11.0(4)
Ag1 S1 C73 C74 -169.1(3)
Ag6 S1 C73 C74 75.5(4)
Ag9 S1 C73 C78 100.7(3)
Ag1 S1 C73 C78 -57.4(4)
Ag6 S1 C73 C78 -172.8(3)
Ag9 S1 C73 C79 -128.9(3)
Ag1 S1 C73 C79 73.0(4)
Ag6 S1 C73 C79 -42.5(4)
C78 C73 C74 C75 64.3(6)
C79 C73 C74 C75 -57.2(6)
S1 C73 C74 C75 178.3(4)
C73 C74 C75 C80 47.2(6)
C73 C74 C75 C76 -49.3(6)
C80 C75 C76 C77 -64.8(6)
C74 C75 C76 C77 39.0(7)
C75 C76 C77 C82 67.6(6)
C75 C76 C77 C78 -42.7(7)
C74 C73 C78 C77 -67.6(5)
C79 C73 C78 C77 46.6(6)
S1 C73 C78 C77 177.0(3)
C82 C77 C78 C73 -55.4(6)
C76 C77 C78 C73 55.5(6)
C74 C73 C79 C81 69.3(5)
C78 C73 C79 C81 -44.2(6)
S1 C73 C79 C81 -170.4(4)
C76 C75 C80 C81 51.7(6)
C74 C75 C80 C81 -54.5(6)
C73 C79 C81 C80 -67.0(5)
C73 C79 C81 C82 52.9(6)
C75 C80 C81 C79 64.2(6)
C75 C80 C81 C82 -49.5(7)
C78 C77 C82 C81 66.8(5)
C76 C77 C82 C81 -43.6(5)
C79 C81 C82 C77 -67.4(5)
C80 C81 C82 C77 39.9(6)
Ag7 S2 C83 C88 88.1(3)
Ag10 S2 C83 C88 -3.8(4)
Ag1 S2 C83 C88 -173.5(3)
Ag5 S2 C83 C88 -80.6(3)
Ag7 S2 C83 C84 -158.5(3)
Ag10 S2 C83 C84 109.7(3)
Ag1 S2 C83 C84 -60.1(4)
Ag5 S2 C83 C84 32.9(4)
Ag7 S2 C83 C89 -23.7(4)
Ag10 S2 C83 C89 -115.5(3)
Ag1 S2 C83 C89 74.8(4)
Ag5 S2 C83 C89 167.7(3)
C88 C83 C84 C85 -69.2(6)
C89 C83 C84 C85 43.6(6)
S2 C83 C84 C85 177.3(4)
C83 C84 C85 C90 -54.4(6)
C83 C84 C85 C86 56.3(6)
C90 C85 C86 C87 68.1(6)
C84 C85 C86 C87 -41.9(7)
C85 C86 C87 C92 -65.3(6)
C85 C86 C87 C88 36.8(6)
C84 C83 C88 C87 61.8(6)
C89 C83 C88 C87 -58.4(6)
S2 C83 C88 C87 -175.7(4)
C92 C87 C88 C83 48.2(6)
C86 C87 C88 C83 -46.1(6)
C88 C83 C89 C91 71.3(5)
C84 C83 C89 C91 -41.2(6)
S2 C83 C89 C91 -177.1(3)
C84 C85 C90 C91 65.7(6)
C86 C85 C90 C91 -42.4(6)
C83 C89 C91 C90 52.1(6)
C83 C89 C91 C92 -67.0(5)
C85 C90 C91 C89 -67.6(6)
C85 C90 C91 C92 39.5(6)
C86 C87 C92 C91 52.5(6)
C88 C87 C92 C91 -53.7(6)
C89 C91 C92 C87 64.0(6)
C90 C91 C92 C87 -51.0(7)
Ag5 S3 C93 C98 27.7(4)
Ag8 S3 C93 C98 -51.2(4)
Ag1 S3 C93 C98 117.1(3)
Ag6 S3 C93 C98 -132.8(3)
Ag5 S3 C93 C94 134.7(4)
Ag8 S3 C93 C94 55.8(4)
Ag1 S3 C93 C94 -135.9(3)
Ag6 S3 C93 C94 -25.8(4)
Ag5 S3 C93 C99 -92.5(3)
Ag8 S3 C93 C99 -171.4(3)
Ag1 S3 C93 C99 -3.1(4)
Ag6 S3 C93 C99 107.0(3)
C98 C93 C94 C95 -73.3(6)
C99 C93 C94 C95 41.7(7)
S3 C93 C94 C95 169.9(4)
C93 C94 C95 C100 -52.2(6)
C93 C94 C95 C96 58.1(6)
C100 C95 C96 C97 66.4(7)
C94 C95 C96 C97 -42.7(7)
C95 C96 C97 C102 -62.9(6)
C95 C96 C97 C98 41.7(7)
C94 C93 C98 C97 76.7(5)
C99 C93 C98 C97 -45.4(6)
S3 C93 C98 C97 -165.5(4)
C102 C97 C98 C93 31.8(6)
C96 C97 C98 C93 -60.7(5)
C98 C93 C99 C101 69.7(5)
C94 C93 C99 C101 -38.0(7)
S3 C93 C99 C101 -168.3(4)
C94 C95 C100 C101 63.7(6)
C96 C95 C100 C101 -43.3(6)
C95 C100 C101 C99 -66.6(6)
C95 C100 C101 C102 39.8(6)
C93 C99 C101 C100 50.2(6)
C93 C99 C101 C102 -70.3(5)
C96 C97 C102 C101 51.2(6)
C98 C97 C102 C101 -46.6(7)
C100 C101 C102 C97 -51.8(8)
C99 C101 C102 C97 65.1(6)
Ag11 S4 C103 C108 -1.6(6)
Ag5 S4 C103 C108 -94.2(5)
Ag11 S4 C103 C104 134.2(3)
Ag5 S4 C103 C104 41.7(4)
Ag11 S4 C103 C109 -117.1(3)
Ag5 S4 C103 C109 150.3(3)
C108 C103 C104 C105 -38.3(6)
C109 C103 C104 C105 74.1(5)
S4 C103 C104 C105 -175.5(4)
C103 C104 C105 C106 49.0(6)
C103 C104 C105 C110 -70.2(5)
C104 C105 C106 C107 -67.1(6)
C110 C105 C106 C107 42.9(7)
C105 C106 C107 C112 -41.9(6)
C105 C106 C107 C108 64.5(6)
C104 C103 C108 C107 43.3(7)
C109 C103 C108 C107 -70.2(6)
S4 C103 C108 C107 172.1(4)
C106 C107 C108 C103 -52.8(6)
C112 C107 C108 C103 56.1(6)
C108 C103 C109 C111 66.3(6)
C104 C103 C109 C111 -58.0(6)
S4 C103 C109 C111 -165.5(4)
C104 C105 C110 C111 59.7(6)
C106 C105 C110 C111 -59.0(7)
C105 C110 C111 C109 -49.6(6)
C105 C110 C111 C112 57.8(6)
C103 C109 C111 C110 48.3(6)
C103 C109 C111 C112 -50.2(6)
C110 C111 C112 C107 -71.3(7)
C109 C111 C112 C107 40.7(8)
C106 C107 C112 C111 65.6(7)
C108 C107 C112 C111 -41.8(7)
Ag6 S5 C113 C114 -22.5(4)
Ag25 S5 C113 C114 -108.0(4)
Ag6 S5 C113 C118 113.9(4)
Ag25 S5 C113 C118 28.4(4)
Ag6 S5 C113 C119 -136.4(3)
Ag25 S5 C113 C119 138.1(3)
C118 C113 C114 C115 42.6(7)
C119 C113 C114 C115 -70.3(6)
S5 C113 C114 C115 175.3(4)
C113 C114 C115 C116 -52.0(7)
C113 C114 C115 C120 57.5(6)
C114 C115 C116 C117 65.8(6)
C120 C115 C116 C117 -40.7(6)
C115 C116 C117 C118 -67.0(6)
C115 C116 C117 C122 38.2(7)
C116 C117 C118 C113 48.4(7)
C122 C117 C118 C113 -70.4(5)
C114 C113 C118 C117 -38.4(7)
C119 C113 C118 C117 75.2(6)
S5 C113 C118 C117 -173.6(4)
C114 C113 C119 C121 61.4(6)
C118 C113 C119 C121 -62.0(6)
S5 C113 C119 C121 -176.8(4)
C116 C115 C120 C121 65.4(7)
C114 C115 C120 C121 -42.1(7)
C115 C120 C121 C122 -64.1(7)
C115 C120 C121 C119 37.4(8)
C113 C119 C121 C120 -44.8(6)
C113 C119 C121 C122 50.4(6)
C120 C121 C122 C117 51.4(6)
C119 C121 C122 C117 -57.0(7)
C116 C117 C122 C121 -48.9(8)
C118 C117 C122 C121 65.9(6)
Ag19 S6 C123 C128 57.2(4)
Ag7 S6 C123 C128 -26.8(4)
Ag19 S6 C123 C124 -59.2(4)
Ag7 S6 C123 C124 -143.2(4)
Ag19 S6 C123 C129 -175.6(3)
Ag7 S6 C123 C129 100.3(3)
C128 C123 C124 C125 64.7(6)
C129 C123 C124 C125 -55.1(6)
S6 C123 C124 C125 -172.8(4)
C123 C124 C125 C130 46.0(6)
C123 C124 C125 C126 -50.4(6)
C130 C125 C126 C127 -64.5(6)
C124 C125 C126 C127 39.9(7)
C125 C126 C127 C132 68.1(6)
C125 C126 C127 C128 -43.4(7)
C124 C123 C128 C127 -69.0(5)
C129 C123 C128 C127 44.5(6)
S6 C123 C128 C127 167.9(3)
C132 C127 C128 C123 -55.5(6)
C126 C127 C128 C123 57.7(6)
C128 C123 C129 C131 -42.8(6)
C124 C123 C129 C131 68.8(6)
S6 C123 C129 C131 -169.2(4)
C126 C125 C130 C131 52.7(6)
C124 C125 C130 C131 -54.1(6)
C123 C129 C131 C132 53.7(6)
C123 C129 C131 C130 -66.9(5)
C125 C130 C131 C129 65.1(6)
C125 C130 C131 C132 -50.2(7)
C128 C127 C132 C131 67.2(5)
C126 C127 C132 C131 -44.2(6)
C129 C131 C132 C127 -69.3(6)
C130 C131 C132 C127 39.4(6)
Ag23 S17 C133 C138 33.3(4)
Ag4 S17 C133 C138 165.3(3)
Ag27 S17 C133 C138 -52.2(4)
Ag23 S17 C133 C139 -80.1(4)
Ag4 S17 C133 C139 52.0(5)
Ag27 S17 C133 C139 -165.6(4)
Ag23 S17 C133 C134 149.5(3)
Ag4 S17 C133 C134 -78.5(4)
Ag27 S17 C133 C134 64.0(4)
C138 C133 C134 C135 -66.9(6)
C139 C133 C134 C135 48.0(7)
S17 C133 C134 C135 174.8(4)
C133 C134 C135 C140 -57.9(6)
C133 C134 C135 C136 54.1(6)
C140 C135 C136 C137 57.7(7)
C134 C135 C136 C137 -44.7(7)
C135 C136 C137 C142 -62.7(6)
C135 C136 C137 C138 41.7(7)
C139 C133 C138 C137 -59.2(6)
C134 C133 C138 C137 64.5(6)
S17 C133 C138 C137 -176.8(4)
C142 C137 C138 C133 48.1(6)
C136 C137 C138 C133 -49.8(7)
C138 C133 C139 C141 73.2(6)
C134 C133 C139 C141 -43.1(7)
S17 C133 C139 C141 -169.7(4)
C134 C135 C140 C141 78.5(6)
C136 C135 C140 C141 -29.4(7)
C135 C140 C141 C142 25.6(7)
C135 C140 C141 C139 -78.0(6)
C133 C139 C141 C140 50.6(7)
C133 C139 C141 C142 -71.0(6)
C136 C137 C142 C141 50.6(6)
C138 C137 C142 C141 -55.7(6)
C140 C141 C142 C137 -41.3(8)
C139 C141 C142 C137 65.9(6)
Ag12 S8 C143 C148 -26.3(4)
Ag15 S8 C143 C148 -114.6(4)
Ag2 S8 C143 C148 69.1(4)
Ag13 S8 C143 C148 166.4(3)
Ag12 S8 C143 C144 88.1(3)
Ag15 S8 C143 C144 -0.2(4)
Ag2 S8 C143 C144 -176.6(3)
Ag13 S8 C143 C144 -79.3(3)
Ag12 S8 C143 C149 -146.3(3)
Ag15 S8 C143 C149 125.4(3)
Ag2 S8 C143 C149 -50.9(4)
Ag13 S8 C143 C149 46.4(4)
C148 C143 C144 C145 -68.5(5)
C149 C143 C144 C145 45.5(6)
S8 C143 C144 C145 168.2(4)
C143 C144 C145 C146 57.8(6)
C143 C144 C145 C150 -54.3(6)
C150 C145 C146 C147 64.1(7)
C144 C145 C146 C147 -44.1(7)
C145 C146 C147 C152 -64.1(6)
C145 C146 C147 C148 37.8(7)
C144 C143 C148 C147 63.0(6)
C149 C143 C148 C147 -57.9(6)
S8 C143 C148 C147 179.5(4)
C146 C147 C148 C143 -45.9(6)
C152 C147 C148 C143 50.1(6)
C148 C143 C149 C151 67.2(5)
C144 C143 C149 C151 -45.4(6)
S8 C143 C149 C151 -166.3(3)
C146 C145 C150 C151 -37.1(6)
C144 C145 C150 C151 72.2(5)
C145 C150 C151 C152 32.8(5)
C145 C150 C151 C149 -73.7(5)
C143 C149 C151 C150 54.8(5)
C143 C149 C151 C152 -66.4(4)
C150 C151 C152 C147 -43.6(6)
C149 C151 C152 C147 67.2(5)
C146 C147 C152 C151 48.2(5)
C148 C147 C152 C151 -58.6(5)
Ag16 S9 C153 C161 148.2(3)
Ag13 S9 C153 C161 -127.0(4)
Ag2 S9 C153 C161 -29.9(5)
Ag11 S9 C153 C161 73.0(4)
Ag16 S9 C153 C154 11.5(5)
Ag13 S9 C153 C154 96.3(4)
Ag2 S9 C153 C154 -166.7(3)
Ag11 S9 C153 C154 -63.7(4)
Ag16 S9 C153 C160 -101.4(4)
Ag13 S9 C153 C160 -16.6(4)
Ag2 S9 C153 C160 80.4(4)
Ag11 S9 C153 C160 -176.6(3)
C161 C153 C154 C155 42.4(7)
C160 C153 C154 C155 -68.0(6)
S9 C153 C154 C155 176.8(4)
C153 C154 C155 C156 -54.3(6)
C153 C154 C155 C162 57.6(6)
C162 C155 C156 C157 -42.0(6)
C154 C155 C156 C157 68.7(6)
C155 C156 C157 C158 38.3(7)
C155 C156 C157 C161 -68.4(6)
C156 C157 C158 C159 -50.2(8)
C161 C157 C158 C159 63.1(7)
C157 C158 C159 C162 52.0(7)
C157 C158 C159 C160 -54.6(7)
C158 C159 C160 C153 49.0(7)
C162 C159 C160 C153 -45.2(7)
C161 C153 C160 C159 -59.9(6)
C154 C153 C160 C159 62.4(6)
S9 C153 C160 C159 -177.8(4)
C154 C153 C161 C157 -40.8(7)
C160 C153 C161 C157 70.7(6)
S9 C153 C161 C157 -175.5(4)
C158 C157 C161 C153 -68.7(6)
C156 C157 C161 C153 52.1(6)
C158 C159 C162 C155 -66.0(6)
C160 C159 C162 C155 36.2(8)
C156 C155 C162 C159 69.2(7)
C154 C155 C162 C159 -42.2(8)
Ag13 S10 C163 C169 155.2(4)
Ag23 S10 C163 C169 -117.2(4)
Ag13 S10 C163 C164 -80.0(4)
Ag23 S10 C163 C164 7.7(4)
Ag13 S10 C163 C168 30.6(4)
Ag23 S10 C163 C168 118.2(3)
C169 C163 C164 C165 -56.5(7)
C168 C163 C164 C165 68.5(6)
S10 C163 C164 C165 175.1(4)
C163 C164 C165 C166 -49.1(6)
C163 C164 C165 C170 39.3(7)
C164 C165 C166 C167 38.6(7)
C170 C165 C166 C167 -68.1(6)
C165 C166 C167 C168 -44.0(7)
C165 C166 C167 C172 66.7(7)
C172 C167 C168 C163 -53.4(6)
C166 C167 C168 C163 57.1(6)
C169 C163 C168 C167 46.0(7)
C164 C163 C168 C167 -73.2(6)
S10 C163 C168 C167 169.2(4)
C164 C163 C169 C171 67.7(6)
C168 C163 C169 C171 -50.0(7)
S10 C163 C169 C171 -164.3(4)
C164 C165 C170 C171 -38.0(8)
C166 C165 C170 C171 65.2(6)
C165 C170 C171 C169 49.5(7)
C165 C170 C171 C172 -61.9(7)
C163 C169 C171 C170 -59.5(6)
C163 C169 C171 C172 58.7(6)
C168 C167 C172 C171 70.1(6)
C166 C167 C172 C171 -37.0(6)
C170 C171 C172 C167 38.0(6)
C169 C171 C172 C167 -73.5(6)
Ag18 S11 C173 C179 172.0(3)
Ag12 S11 C173 C179 87.5(3)
Ag18 S11 C173 C178 57.6(4)
Ag12 S11 C173 C178 -26.9(4)
Ag18 S11 C173 C174 -59.0(4)
Ag12 S11 C173 C174 -143.5(3)
C179 C173 C174 C175 -42.1(6)
C178 C173 C174 C175 72.3(5)
S11 C173 C174 C175 -163.4(4)
C173 C174 C175 C176 -71.1(5)
C173 C174 C175 C180 51.4(6)
C174 C175 C176 C177 66.1(6)
C180 C175 C176 C177 -52.0(7)
C175 C176 C177 C182 52.3(6)
C175 C176 C177 C178 -54.1(6)
C179 C173 C178 C177 66.0(6)
C174 C173 C178 C177 -58.0(6)
S11 C173 C178 C177 -179.5(4)
C176 C177 C178 C173 47.6(6)
C182 C177 C178 C173 -52.0(6)
C178 C173 C179 C181 -68.7(5)
C174 C173 C179 C181 44.6(6)
S11 C173 C179 C181 169.4(3)
C174 C175 C180 C181 -66.6(6)
C176 C175 C180 C181 43.6(6)
C175 C180 C181 C179 65.7(5)
C175 C180 C181 C182 -45.7(5)
C173 C179 C181 C180 -55.0(5)
C173 C179 C181 C182 58.5(5)
C176 C177 C182 C181 -61.5(6)
C178 C177 C182 C181 44.0(6)
C180 C181 C182 C177 65.5(6)
C179 C181 C182 C177 -47.9(6)
Ag17 S12 C183 C184 53.1(4)
Ag22 S12 C183 C184 135.0(3)
Ag3 S12 C183 C184 -63.1(4)
Ag17 S12 C183 C189 166.0(3)
Ag22 S12 C183 C189 -112.1(3)
Ag3 S12 C183 C189 49.8(4)
Ag17 S12 C183 C188 -64.2(4)
Ag22 S12 C183 C188 17.7(4)
Ag3 S12 C183 C188 179.6(3)
C189 C183 C184 C185 65.0(6)
C188 C183 C184 C185 -54.8(6)
S12 C183 C184 C185 -179.0(4)
C183 C184 C185 C186 47.2(6)
C183 C184 C185 C190 -50.5(6)
C184 C185 C186 C187 -54.5(6)
C190 C185 C186 C187 50.7(5)
C185 C186 C187 C188 63.3(6)
C185 C186 C187 C192 -50.6(6)
C192 C187 C188 C183 50.9(6)
C186 C187 C188 C183 -67.6(5)
C184 C183 C188 C187 70.3(5)
C189 C183 C188 C187 -43.5(6)
S12 C183 C188 C187 -171.4(4)
C184 C183 C189 C191 -65.8(5)
C188 C183 C189 C191 48.5(6)
S12 C183 C189 C191 179.8(4)
C186 C185 C190 C191 -64.4(6)
C184 C185 C190 C191 41.8(6)
C185 C190 C191 C192 67.2(6)
C185 C190 C191 C189 -44.2(7)
C183 C189 C191 C190 54.2(6)
C183 C189 C191 C192 -59.3(6)
C190 C191 C192 C187 -45.0(6)
C189 C191 C192 C187 66.6(5)
C188 C187 C192 C191 -64.4(5)
C186 C187 C192 C191 40.8(6)
Ag14 S7 C193 C194 117.8(3)
Ag11 S7 C193 C194 -154.7(3)
Ag2 S7 C193 C194 -42.1(4)
Ag14 S7 C193 C198 -5.1(5)
Ag11 S7 C193 C198 82.4(4)
Ag2 S7 C193 C198 -165.0(3)
Ag14 S7 C193 C199 -130.6(3)
Ag11 S7 C193 C199 -43.1(4)
Ag2 S7 C193 C199 69.4(4)
C198 C193 C194 C195 -55.7(6)
C199 C193 C194 C195 64.0(6)
S7 C193 C194 C195 178.3(4)
C193 C194 C195 C196 47.7(6)
C193 C194 C195 C200 -53.7(6)
C194 C195 C196 C197 -58.1(7)
C200 C195 C196 C197 47.9(6)
C195 C196 C197 C198 64.6(6)
C195 C196 C197 C202 -48.9(7)
C196 C197 C198 C193 -59.7(5)
C202 C197 C198 C193 58.8(6)
C194 C193 C198 C197 63.5(6)
C199 C193 C198 C197 -51.4(6)
S7 C193 C198 C197 -175.0(4)
C194 C193 C199 C201 -68.0(5)
C198 C193 C199 C201 50.6(6)
S7 C193 C199 C201 178.1(3)
C196 C195 C200 C201 -52.9(6)
C194 C195 C200 C201 53.1(6)
C195 C200 C201 C202 56.9(6)
C195 C200 C201 C199 -55.4(6)
C193 C199 C201 C200 62.0(5)
C193 C199 C201 C202 -55.3(6)
C200 C201 C202 C197 -44.7(6)
C199 C201 C202 C197 64.2(6)
C198 C197 C202 C201 -67.8(6)
C196 C197 C202 C201 39.7(6)
Ag18 S13 C203 C208 175.0(3)
Ag20 S13 C203 C208 -100.9(4)
Ag3 S13 C203 C208 58.4(4)
Ag18 S13 C203 C204 -73.1(3)
Ag20 S13 C203 C204 11.1(4)
Ag3 S13 C203 C204 170.3(3)
Ag18 S13 C203 C209 51.8(3)
Ag20 S13 C203 C209 135.9(3)
Ag3 S13 C203 C209 -64.9(4)
C208 C203 C204 C205 -70.2(6)
C209 C203 C204 C205 44.8(7)
S13 C203 C204 C205 166.9(4)
C203 C204 C205 C210 -51.6(6)
C203 C204 C205 C206 57.4(6)
C204 C205 C206 C207 -43.3(6)
C210 C205 C206 C207 68.2(6)
C205 C206 C207 C208 41.8(6)
C205 C206 C207 C212 -66.6(6)
C204 C203 C208 C207 64.8(5)
C209 C203 C208 C207 -56.4(6)
S13 C203 C208 C207 178.1(4)
C212 C207 C208 C203 46.2(6)
C206 C207 C208 C203 -53.0(6)
C208 C203 C209 C211 68.7(5)
C204 C203 C209 C211 -43.5(6)
S13 C203 C209 C211 -161.9(3)
C204 C205 C210 C211 59.6(5)
C206 C205 C210 C211 -46.3(5)
C203 C209 C211 C212 -65.4(5)
C203 C209 C211 C210 53.5(5)
C205 C210 C211 C209 -63.7(5)
C205 C210 C211 C212 44.7(5)
C208 C207 C212 C211 -51.4(6)
C206 C207 C212 C211 56.7(5)
C209 C211 C212 C207 61.1(5)
C210 C211 C212 C207 -55.4(6)
Ag24 S15 C213 C218 75.2(3)
Ag17 S15 C213 C218 158.8(3)
Ag24 S15 C213 C219 -39.1(4)
Ag17 S15 C213 C219 44.5(4)
Ag24 S15 C213 C214 -155.3(3)
Ag17 S15 C213 C214 -71.7(3)
C218 C213 C214 C215 -40.0(6)
C219 C213 C214 C215 69.7(5)
S15 C213 C214 C215 -165.9(3)
C213 C214 C215 C220 -70.1(5)
C213 C214 C215 C216 49.8(6)
C214 C215 C216 C217 -64.1(6)
C220 C215 C216 C217 43.8(6)
C215 C216 C217 C218 62.2(6)
C215 C216 C217 C222 -45.1(6)
C219 C213 C218 C217 -69.1(5)
C214 C213 C218 C217 41.6(6)
S15 C213 C218 C217 167.2(4)
C216 C217 C218 C213 -50.7(6)
C222 C217 C218 C213 58.0(6)
C218 C213 C219 C221 66.8(6)
C214 C213 C219 C221 -54.0(6)
S15 C213 C219 C221 -173.9(4)
C214 C215 C220 C221 65.1(6)
C216 C215 C220 C221 -51.0(7)
C215 C220 C221 C222 51.1(6)
C215 C220 C221 C219 -53.1(6)
C213 C219 C221 C220 45.1(6)
C213 C219 C221 C222 -53.7(6)
C220 C221 C222 C217 -61.9(6)
C219 C221 C222 C217 43.3(6)
C216 C217 C222 C221 64.4(6)
C218 C217 C222 C221 -46.3(6)
Ag26 S16 C223 C228 -14.5(5)
Ag25 S16 C223 C228 66.9(4)
Ag4 S16 C223 C228 164.8(3)
Ag23 S16 C223 C228 -87.6(4)
Ag26 S16 C223 C224 95.9(3)
Ag25 S16 C223 C224 177.3(3)
Ag4 S16 C223 C224 -84.8(4)
Ag23 S16 C223 C224 22.8(4)
Ag26 S16 C223 C229 -138.0(3)
Ag25 S16 C223 C229 -56.5(4)
Ag4 S16 C223 C229 41.4(5)
Ag23 S16 C223 C229 149.0(3)
C228 C223 C224 C225 -65.8(6)
C229 C223 C224 C225 44.2(7)
S16 C223 C224 C225 171.5(4)
C223 C224 C225 C230 -55.2(6)
C223 C224 C225 C226 56.2(6)
C230 C225 C226 C227 65.6(7)
C224 C225 C226 C227 -45.2(7)
C225 C226 C227 C232 -63.1(7)
C225 C226 C227 C228 39.2(7)
C224 C223 C228 C227 63.6(6)
C229 C223 C228 C227 -55.5(6)
S16 C223 C228 C227 174.4(4)
C232 C227 C228 C223 47.4(6)
C226 C227 C228 C223 -49.2(7)
C228 C223 C229 C231 69.3(5)
C224 C223 C229 C231 -40.0(6)
S16 C223 C229 C231 -159.5(4)
C226 C225 C230 C231 -41.5(6)
C224 C225 C230 C231 67.7(6)
C225 C230 C231 C229 -66.6(6)
C225 C230 C231 C232 36.4(6)
C223 C229 C231 C230 48.7(6)
C223 C229 C231 C232 -69.2(5)
C226 C227 C232 C231 47.1(6)
C228 C227 C232 C231 -56.4(7)
C230 C231 C232 C227 -44.2(7)
C229 C231 C232 C227 68.7(6)
Ag19 S14 C233 C234 169.5(3)
Ag21 S14 C233 C234 -107.2(3)
Ag3 S14 C233 C234 54.0(4)
Ag19 S14 C233 C239 51.5(4)
Ag21 S14 C233 C239 134.8(3)
Ag3 S14 C233 C239 -64.0(4)
Ag19 S14 C233 C238 -77.9(3)
Ag21 S14 C233 C238 5.5(4)
Ag3 S14 C233 C238 166.7(3)
C239 C233 C234 C235 -58.8(5)
C238 C233 C234 C235 63.3(5)
S14 C233 C234 C235 -178.0(3)
C233 C234 C235 C236 -63.1(5)
C233 C234 C235 C240 52.5(6)
C240 C235 C236 C237 -57.4(5)
C234 C235 C236 C237 63.1(5)
C235 C236 C237 C238 -58.5(5)
C235 C236 C237 C242 54.2(6)
C242 C237 C238 C233 -52.8(5)
C236 C237 C238 C233 63.6(5)
C234 C233 C238 C237 -72.5(5)
C239 C233 C238 C237 45.7(6)
S14 C233 C238 C237 172.9(3)
C234 C233 C239 C241 71.8(5)
C238 C233 C239 C241 -43.4(6)
S14 C233 C239 C241 -171.5(3)
C236 C235 C240 C241 59.8(6)
C234 C235 C240 C241 -60.1(6)
C235 C240 C241 C242 -57.4(7)
C235 C240 C241 C239 61.6(6)
C233 C239 C241 C242 54.9(6)
C233 C239 C241 C240 -65.4(5)
C240 C241 C242 C237 44.8(6)
C239 C241 C242 C237 -65.1(5)
C238 C237 C242 C241 62.6(5)
C236 C237 C242 C241 -43.4(6)
Ag24 S18 C243 C244 -54.3(4)
Ag28 S18 C243 C244 -144.7(3)
Ag4 S18 C243 C244 47.3(4)
Ag25 S18 C243 C244 138.2(3)
Ag24 S18 C243 C248 62.6(4)
Ag28 S18 C243 C248 -27.8(5)
Ag4 S18 C243 C248 164.3(3)
Ag25 S18 C243 C248 -104.8(4)
Ag24 S18 C243 C249 -168.8(3)
Ag28 S18 C243 C249 100.8(3)
Ag4 S18 C243 C249 -67.1(4)
Ag25 S18 C243 C249 23.8(4)
C248 C243 C244 C245 66.1(6)
C249 C243 C244 C245 -54.7(6)
S18 C243 C244 C245 -169.5(4)
C243 C244 C245 C250 45.5(7)
C243 C244 C245 C246 -52.0(6)
C250 C245 C246 C247 -65.6(6)
C244 C245 C246 C247 41.6(7)
C245 C246 C247 C252 66.0(7)
C245 C246 C247 C248 -42.6(7)
C244 C243 C248 C247 -68.4(6)
C249 C243 C248 C247 46.7(7)
S18 C243 C248 C247 171.5(4)
C252 C247 C248 C243 -55.1(7)
C246 C247 C248 C243 54.8(6)
C244 C243 C249 C251 69.9(5)
C248 C243 C249 C251 -43.7(6)
S18 C243 C249 C251 -173.2(4)
C246 C245 C250 C251 54.4(6)
C244 C245 C250 C251 -52.3(6)
C243 C249 C251 C252 52.7(6)
C243 C249 C251 C250 -69.0(5)
C245 C250 C251 C249 64.5(6)
C245 C250 C251 C252 -53.6(6)
C248 C247 C252 C251 64.4(6)
C246 C247 C252 C251 -43.4(6)
C249 C251 C252 C247 -68.1(6)
C250 C251 C252 C247 42.9(7)

loop_
_platon_squeeze_void_nr
_platon_squeeze_void_average_x
_platon_squeeze_void_average_y
_platon_squeeze_void_average_z
_platon_squeeze_void_volume
_platon_squeeze_void_count_electrons
_platon_squeeze_void_content
1 0.152 0.661 0.004 25729 2360 ' '
2 0.250 0.250 0.000 17 1 ' '
3 0.750 0.750 0.000 17 1 ' '
4 0.009 0.972 0.006 10 0 ' '
5 0.509 0.472 0.006 10 0 ' '
6 0.250 0.750 0.500 17 1 ' '
7 0.491 0.472 0.494 10 0 ' '
8 0.750 0.250 0.500 17 1 ' '
9 0.991 0.972 0.494 10 0 ' '
10 0.011 0.033 0.507 8 0 ' '
11 0.511 0.533 0.507 8 0 ' '
12 0.489 0.533 0.993 9 0 ' '
13 0.989 0.033 0.993 9 0 ' '
